data_7716782
loop_
_publ_author_name
'Zhang, Peng-Yun'
'Lian, Chen'
'Wang, Zhen-Wen'
'Chen, Juan'
'Lv, Hongjin'
'Yang, Guo-Yu'

_publ_section_title
;
 Two nickel-added poly(polyoxometalate)s built of Keggin-type
 {Ni<sub>6</sub>PW<sub>9</sub>} and Anderson-type
 NiW<sub>6</sub>O<sub>24</sub><i>via</i> WO<sub>4</sub>/Sb<sub>2</sub>O
 bridges and Ni-O-W linkages with efficient hydrogen evolution activity.
;
_journal_issue 32
_journal_name_full 'Dalton transactions (Cambridge, England : 2003)'
_journal_page_first 13409
_journal_page_last 13415
_journal_paper_doi 10.1039/d4dt00928b
_journal_volume 53
_journal_year 2024
_chemical_formula_moiety '2(C32 N28 Ni27.5 O199 P4 Sb4 W46), 10(O), 80[H2O]'
_chemical_formula_sum 'C64 H490 N56 Ni55 O488 P8 Sb8 W92'
_chemical_formula_weight 31220.10
_space_group_crystal_system monoclinic
_space_group_IT_number 9
_space_group_name_Hall 'C -2yc'
_space_group_name_H-M_alt 'C 1 c 1'
_atom_sites_solution_hydrogens geom
_atom_sites_solution_primary iterative
_audit_creation_date 2024-06-20
_audit_creation_method
;
Olex2 1.3
(compiled 2020.11.12 svn.r5f609507 for OlexSys, GUI svn.r6408)
;
_audit_update_record
;
2024-07-10 deposited with the CCDC.	2024-07-25 downloaded from the CCDC.
;
_cell_angle_alpha 90
_cell_angle_beta 105.4530(10)
_cell_angle_gamma 90
_cell_formula_units_Z 2
_cell_length_a 36.8164(10)
_cell_length_b 29.8064(8)
_cell_length_c 25.4292(7)
_cell_measurement_reflns_used 9236
_cell_measurement_temperature 296(2)
_cell_measurement_theta_max 24.966
_cell_measurement_theta_min 2.210
_cell_volume 26896.3(13)
_computing_cell_refinement 'SAINT V8.30C (?, 2016)'
_computing_data_collection 'Bruker SMART'
_computing_data_reduction 'SAINT V8.30C (?, 2016)'
_computing_molecular_graphics 'Olex2 1.3 (Dolomanov et al., 2009)'
_computing_publication_material 'Olex2 1.3 (Dolomanov et al., 2009)'
_computing_structure_refinement 'SHELXL 2013/4 (Sheldrick, 2015)'
_computing_structure_solution 'olex2.solve 1.3 (Bourhis et al., 2015)'
_diffrn_ambient_temperature 296.15
_diffrn_measured_fraction_theta_full 0.972
_diffrn_measured_fraction_theta_max 0.999
_diffrn_measurement_device_type 'Bruker APEX-II CCD'
_diffrn_measurement_method 'phi and omega scans'
_diffrn_radiation_monochromator graphite
_diffrn_radiation_type MoK\a
_diffrn_radiation_wavelength 0.71073
_diffrn_reflns_av_R_equivalents 0.0587
_diffrn_reflns_av_unetI/netI 0.0771
_diffrn_reflns_Laue_measured_fraction_full 0.972
_diffrn_reflns_Laue_measured_fraction_max 0.999
_diffrn_reflns_limit_h_max 43
_diffrn_reflns_limit_h_min -43
_diffrn_reflns_limit_k_max 35
_diffrn_reflns_limit_k_min -35
_diffrn_reflns_limit_l_max 30
_diffrn_reflns_limit_l_min -30
_diffrn_reflns_number 130490
_diffrn_reflns_point_group_measured_fraction_full 0.972
_diffrn_reflns_point_group_measured_fraction_max 0.999
_diffrn_reflns_theta_full 25.242
_diffrn_reflns_theta_max 25.000
_diffrn_reflns_theta_min 1.662
_diffrn_source_current 35.0
_diffrn_source_power 1.575
_diffrn_source_voltage 45.0
_exptl_absorpt_coefficient_mu 21.987
_exptl_absorpt_correction_T_max 0.7452
_exptl_absorpt_correction_T_min 0.3737
_exptl_absorpt_correction_type multi-scan
_exptl_absorpt_process_details
;
SADABS-2012/1 (Bruker,2012) was used for absorption correction.
wR2(int) was 0.1751 before and 0.0577 after correction.
The Ratio of minimum to maximum transmission is 0.5015.
The \l/2 correction factor is 0.0015.
;
_exptl_crystal_colour green
_exptl_crystal_colour_primary green
_exptl_crystal_density_diffrn 3.855
_exptl_crystal_description block
_exptl_crystal_F_000 28092
_exptl_crystal_size_max 0.15
_exptl_crystal_size_mid 0.13
_exptl_crystal_size_min 0.1
_refine_diff_density_max 3.109
_refine_diff_density_min -2.911
_refine_diff_density_rms 0.271
_refine_ls_abs_structure_details
;
 Refined as an inversion twin.
;
_refine_ls_abs_structure_Flack 0.330(7)
_refine_ls_extinction_method none
_refine_ls_goodness_of_fit_ref 1.037
_refine_ls_hydrogen_treatment constr
_refine_ls_matrix_type full
_refine_ls_number_parameters 3120
_refine_ls_number_reflns 47315
_refine_ls_number_restraints 23129
_refine_ls_restrained_S_all 101.570
_refine_ls_R_factor_all 0.0638
_refine_ls_R_factor_gt 0.0463
_refine_ls_shift/su_max 0.003
_refine_ls_shift/su_mean 0.000
_refine_ls_structure_factor_coef Fsqd
_refine_ls_weighting_details 'w=1/[\s^2^(Fo^2^)+(0.0483P)^2^] where P=(Fo^2^+2Fc^2^)/3'
_refine_ls_weighting_scheme calc
_refine_ls_wR_factor_gt 0.0978
_refine_ls_wR_factor_ref 0.1024
_reflns_Friedel_coverage 0.999
_reflns_Friedel_fraction_full 0.972
_reflns_Friedel_fraction_max 0.999
_reflns_number_gt 38529
_reflns_number_total 47315
_reflns_threshold_expression 'I > 2\s(I)'
_cod_data_source_file d4dt00928b2.cif
_cod_data_source_block z2
_cod_depositor_comments 'Adding full bibliography for 7716781--7716782.cif.'
_cod_database_code 7716782
_shelxl_version_number 2013-4
_shelx_space_group_comment
;
The symmetry employed for this shelxl refinement is uniquely defined
by the following loop, which should always be used as a source of
symmetry information in preference to the above space-group names.
They are only intended as comments.
;
_shelx_estimated_absorpt_t_max 0.217
_shelx_estimated_absorpt_t_min 0.137
_olex2_refinement_description
;
1. Twinned data refinement
 Scales: 0.670(7)
 0.330(7)
2. Fixed Uiso
 At 1.2 times of:
  All C(H) groups, All C(H,H) groups, All N(H,H) groups
 At 1.5 times of:
  All C(H,H,H) groups
3. Restrained distances
 C1-C2 = C3-C4 = C5-C6 = C7-C8 = C9-C10 = C11-C12 = C13-C14 = C15-C16 = C17-C18
 1.52 with sigma of 0.01
 W35-O22 = W27-O99 = W45-O135 = W6-O174 = W6-O143 = W14-O188
 1.68 with sigma of 0.01
 W46-O159 = W43-O135 = W45-O81
 1.68 with sigma of 0.001
 W46-O183 = W46-O176
 1.78 with sigma of 0.01
 W46-O169
 1.8 with sigma of 0.01
 C19-C20 = C21-C22 = C23-C24 = C28-C19 = C30-C31 = C29-C32 = C15-C26 = C17-C27
 1.52 with sigma of 0.01
 W26-O56
 1.68 with sigma of 0.001
 C18-N18 = C19-N19 = C20-N20 = C21-N21 = C22-N22 = C23-N23 = C24-N24 = C29-N25
 1.47 with sigma of 0.01
 C1-N1 = C2-N2 = C3-N3 = C4-N4 = C5-N5 = C6-N6 = C7-N7 = C8-N8 = C9-N9 = C10-
 N10 = C30-N27
 1.47 with sigma of 0.01
 C11-N11 = C12-N12 = C13-N13 = C14-N14 = C15-N15 = C16-N16 = C17-N17 = N28-C31
 1.47 with sigma of 0.01
 W26-O56 = W14-O188
 1.68 with sigma of 0.01
 P4-O23 = P3-O3 = P3-O6 = P3-O132 = P2-O53 = P2-O51 = P1-O190
 1.52 with sigma of 0.01
 H31B_$2-H2C_$3
 2.1 with sigma of 0.001
 W45-O133 = W43-O190 = W39-O53 = W35-O132 = W37-O3 = W38-O115
 2.46 with sigma of 0.01
 W34-O23 = W36-O89 = W24-O86 = W31-O51 = W41-O61 = W44-O6 = W17-O6
 2.47 with sigma of 0.001
4. Rigid bond restraints
 N15, C15, Ni28, N25, Ni28, N26, Ni28, C32, N7, C7, N8, C8, N12, C12, N13, C13,
  N16, C16, N23, C23, N18, C18
 with sigma for 1-2 distances of 0.01 and sigma for 1-3 distances of 0.02
5. Uiso/Uaniso restraints and constraints
O1 \\sim O2 \\sim O3 \\sim O4 \\sim O5 \\sim O6 \\sim O7 \\sim O8 \\sim O9
\\sim O10 \\sim O11 \\sim O12 \\sim O13 \\sim O14 \\sim O15 \\sim O16 \\sim O17
\\sim O18 \\sim O19 \\sim O20 \\sim O21 \\sim O22 \\sim O23 \\sim O24 \\sim O25
\\sim O26 \\sim O27 \\sim O28 \\sim O29 \\sim O30 \\sim O31 \\sim O32 \\sim O33
\\sim O34 \\sim O35 \\sim O36 \\sim O37 \\sim O38 \\sim O39 \\sim O40 \\sim O41
\\sim O42 \\sim O43 \\sim O44 \\sim O45 \\sim O46 \\sim O47 \\sim O48 \\sim O49
\\sim O50 \\sim O51 \\sim O52 \\sim O53 \\sim O54 \\sim O55 \\sim O56 \\sim O57
\\sim O58 \\sim O59 \\sim O60 \\sim O61 \\sim O62 \\sim O63 \\sim O64 \\sim O65
\\sim O66 \\sim O67 \\sim O68 \\sim O69 \\sim O70 \\sim O71 \\sim O72 \\sim O73
\\sim O74 \\sim O75 \\sim O76 \\sim O77 \\sim O78 \\sim O79 \\sim O80 \\sim O81
\\sim O82 \\sim O83 \\sim O84 \\sim O85 \\sim O86 \\sim O87 \\sim O88 \\sim O89
\\sim O90 \\sim O91 \\sim O92 \\sim O93 \\sim O94 \\sim O95 \\sim O96 \\sim O97
\\sim O98 \\sim O99 \\sim O100 \\sim O101 \\sim O102 \\sim O103 \\sim O104
\\sim O105 \\sim O106 \\sim O107 \\sim O108 \\sim O109 \\sim O110 \\sim O111
\\sim O112 \\sim O113 \\sim O114 \\sim O115 \\sim O116 \\sim O117 \\sim O118
\\sim O119 \\sim O120 \\sim O121 \\sim O122 \\sim O123 \\sim O124 \\sim O125
\\sim O126 \\sim O127 \\sim O128 \\sim O129 \\sim O130 \\sim O131 \\sim O132
\\sim O133 \\sim O134 \\sim O135 \\sim O136 \\sim O137 \\sim O138 \\sim O139
\\sim O140 \\sim O141 \\sim O142 \\sim O143 \\sim O144 \\sim O145 \\sim O146
\\sim O147 \\sim O148 \\sim O149 \\sim O150 \\sim O151 \\sim O152 \\sim O153
\\sim O154 \\sim O155 \\sim O156 \\sim O157 \\sim O158 \\sim O159 \\sim O160
\\sim O161 \\sim O162 \\sim O163 \\sim O164 \\sim O165 \\sim O166 \\sim O167
\\sim O168 \\sim O169 \\sim O170 \\sim O171 \\sim O172 \\sim O173 \\sim O174
\\sim O175 \\sim O176 \\sim O177 \\sim O178 \\sim O179 \\sim O180 \\sim O181
\\sim O182 \\sim O183 \\sim O184 \\sim O185 \\sim O186 \\sim O187 \\sim O188
\\sim O189 \\sim O190 \\sim O1W \\sim O2W \\sim O3W \\sim O4W \\sim O5W \\sim
O6W \\sim O7W \\sim O8W \\sim O9W \\sim O10W \\sim O11W \\sim O12W \\sim O13W
\\sim O14W: within 6.8A with sigma of 0.01 and sigma for terminal atoms of 0.02
within 6.8A
W2 \\sim O161 \\sim W3 \\sim O28 \\sim W5 \\sim O141 \\sim W29 \\sim O45 \\sim
W29 \\sim O60 \\sim W30 \\sim O95 \\sim W39 \\sim O39 \\sim W39 \\sim O181
\\sim W41 \\sim O34 \\sim W41 \\sim O62 \\sim W43 \\sim O75 \\sim W43 \\sim
O167 \\sim W45 \\sim O120 \\sim W46 \\sim O183 \\sim W1 \\sim O136 \\sim W2
\\sim O161 \\sim W3 \\sim O146 \\sim W4 \\sim O140 \\sim W5 \\sim O141 \\sim W6
\\sim O162 \\sim Sb1 \\sim O144 \\sim Sb2 \\sim O145 \\sim Sb3 \\sim O145 \\sim
Sb4 \\sim O144: within 2A with sigma of 0.001 and sigma for terminal atoms of
0.002 within 2A
C1 \\sim C2 \\sim C3 \\sim C4 \\sim C5 \\sim C6 \\sim C7 \\sim C8 \\sim C9
\\sim C10 \\sim C11 \\sim C12 \\sim C13 \\sim C14 \\sim C15 \\sim C16 \\sim C17
\\sim C18 \\sim C19 \\sim C20 \\sim C21 \\sim C22 \\sim C23 \\sim C24 \\sim C25
\\sim C26 \\sim C27 \\sim C28 \\sim C29 \\sim C30 \\sim C31 \\sim C32: within
2A with sigma of 0.01 and sigma for terminal atoms of 0.02 within 2A
N1 \\sim N2 \\sim N3 \\sim N4 \\sim N5 \\sim N6 \\sim N7 \\sim N8 \\sim N9
\\sim N10 \\sim N11 \\sim N12 \\sim N13 \\sim N14 \\sim N15 \\sim N16 \\sim N17
\\sim N18 \\sim N19 \\sim N20 \\sim N21 \\sim N22 \\sim N23 \\sim N24 \\sim N25
\\sim N26 \\sim N27 \\sim N28: within 2A with sigma of 0.01 and sigma for
terminal atoms of 0.02 within 2A
C31 \\sim N28: within 2A with sigma of 0.01 and sigma for terminal atoms of
0.02 within 2A
Uanis(O95) \\sim Ueq, Uanis(O190) \\sim Ueq, Uanis(O157) \\sim Ueq, Uanis(O169)
\\sim Ueq, Uanis(O94) \\sim Ueq, Uanis(O158) \\sim Ueq, Uanis(O146) \\sim Ueq,
Uanis(O141) \\sim Ueq, Uanis(O143) \\sim Ueq, Uanis(O138) \\sim Ueq,
Uanis(O103) \\sim Ueq, Uanis(O102) \\sim Ueq, Uanis(O134) \\sim Ueq,
Uanis(O14W) \\sim Ueq, Uanis(O165) \\sim Ueq, Uanis(O135) \\sim Ueq, Uanis(O41)
\\sim Ueq, Uanis(O61) \\sim Ueq, Uanis(O44) \\sim Ueq, Uanis(O40) \\sim Ueq,
Uanis(O46) \\sim Ueq, Uanis(O149) \\sim Ueq, Uanis(O28) \\sim Ueq, Uanis(O14)
\\sim Ueq, Uanis(O7W) \\sim Ueq, Uanis(O33) \\sim Ueq, Uanis(O69) \\sim Ueq,
Uanis(O8) \\sim Ueq, Uanis(O123) \\sim Ueq: with sigma of 0.01 and sigma for
terminal atoms of 0.02
Uanis(C5) \\sim Ueq, Uanis(C6) \\sim Ueq, Uanis(C25) \\sim Ueq, Uanis(C9) \\sim
Ueq, Uanis(C10) \\sim Ueq, Uanis(C28) \\sim Ueq, Uanis(C17) \\sim Ueq,
Uanis(C27) \\sim Ueq, Uanis(C8) \\sim Ueq, Uanis(C7) \\sim Ueq, Uanis(C16)
\\sim Ueq, Uanis(C26) \\sim Ueq, Uanis(C15) \\sim Ueq, Uanis(C14) \\sim Ueq,
Uanis(C11) \\sim Ueq, Uanis(C22) \\sim Ueq, Uanis(C21) \\sim Ueq, Uanis(C32)
\\sim Ueq, Uanis(C24) \\sim Ueq: with sigma of 0.01 and sigma for terminal
atoms of 0.02
Uanis(N28) \\sim Ueq, Uanis(C23) \\sim Ueq, Uanis(N23) \\sim Ueq, Uanis(N25)
\\sim Ueq, Uanis(N26) \\sim Ueq, Uanis(N27) \\sim Ueq, Uanis(C30) \\sim Ueq,
Uanis(C31) \\sim Ueq, Uanis(C32) \\sim Ueq, Uanis(O7W) \\sim Ueq, Uanis(O8W)
\\sim Ueq, Uanis(Ni28) \\sim Ueq, Uanis(N1) \\sim Ueq: with sigma of 0.001 and
sigma for terminal atoms of 0.002
6. Others
 Fixed Sof: Ni28(0.5)
7.a Ternary CH refined with riding coordinates:
 C9(H9), C15(H15), C17(H17), C19(H19)
7.b Secondary CH2 refined with riding coordinates:
 N1(H1A,H1B), N2(H2A,H2B), N3(H3A,H3B), N4(H4A,H4B), N5(H5A,H5B), N6(H6A,H6B),
 N7(H7A,H7B), N8(H8A,H8B), N9(H9A,H9B), N10(H10A,H10B), N11(H11A,H11B),
 N12(H12A,H12B), N13(H13A,H13B), N14(H14A,H14B), N15(H15A,H15B), N16(H16A,H16B),
  N17(H17A,H17B), N18(H18A,H18B), N19(H19A,H19B), N20(H20A,H20B), N21(H21A,
 H21B), N22(H22A,H22B), N23(H23A,H23B), N24(H24A,H24B), N25(H25A,H25B),
 N26(H26A,H26B), N27(H27A,H27B), N28(H28A,H28B), C1(H1C,H1D), C2(H2C,H2D),
 C3(H3C,H3D), C4(H4C,H4D), C5(H5C,H5D), C6(H6C,H6D), C7(H7C,H7D), C8(H8C,H8D),
 C10(H10C,H10D), C11(H11C,H11D), C12(H12C,H12D), C13(H13C,H13D), C14(H14C,H14D),
  C16(H16C,H16D), C18(H18C,H18D), C20(H20C,H20D), C21(H21C,H21D), C22(H22C,
 H22D), C23(H23C,H23D), C24(H24C,H24D), C29(H29A,H29B), C30(H30A,H30B),
 C31(H31A,H31B), C32(H32A,H32B)
7.c Idealised Me refined as rotating group:
 C25(H25C,H25D,H25E), C26(H26C,H26D,H26E), C27(H27C,H27D,H27E), C28(H28C,H28D,
 H28E)
;
_smtbx_masks_special_details
;
A solvent mask was calculated and 1852 electrons were 
found in a volume of 6398\%A^3^ in 1 void per unit cell. 
This is consistent with the presence of 
80[H2O] per formula unit 
which account for 1600 electrons 
per unit cell.
;
_smtbx_masks_void_probe_radius 1.2
_smtbx_masks_void_truncation_radius 1.2
_olex2_submission_special_instructions 'No special instructions were received'

loop_
_space_group_symop_operation_xyz
'x, y, z'
'x, -y, z+1/2'
'x+1/2, y+1/2, z'
'x+1/2, -y+1/2, z+1/2'

loop_
_atom_site_label
_atom_site_type_symbol
_atom_site_fract_x
_atom_site_fract_y
_atom_site_fract_z
_atom_site_U_iso_or_equiv
_atom_site_adp_type
_atom_site_occupancy
_atom_site_site_symmetry_order
_atom_site_calc_flag
_atom_site_refinement_flags_posn
_atom_site_refinement_flags_adp
_atom_site_refinement_flags_occupancy
_atom_site_disorder_assembly
_atom_site_disorder_group
W1 W 0.37309(3) 0.72913(4) 0.31347(5) 0.0268(3) Uani 1 1 d . U . . .
W2 W 0.42083(3) 0.78957(4) 0.24578(5) 0.0268(3) Uani 1 1 d . U . . .
W3 W 0.49728(3) 0.84046(4) 0.31901(5) 0.0238(3) Uani 1 1 d . U . . .
W4 W 0.39752(3) 0.72273(4) 0.44201(5) 0.0265(3) Uani 1 1 d . U . . .
W5 W 0.52660(3) 0.82688(4) 0.44642(5) 0.0255(3) Uani 1 1 d . U . . .
W6 W 0.47696(4) 0.76893(4) 0.51303(5) 0.0290(3) Uani 1 1 d D . . . .
W7 W 0.68895(4) 0.61390(4) 0.41602(6) 0.0346(3) Uani 1 1 d . . . . .
W8 W 0.24217(4) 0.94258(4) 0.48054(6) 0.0339(3) Uani 1 1 d . . . . .
W9 W 0.52791(3) 0.60345(4) 0.21379(5) 0.0270(3) Uani 1 1 d . . . . .
W10 W 0.66051(4) 0.63317(4) 0.26718(6) 0.0337(3) Uani 1 1 d . . . . .
W11 W 0.20773(4) 0.94809(4) 0.33047(6) 0.0342(3) Uani 1 1 d . . . . .
W12 W 0.46872(4) 0.45551(4) 0.23292(6) 0.0355(3) Uani 1 1 d . . . . .
W13 W 0.38209(4) 0.97192(4) 0.50492(5) 0.0299(3) Uani 1 1 d . . . . .
W14 W 0.57245(4) 1.02025(5) 0.40296(6) 0.0404(3) Uani 1 1 d D . . . .
W15 W 0.63714(4) 0.73831(4) 0.21617(6) 0.0358(3) Uani 1 1 d . . . . .
W16 W 0.26696(4) 0.84186(4) 0.54493(6) 0.0370(3) Uani 1 1 d . . . . .
W17 W 0.69257(4) 0.70203(4) 0.50331(6) 0.0392(3) Uani 1 1 d D . . . .
W18 W 0.48754(4) 0.44779(4) 0.38320(6) 0.0361(3) Uani 1 1 d . . . . .
W19 W 0.53158(4) 1.03329(4) 0.26591(6) 0.0371(3) Uani 1 1 d . . . . .
W20 W 0.55886(4) 0.57649(4) 0.44706(5) 0.0328(3) Uani 1 1 d . . . . .
W21 W 0.31421(4) 0.54017(4) 0.22378(6) 0.0436(4) Uani 1 1 d . . . . .
W22 W 0.43754(4) 1.11033(4) 0.46065(6) 0.0376(3) Uani 1 1 d . . . . .
W23 W 0.64114(4) 0.83269(4) 0.31140(6) 0.0397(3) Uani 1 1 d . . . . .
W24 W 0.13890(4) 0.87038(5) 0.33297(7) 0.0462(4) Uani 1 1 d D . . . .
W25 W 0.66673(4) 0.81591(4) 0.44910(6) 0.0412(3) Uani 1 1 d . . . . .
W26 W 0.38584(4) 0.49936(4) 0.15708(6) 0.0396(3) Uani 1 1 d D . . . .
W27 W 0.20136(4) 0.85203(5) 0.25514(6) 0.0415(3) Uani 1 1 d D . . . .
W28 W 0.26060(4) 0.73878(4) 0.46292(7) 0.0427(4) Uani 1 1 d . . . . .
W29 W 0.33170(4) 0.53342(4) 0.36259(7) 0.0440(3) Uani 1 1 d . U . . .
W30 W 0.22857(4) 0.74368(4) 0.32433(7) 0.0455(4) Uani 1 1 d . U . . .
W31 W 0.40466(5) 0.38855(4) 0.36833(7) 0.0501(4) Uani 1 1 d D . . . .
W32 W 0.52397(4) 1.06146(4) 0.50328(6) 0.0391(3) Uani 1 1 d . . . . .
W33 W 0.43831(4) 1.08687(4) 0.21918(6) 0.0373(3) Uani 1 1 d . . . . .
W34 W 0.51677(4) 1.16700(4) 0.44605(7) 0.0495(4) Uani 1 1 d D . . . .
W35 W 0.73371(4) 0.80929(5) 0.37795(7) 0.0494(4) Uani 1 1 d D . . . .
W36 W 0.17317(4) 0.86532(4) 0.48433(6) 0.0437(4) Uani 1 1 d D . . . .
W37 W 0.72991(4) 0.71425(4) 0.28095(7) 0.0439(4) Uani 1 1 d D . . . .
W38 W 0.47165(5) 1.17969(4) 0.29807(7) 0.0488(4) Uani 1 1 d D . . . .
W39 W 0.31430(4) 0.43668(4) 0.28471(7) 0.0499(4) Uani 1 1 d D U . . .
W40 W 0.39335(4) 1.12277(4) 0.31293(6) 0.0374(3) Uani 1 1 d . . . . .
W41 W 0.38663(4) 0.39575(4) 0.21772(7) 0.0495(4) Uani 1 1 d D U . . .
W42 W 0.42151(4) 0.48512(4) 0.44442(6) 0.0425(4) Uani 1 1 d . . . . .
W43 W 0.16696(4) 0.76120(5) 0.40341(7) 0.0505(4) Uani 1 1 d D U . . .
W44 W 0.75863(4) 0.69368(5) 0.43058(7) 0.0491(4) Uani 1 1 d D . . . .
W45 W 0.56580(4) 1.12578(5) 0.34506(7) 0.0510(4) Uani 1 1 d D U . . .
W46 W 0.31515(5) 0.98033(5) 0.27166(7) 0.0596(4) Uani 1 1 d D U . . .
Sb1 Sb 0.37369(5) 0.85724(6) 0.31332(8) 0.0255(4) Uani 1 1 d . U . . .
Sb2 Sb 0.49320(6) 0.71572(6) 0.28949(8) 0.0260(4) Uani 1 1 d . U . . .
Sb3 Sb 0.52112(6) 0.69939(6) 0.43634(8) 0.0272(4) Uani 1 1 d . U . . .
Sb4 Sb 0.40697(5) 0.84999(6) 0.46106(8) 0.0244(4) Uani 1 1 d . U . . .
Ni1 Ni 0.57980(10) 0.76712(11) 0.37006(15) 0.0253(8) Uani 1 1 d . . . . .
Ni2 Ni 0.44861(10) 0.77982(12) 0.37922(15) 0.0238(8) Uani 1 1 d . . . . .
Ni3 Ni 0.31847(10) 0.79551(11) 0.38873(16) 0.0269(8) Uani 1 1 d . . . . .
Ni4 Ni 0.34557(11) 0.79265(12) 0.51444(16) 0.0315(9) Uani 1 1 d . . . . .
Ni5 Ni 0.40785(12) 0.60207(11) 0.43452(16) 0.0339(10) Uani 1 1 d . . . . .
Ni6 Ni 0.58062(10) 0.68759(11) 0.28954(16) 0.0269(8) Uani 1 1 d . . . . .
Ni7 Ni 0.48808(10) 0.96024(11) 0.34194(15) 0.0272(8) Uani 1 1 d . . . . .
Ni8 Ni 0.60473(11) 0.74958(12) 0.49457(16) 0.0325(9) Uani 1 1 d . . . . .
Ni9 Ni 0.55543(11) 0.78180(11) 0.24505(15) 0.0285(9) Uani 1 1 d . . . . .
Ni10 Ni 0.29029(11) 0.80140(13) 0.26350(17) 0.0378(10) Uani 1 1 d . . . . .
Ni11 Ni 0.29119(10) 0.88784(11) 0.33079(15) 0.0270(8) Uani 1 1 d . . . . .
Ni12 Ni 0.44705(10) 0.99486(11) 0.42939(15) 0.0267(8) Uani 1 1 d . . . . .
Ni13 Ni 0.52216(11) 0.94610(12) 0.46890(16) 0.0327(9) Uani 1 1 d . . . . .
Ni14 Ni 0.44752(11) 0.97108(12) 0.21705(15) 0.0304(9) Uani 1 1 d . . . . .
Ni15 Ni 0.60453(11) 0.67058(11) 0.41678(15) 0.0275(9) Uani 1 1 d . . . . .
Ni16 Ni 0.59663(10) 0.59190(11) 0.33582(15) 0.0262(8) Uani 1 1 d . . . . .
Ni17 Ni 0.40929(11) 1.00569(12) 0.30278(16) 0.0295(9) Uani 1 1 d . . . . .
Ni18 Ni 0.38766(11) 0.60764(11) 0.30662(16) 0.0278(9) Uani 1 1 d . . . . .
Ni19 Ni 0.36796(10) 1.03440(11) 0.38742(16) 0.0280(9) Uani 1 1 d . . . . .
Ni20 Ni 0.46473(11) 0.56445(11) 0.37681(16) 0.0301(9) Uani 1 1 d . . . . .
Ni21 Ni 0.32033(10) 0.88348(11) 0.45894(15) 0.0234(8) Uani 1 1 d . . . . .
Ni22 Ni 0.37495(11) 0.61358(13) 0.17935(17) 0.0351(10) Uani 1 1 d . . . . .
Ni23 Ni 0.52428(11) 0.53351(11) 0.31897(16) 0.0292(9) Uani 1 1 d . . . . .
Ni24 Ni 0.44835(10) 0.57108(11) 0.24982(15) 0.0261(8) Uani 1 1 d . . . . .
Ni25 Ni 0.30126(10) 0.97411(11) 0.39835(15) 0.0245(8) Uani 1 1 d . . . . .
Ni26 Ni 0.56403(13) 0.56631(13) 0.09104(19) 0.0447(11) Uani 1 1 d . . . . .
Ni27 Ni 0.36886(18) 0.27168(17) 0.3764(3) 0.086(2) Uani 1 1 d . . . . .
Ni28 Ni 0.5144(2) 1.2861(3) 0.2616(3) 0.0369(19) Uani 0.5 1 d . U P . .
P1 P 0.2377(2) 0.8447(2) 0.3995(3) 0.0288(17) Uani 1 1 d D . . . .
P2 P 0.4022(2) 0.4970(2) 0.3000(3) 0.0270(17) Uani 1 1 d D . . . .
P3 P 0.6616(2) 0.7226(2) 0.3596(3) 0.0279(17) Uani 1 1 d D . . . .
P4 P 0.4825(2) 1.0693(2) 0.3608(3) 0.0334(19) Uani 1 1 d D . . . .
O1 O 0.6389(6) 0.6203(6) 0.4006(8) 0.0357(15) Uani 1 1 d . U . . .
O2 O 0.6200(6) 0.7141(6) 0.3584(9) 0.0363(14) Uani 1 1 d . U . . .
O3 O 0.6692(4) 0.7090(6) 0.3047(6) 0.0368(16) Uani 1 1 d D U . . .
O4 O 0.6404(6) 0.6995(6) 0.4798(9) 0.0369(15) Uani 1 1 d . U . . .
O5 O 0.6865(6) 0.6155(6) 0.3367(9) 0.0381(17) Uani 1 1 d . U . . .
O6 O 0.68903(6) 0.6950(5) 0.40528(10) 0.0371(16) Uani 1 1 d D U . . .
O7 O 0.6408(6) 0.6753(6) 0.2059(9) 0.0368(18) Uani 1 1 d . U . . .
O8 O 0.6186(6) 0.7867(6) 0.4339(9) 0.0364(15) Uani 1 1 d . U . . .
O9 O 0.5953(6) 0.7306(6) 0.2378(8) 0.0354(15) Uani 1 1 d . U . . .
O10 O 0.6154(6) 0.6359(6) 0.2831(9) 0.0367(15) Uani 1 1 d . U . . .
O11 O 0.6481(6) 0.7952(6) 0.2540(8) 0.0360(17) Uani 1 1 d . U . . .
O12 O 0.6654(6) 0.8524(6) 0.4980(9) 0.039(3) Uani 1 1 d . U . . .
O13 O 0.6915(6) 0.7650(6) 0.4895(9) 0.0378(17) Uani 1 1 d . U . . .
O14 O 0.6960(6) 0.6382(6) 0.4883(9) 0.0382(18) Uani 1 1 d . U . . .
O15 O 0.8059(6) 0.6881(7) 0.4506(9) 0.042(3) Uani 1 1 d . U . . .
O16 O 0.7002(6) 0.6992(7) 0.5678(9) 0.042(3) Uani 1 1 d . U . . .
O17 O 0.6572(6) 0.5830(6) 0.2317(9) 0.037(3) Uani 1 1 d . U . . .
O18 O 0.7547(6) 0.7573(6) 0.4189(9) 0.0392(18) Uani 1 1 d . U . . .
O19 O 0.7657(6) 0.7120(7) 0.2522(9) 0.043(3) Uani 1 1 d . U . . .
O20 O 0.5986(6) 0.8046(6) 0.3144(9) 0.0366(14) Uani 1 1 d . U . . .
O21 O 0.6957(6) 0.5580(7) 0.4272(9) 0.041(3) Uani 1 1 d . U . . .
O22 O 0.7714(5) 0.8433(6) 0.3805(9) 0.043(3) Uani 1 1 d D U . . .
O23 O 0.4878(5) 1.0933(3) 0.4166(6) 0.0391(16) Uani 1 1 d D U . . .
O24 O 0.6257(6) 0.8789(7) 0.2746(9) 0.040(3) Uani 1 1 d . U . . .
O25 O 0.7514(6) 0.6898(6) 0.3548(9) 0.0396(18) Uani 1 1 d . U . . .
O26 O 0.6196(6) 0.7568(7) 0.1502(9) 0.043(3) Uani 1 1 d . U . . .
O27 O 0.5687(6) 0.6467(6) 0.3451(9) 0.0366(14) Uani 1 1 d . U . . .
O28 O 0.5408(5) 0.8137(6) 0.3782(8) 0.0286(8) Uani 1 1 d . U . . .
O29 O 0.5454(6) 0.7367(6) 0.3030(8) 0.0339(14) Uani 1 1 d . U . . .
O30 O 0.5670(6) 0.7987(6) 0.4846(8) 0.0352(15) Uani 1 1 d . U . . .
O31 O 0.2252(6) 0.7016(7) 0.2775(9) 0.044(3) Uani 1 1 d . U . . .
O32 O 0.5694(6) 0.7230(6) 0.4254(8) 0.0360(14) Uani 1 1 d . U . . .
O33 O 0.4794(6) 0.5125(6) 0.2546(9) 0.0393(15) Uani 1 1 d . U . . .
O34 O 0.3709(6) 0.4323(6) 0.1552(10) 0.0482(9) Uani 1 1 d . U . . .
O35 O 0.4799(6) 0.5993(6) 0.1995(9) 0.0369(15) Uani 1 1 d . U . . .
O36 O 0.4201(6) 0.5423(6) 0.3070(9) 0.0397(14) Uani 1 1 d . U . . .
O37 O 0.4318(6) 0.6208(6) 0.3721(9) 0.0365(14) Uani 1 1 d . U . . .
O38 O 0.4154(6) 0.6257(6) 0.2515(9) 0.0379(14) Uani 1 1 d . U . . .
O39 O 0.2908(6) 0.4797(7) 0.2271(10) 0.0483(9) Uani 1 1 d . U . . .
O40 O 0.4954(6) 0.5067(6) 0.3711(9) 0.0387(15) Uani 1 1 d . U . . .
O41 O 0.4049(6) 0.4226(6) 0.4281(9) 0.0423(17) Uani 1 1 d . U . . .
O42 O 0.3611(6) 0.5819(6) 0.3610(9) 0.0395(14) Uani 1 1 d . U . . .
O43 O 0.3485(6) 0.5850(6) 0.2363(9) 0.0395(15) Uani 1 1 d . U . . .
O44 O 0.4568(6) 0.3940(6) 0.3832(9) 0.0411(18) Uani 1 1 d . U . . .
O45 O 0.3708(6) 0.4998(6) 0.4146(10) 0.0435(9) Uani 1 1 d . U . . .
O46 O 0.4352(6) 0.4010(6) 0.2169(9) 0.0413(17) Uani 1 1 d . U . . .
O47 O 0.4341(6) 0.5405(6) 0.4251(9) 0.0388(15) Uani 1 1 d . U . . .
O48 O 0.4890(6) 0.5871(6) 0.3185(9) 0.0376(14) Uani 1 1 d . U . . .
O49 O 0.4712(6) 0.4643(6) 0.4480(9) 0.0405(18) Uani 1 1 d . U . . .
O50 O 0.3022(6) 0.5516(7) 0.4011(9) 0.044(3) Uani 1 1 d . U . . .
O51 O 0.4197(5) 0.4668(2) 0.3498(7) 0.0405(16) Uani 1 1 d D U . . .
O52 O 0.4045(6) 0.5550(6) 0.1854(9) 0.0399(16) Uani 1 1 d . U . . .
O53 O 0.3593(4) 0.4999(5) 0.2938(9) 0.0407(16) Uani 1 1 d D U . . .
O54 O 0.2777(6) 0.5635(7) 0.1732(9) 0.045(3) Uani 1 1 d . U . . .
O55 O 0.4361(6) 0.4778(6) 0.1650(9) 0.0405(18) Uani 1 1 d . U . . .
O56 O 0.3719(6) 0.5105(7) 0.08993(19) 0.048(3) Uani 1 1 d D U . . .
O57 O 0.5066(6) 0.4385(7) 0.2113(9) 0.044(3) Uani 1 1 d . U . . .
O58 O 0.4244(6) 0.4889(6) 0.5116(9) 0.039(3) Uani 1 1 d . U . . .
O59 O 0.3975(6) 0.3357(6) 0.3834(9) 0.044(2) Uani 1 1 d . U . . .
O60 O 0.3014(6) 0.5528(6) 0.2919(9) 0.0434(9) Uani 1 1 d . U . . .
O61 O 0.4082(6) 0.4716(3) 0.2511(8) 0.0404(16) Uani 1 1 d D U . . .
O62 O 0.4024(6) 0.3786(6) 0.2921(10) 0.0477(9) Uani 1 1 d . U . . .
O63 O 0.5315(6) 0.4264(7) 0.4130(9) 0.042(3) Uani 1 1 d . U . . .
O64 O 0.3062(6) 0.4764(7) 0.3390(9) 0.0431(18) Uani 1 1 d . U . . .
O65 O 0.3750(7) 0.3462(7) 0.1855(10) 0.050(3) Uani 1 1 d . U . . .
O66 O 0.3418(6) 0.4147(7) 0.2340(9) 0.0436(18) Uani 1 1 d . U . . .
O67 O 0.2800(6) 0.4000(7) 0.2774(10) 0.047(3) Uani 1 1 d . U . . .
O68 O 0.5111(6) 0.5870(6) 0.4354(9) 0.0372(14) Uani 1 1 d . U . . .
O69 O 0.6917(6) 0.7385(6) 0.2228(9) 0.0376(18) Uani 1 1 d . U . . .
O70 O 0.7459(6) 0.7030(6) 0.4938(9) 0.0394(18) Uani 1 1 d . U . . .
O71 O 0.7421(6) 0.6328(6) 0.4270(9) 0.0372(19) Uani 1 1 d . U . . .
O72 O 0.7161(6) 0.8289(7) 0.4362(9) 0.0393(18) Uani 1 1 d . U . . .
O73 O 0.6958(6) 0.8448(6) 0.3272(9) 0.0392(18) Uani 1 1 d . U . . .
O74 O 0.1504(6) 0.8530(7) 0.2683(9) 0.0421(18) Uani 1 1 d . U . . .
O75 O 0.2053(6) 0.7286(7) 0.4546(10) 0.0480(9) Uani 1 1 d . U . . .
O76 O 0.1552(6) 0.9295(7) 0.3279(9) 0.0406(18) Uani 1 1 d . U . . .
O77 O 0.2126(6) 0.8469(6) 0.5406(9) 0.0404(18) Uani 1 1 d . U . . .
O78 O 0.0905(6) 0.8785(7) 0.3103(10) 0.046(3) Uani 1 1 d . U . . .
O79 O 0.2565(6) 0.7822(7) 0.5158(9) 0.0404(17) Uani 1 1 d . U . . .
O80 O 0.1941(6) 0.9247(7) 0.4936(9) 0.0419(19) Uani 1 1 d . U . . .
O81 O 0.1304(6) 0.7335(7) 0.4057(10) 0.050(3) Uani 1 1 d D U . . .
O82 O 0.2779(6) 0.8494(6) 0.3956(9) 0.0396(14) Uani 1 1 d . U . . .
O83 O 0.2849(6) 0.9369(6) 0.4582(9) 0.0389(16) Uani 1 1 d . U . . .
O84 O 0.2572(6) 0.9413(6) 0.3409(9) 0.0393(15) Uani 1 1 d . U . . .
O85 O 0.2519(6) 0.8520(6) 0.2728(9) 0.0392(15) Uani 1 1 d . U . . .
O86 O 0.20823(8) 0.8666(6) 0.3522(8) 0.0403(15) Uani 1 1 d D U . . .
O87 O 0.3019(6) 0.7664(6) 0.4507(9) 0.0389(15) Uani 1 1 d . U . . .
O88 O 0.2024(6) 0.7895(7) 0.2746(9) 0.0414(17) Uani 1 1 d . U . . .
O89 O 0.2306(3) 0.8646(6) 0.4516(8) 0.0399(15) Uani 1 1 d D U . . .
O90 O 0.3067(6) 0.8468(6) 0.5168(9) 0.0400(15) Uani 1 1 d . U . . .
O91 O 0.2000(6) 0.9180(7) 0.2605(9) 0.0413(18) Uani 1 1 d . U . . .
O92 O 0.1378(6) 0.8731(7) 0.5137(9) 0.045(3) Uani 1 1 d . U . . .
O93 O 0.2786(6) 0.6962(7) 0.5054(9) 0.042(3) Uani 1 1 d . U . . .
O94 O 0.3277(6) 0.8358(6) 0.3278(9) 0.0373(14) Uani 1 1 d . U . . .
O95 O 0.2509(6) 0.7122(7) 0.3912(10) 0.0438(9) Uani 1 1 d . U . . .
O96 O 0.1984(6) 1.0030(7) 0.3073(9) 0.042(3) Uani 1 1 d . U . . .
O97 O 0.2653(6) 0.9062(7) 0.5436(9) 0.0410(18) Uani 1 1 d . U . . .
O98 O 0.2446(6) 0.9944(7) 0.5075(9) 0.043(3) Uani 1 1 d . U . . .
O99 O 0.1907(6) 0.8455(7) 0.1864(5) 0.050(3) Uani 1 1 d D U . . .
O100 O 0.5747(6) 0.5386(7) 0.4962(9) 0.043(3) Uani 1 1 d . U . . .
O101 O 0.2862(6) 0.8291(7) 0.6122(9) 0.044(3) Uani 1 1 d . U . . .
O102 O 0.3870(6) 1.0629(6) 0.3233(9) 0.0381(15) Uani 1 1 d . U . . .
O103 O 0.4274(6) 1.0296(6) 0.2399(9) 0.0388(16) Uani 1 1 d . U . . .
O104 O 0.4728(6) 0.9394(6) 0.4087(9) 0.0367(14) Uani 1 1 d . U . . .
O105 O 0.4378(6) 0.9500(6) 0.2897(8) 0.0373(15) Uani 1 1 d . U . . .
O106 O 0.3999(6) 0.9796(6) 0.3732(9) 0.0378(15) Uani 1 1 d . U . . .
O107 O 0.4555(6) 1.1488(7) 0.2300(9) 0.0409(19) Uani 1 1 d . U . . .
O108 O 0.4270(6) 0.9682(6) 0.4908(9) 0.0376(15) Uani 1 1 d . U . . .
O109 O 0.4993(6) 1.0099(6) 0.4761(9) 0.0384(15) Uani 1 1 d . U . . .
O110 O 0.4637(6) 1.0232(6) 0.3602(9) 0.0385(14) Uani 1 1 d . U . . .
O111 O 0.5502(6) 1.0523(7) 0.5630(9) 0.045(3) Uani 1 1 d . U . . .
O112 O 0.5369(6) 0.9767(6) 0.3965(9) 0.0381(15) Uani 1 1 d . U . . .
O113 O 0.5709(6) 1.0092(6) 0.3231(9) 0.0390(17) Uani 1 1 d . U . . .
O114 O 0.5405(6) 0.8836(6) 0.4515(8) 0.0364(15) Uani 1 1 d . U . . .
O115 O 0.4581(6) 1.1016(4) 0.3198(9) 0.0400(16) Uani 1 1 d D U . . .
O116 O 0.4780(6) 1.0873(7) 0.5141(9) 0.0397(19) Uani 1 1 d . U . . .
O117 O 0.4053(6) 1.1294(7) 0.4945(9) 0.045(3) Uani 1 1 d . U . . .
O118 O 0.4206(6) 1.0532(6) 0.4385(9) 0.0392(15) Uani 1 1 d . U . . .
O119 O 0.5596(6) 1.0478(7) 0.4621(9) 0.0404(17) Uani 1 1 d . U . . .
O120 O 0.5929(6) 1.0821(7) 0.3856(9) 0.0488(9) Uani 1 1 d . U . . .
O121 O 0.5483(6) 1.0160(7) 0.2119(9) 0.043(3) Uani 1 1 d . U . . .
O122 O 0.4990(6) 0.9878(6) 0.2751(9) 0.0373(15) Uani 1 1 d . U . . .
O123 O 0.4893(6) 1.0697(7) 0.2280(9) 0.0398(17) Uani 1 1 d . U . . .
O124 O 0.4137(6) 1.1322(7) 0.3857(9) 0.0404(17) Uani 1 1 d . U . . .
O125 O 0.3498(6) 1.1441(7) 0.2987(9) 0.043(3) Uani 1 1 d . U . . .
O126 O 0.4696(6) 1.1626(7) 0.4634(9) 0.0401(18) Uani 1 1 d . U . . .
O127 O 0.4198(6) 1.0851(7) 0.1474(9) 0.043(3) Uani 1 1 d . U . . .
O128 O 0.5604(6) 1.0877(7) 0.2797(9) 0.0417(18) Uani 1 1 d . U . . .
O129 O 0.3961(6) 1.1097(7) 0.2369(9) 0.0396(18) Uani 1 1 d . U . . .
O130 O 0.5385(6) 1.1242(7) 0.5011(9) 0.0417(19) Uani 1 1 d . U . . .
O131 O 0.4216(6) 1.1778(7) 0.3020(9) 0.0406(18) Uani 1 1 d . U . . .
O132 O 0.6723(4) 0.7723(4) 0.3696(8) 0.0369(16) Uani 1 1 d D U . . .
O133 O 0.5204(5) 1.0658(5) 0.3504(9) 0.0402(16) Uani 1 1 d D U . . .
O134 O 0.4754(6) 1.2364(7) 0.2762(9) 0.043(2) Uani 1 1 d . U . . .
O135 O 0.5995(5) 1.1590(6) 0.3340(9) 0.050(3) Uani 1 1 d D U . . .
O136 O 0.4194(5) 0.7217(6) 0.3751(8) 0.0297(8) Uani 1 1 d . U . . .
O137 O 0.4046(6) 0.7313(6) 0.2629(8) 0.0358(15) Uani 1 1 d . U . . .
O138 O 0.4979(6) 0.7585(6) 0.4346(8) 0.0347(14) Uani 1 1 d . U . . .
O139 O 0.4000(6) 0.7972(6) 0.3192(9) 0.0354(14) Uani 1 1 d . U . . .
O140 O 0.3569(5) 0.7456(6) 0.3794(8) 0.0287(6) Uani 1 1 d . U . . .
O141 O 0.4772(6) 0.8372(6) 0.3853(8) 0.0352(14) Uani 1 1 d . U . . .
O142 O 0.3340(6) 0.7541(6) 0.2703(8) 0.0369(15) Uani 1 1 d . U . . .
O143 O 0.5168(4) 0.7420(6) 0.5503(7) 0.036(3) Uani 1 1 d D U . . .
O144 O 0.3974(5) 0.8781(6) 0.3886(8) 0.0276(7) Uani 1 1 d . U . . .
O145 O 0.4993(5) 0.6828(6) 0.3582(8) 0.0286(7) Uani 1 1 d . U . . .
O146 O 0.4454(5) 0.8445(6) 0.2699(8) 0.0271(6) Uani 1 1 d . U . . .
O147 O 0.4944(6) 0.8282(6) 0.4946(8) 0.0352(15) Uani 1 1 d . U . . .
O148 O 0.4453(6) 0.7726(6) 0.1982(8) 0.037(3) Uani 1 1 d . U . . .
O149 O 0.3865(6) 0.6658(6) 0.4353(9) 0.0378(15) Uani 1 1 d . U . . .
O150 O 0.4467(6) 0.7153(6) 0.4848(8) 0.0354(15) Uani 1 1 d . U . . .
O151 O 0.3770(6) 0.7439(6) 0.4915(9) 0.0366(16) Uani 1 1 d . U . . .
O152 O 0.3791(6) 0.8113(6) 0.2065(9) 0.039(3) Uani 1 1 d . U . . .
O153 O 0.5680(6) 0.5580(6) 0.3849(8) 0.0363(15) Uani 1 1 d . U . . .
O154 O 0.5522(6) 0.5692(6) 0.2700(9) 0.0370(16) Uani 1 1 d . U . . .
O155 O 0.5391(6) 0.6589(6) 0.2263(8) 0.0359(15) Uani 1 1 d . U . . .
O156 O 0.5816(6) 0.6283(6) 0.4643(9) 0.0361(15) Uani 1 1 d . U . . .
O157 O 0.3509(6) 1.0003(7) 0.4476(9) 0.0385(16) Uani 1 1 d . U . . .
O158 O 0.3567(6) 0.8315(6) 0.4496(9) 0.0379(14) Uani 1 1 d . U . . .
O159 O 0.2776(4) 1.0026(6) 0.2265(6) 0.045(3) Uani 1 1 d D U . . .
O160 O 0.3641(6) 0.6726(6) 0.3046(9) 0.0370(14) Uani 1 1 d . U . . .
O161 O 0.4707(5) 0.7700(6) 0.3115(8) 0.0288(8) Uani 1 1 d . U . . .
O162 O 0.4264(6) 0.7885(6) 0.4432(8) 0.0356(14) Uani 1 1 d . U . . .
O163 O 0.3642(6) 0.9175(6) 0.5103(9) 0.0386(15) Uani 1 1 d . U . . .
O164 O 0.3286(6) 0.9148(6) 0.3933(9) 0.0379(14) Uani 1 1 d . U . . .
O165 O 0.5327(6) 1.2173(7) 0.4747(9) 0.045(3) Uani 1 1 d . U . . .
O166 O 0.5203(6) 1.1589(7) 0.3033(9) 0.0408(18) Uani 1 1 d . U . . .
O167 O 0.1443(6) 0.8062(7) 0.3558(10) 0.0487(9) Uani 1 1 d . U . . .
O168 O 0.1505(6) 0.8799(7) 0.4080(9) 0.0428(18) Uani 1 1 d . U . . .
O169 O 0.3208(6) 1.0042(6) 0.3370(6) 0.0385(15) Uani 1 1 d D U . . .
O170 O 0.6481(6) 0.8527(6) 0.3845(9) 0.0371(16) Uani 1 1 d . U . . .
O171 O 0.5072(6) 0.8972(6) 0.3246(8) 0.0369(14) Uani 1 1 d . U . . .
O172 O 0.5198(6) 0.8236(6) 0.2684(8) 0.0360(15) Uani 1 1 d . U . . .
O173 O 0.7341(6) 0.7697(6) 0.3150(9) 0.0382(18) Uani 1 1 d . U . . .
O174 O 0.4547(5) 0.7883(6) 0.5583(7) 0.034(3) Uani 1 1 d D U . . .
O175 O 0.2131(6) 0.9531(7) 0.4039(9) 0.0413(17) Uani 1 1 d . U . . .
O176 O 0.3571(4) 0.9905(6) 0.2536(8) 0.0377(15) Uani 1 1 d D U . . .
O177 O 0.1689(6) 0.8057(7) 0.4598(9) 0.0418(18) Uani 1 1 d . U . . .
O178 O 0.3853(6) 1.0015(7) 0.5622(9) 0.040(3) Uani 1 1 d . U . . .
O179 O 0.5401(6) 0.5875(6) 0.1539(9) 0.0386(18) Uani 1 1 d . U . . .
O180 O 0.7098(6) 0.6557(6) 0.2619(9) 0.0372(18) Uani 1 1 d . U . . .
O181 O 0.3534(6) 0.4097(7) 0.3387(10) 0.0483(9) Uani 1 1 d . U . . .
O182 O 0.4808(6) 0.4339(6) 0.3073(9) 0.0400(16) Uani 1 1 d . U . . .
O183 O 0.3110(7) 0.9221(4) 0.2768(10) 0.0529(9) Uani 1 1 d D U . . .
O184 O 0.4902(6) 1.1827(7) 0.3744(9) 0.0418(18) Uani 1 1 d . U . . .
O185 O 0.5528(6) 1.1489(7) 0.4077(9) 0.0423(18) Uani 1 1 d . U . . .
O186 O 0.1816(6) 0.7328(7) 0.3446(9) 0.0411(18) Uani 1 1 d . U . . .
O187 O 0.2736(6) 0.7676(6) 0.3272(9) 0.0390(15) Uani 1 1 d . U . . .
O188 O 0.6132(4) 0.9924(6) 0.4319(8) 0.045(3) Uani 1 1 d D U . . .
O189 O 0.3391(6) 0.5123(6) 0.1768(9) 0.0419(17) Uani 1 1 d . U . . .
O190 O 0.2272(4) 0.7944(4) 0.3973(9) 0.0402(16) Uani 1 1 d D U . . .
N1 N 0.3818(8) 0.5851(9) 0.4943(10) 0.048(7) Uani 1 1 d D U . . .
H1A H 0.3599 0.6039 0.4918 0.058 Uiso 1 1 calc R U . . .
H1B H 0.3738 0.5540 0.4905 0.058 Uiso 1 1 calc R U . . .
N2 N 0.4535(9) 0.6189(10) 0.4981(10) 0.057(8) Uani 1 1 d D . . . .
H2A H 0.4766 0.6115 0.4887 0.068 Uiso 1 1 calc R U . . .
H2B H 0.4533 0.6509 0.5048 0.068 Uiso 1 1 calc R U . . .
N3 N 0.3391(7) 0.7492(9) 0.5780(11) 0.051(8) Uani 1 1 d D . . . .
H3A H 0.3170 0.7575 0.5898 0.061 Uiso 1 1 calc R U . . .
H3B H 0.3365 0.7183 0.5657 0.061 Uiso 1 1 calc R U . . .
N4 N 0.3867(9) 0.8242(8) 0.5781(9) 0.048(8) Uani 1 1 d D . . . .
H4A H 0.4117 0.8194 0.5731 0.057 Uiso 1 1 calc R U . . .
H4B H 0.3821 0.8562 0.5780 0.057 Uiso 1 1 calc R U . . .
N5 N 0.2543(9) 0.7672(9) 0.1967(11) 0.053(8) Uani 1 1 d D . . . .
H5A H 0.2525 0.7355 0.2045 0.064 Uiso 1 1 calc R U . . .
H5B H 0.2292 0.7801 0.1867 0.064 Uiso 1 1 calc R U . . .
N6 N 0.3027(8) 0.8408(11) 0.2032(9) 0.057(9) Uani 1 1 d D . . . .
H6A H 0.2944 0.8713 0.2064 0.069 Uiso 1 1 calc R U . . .
H6B H 0.3298 0.8413 0.2084 0.069 Uiso 1 1 calc R U . . .
N7 N 0.4637(8) 0.9121(9) 0.1894(10) 0.045(7) Uani 1 1 d D U . . .
H7A H 0.4908 0.9088 0.2009 0.054 Uiso 1 1 calc R U . . .
H7B H 0.4522 0.8868 0.2028 0.054 Uiso 1 1 calc R U . . .
N8 N 0.4586(8) 0.9973(9) 0.1453(10) 0.044(7) Uani 1 1 d D U . . .
H8A H 0.4366 1.0127 0.1232 0.053 Uiso 1 1 calc R U . . .
H8B H 0.4795 1.0183 0.1546 0.053 Uiso 1 1 calc R U . . .
N9 N 0.5166(7) 0.7531(9) 0.1759(9) 0.039(7) Uani 1 1 d D . . . .
H9A H 0.5208 0.7211 0.1738 0.047 Uiso 1 1 calc R U . . .
H9B H 0.4908 0.7580 0.1773 0.047 Uiso 1 1 calc R U . . .
N10 N 0.5664(9) 0.8282(10) 0.1925(10) 0.055(8) Uani 1 1 d D . . . .
H10A H 0.5668 0.8581 0.2077 0.066 Uiso 1 1 calc R U . . .
H10B H 0.5908 0.8224 0.1860 0.066 Uiso 1 1 calc R U . . .
N11 N 0.6384(8) 0.7820(9) 0.5662(11) 0.055(9) Uani 1 1 d D . . . .
H11A H 0.6647 0.7737 0.5722 0.067 Uiso 1 1 calc R U . . .
H11B H 0.6364 0.8143 0.5621 0.067 Uiso 1 1 calc R U . . .
N12 N 0.5932(8) 0.7050(9) 0.5489(10) 0.054(8) Uani 1 1 d D U . . .
H12A H 0.5676 0.7085 0.5517 0.064 Uiso 1 1 calc R U . . .
H12B H 0.5969 0.6744 0.5387 0.064 Uiso 1 1 calc R U . . .
N13 N 0.5738(7) 0.9511(9) 0.5294(10) 0.050(7) Uani 1 1 d D U . . .
H13A H 0.5943 0.9395 0.5161 0.060 Uiso 1 1 calc R U . . .
H13B H 0.5792 0.9822 0.5403 0.060 Uiso 1 1 calc R U . . .
N14 N 0.5010(7) 0.9208(10) 0.5332(10) 0.052(8) Uani 1 1 d D . . . .
H14A H 0.4775 0.9355 0.5332 0.062 Uiso 1 1 calc R U . . .
H14B H 0.4966 0.8888 0.5290 0.062 Uiso 1 1 calc R U . . .
N15 N 0.3344(7) 0.5976(9) 0.1075(11) 0.048(7) Uani 1 1 d D U . . .
H15A H 0.3462 0.5898 0.0789 0.058 Uiso 1 1 calc R U . . .
H15B H 0.3191 0.5725 0.1132 0.058 Uiso 1 1 calc R U . . .
N16 N 0.3501(12) 0.6752(10) 0.1716(12) 0.085(12) Uani 1 1 d D U . . .
H16A H 0.3325 0.6767 0.1939 0.102 Uiso 1 1 calc R U . . .
H16B H 0.3691 0.6982 0.1840 0.102 Uiso 1 1 calc R U . . .
N17 N 0.6019(8) 0.5302(9) 0.1452(11) 0.049(8) Uani 1 1 d D . . . .
H17A H 0.6222 0.5210 0.1300 0.059 Uiso 1 1 calc R U . . .
H17B H 0.6124 0.5477 0.1779 0.059 Uiso 1 1 calc R U . . .
N18 N 0.5311(8) 0.5050(10) 0.0795(15) 0.070(10) Uani 1 1 d D U . . .
H18A H 0.5074 0.5105 0.0884 0.084 Uiso 1 1 calc R U . . .
H18B H 0.5254 0.4961 0.0415 0.084 Uiso 1 1 calc R U . . .
N19 N 0.5232(11) 0.6006(9) 0.0355(13) 0.073(11) Uani 1 1 d D . . . .
H19A H 0.5193 0.5865 0.0000 0.087 Uiso 1 1 calc R U . . .
H19B H 0.4997 0.5984 0.0458 0.087 Uiso 1 1 calc R U . . .
N20 N 0.5957(9) 0.6278(10) 0.0986(12) 0.060(9) Uani 1 1 d D . . . .
H20A H 0.6099 0.6334 0.1360 0.072 Uiso 1 1 calc R U . . .
H20B H 0.6127 0.6280 0.0751 0.072 Uiso 1 1 calc R U . . .
N21 N 0.3255(11) 0.2993(11) 0.3230(16) 0.088(12) Uani 1 1 d D . . . .
H21A H 0.3035 0.2821 0.3248 0.105 Uiso 1 1 calc R U . . .
H21B H 0.3223 0.3289 0.3371 0.105 Uiso 1 1 calc R U . . .
N22 N 0.3805(10) 0.2628(10) 0.2977(14) 0.074(11) Uani 1 1 d D . . . .
H22A H 0.3958 0.2872 0.2901 0.089 Uiso 1 1 calc R U . . .
H22B H 0.3935 0.2347 0.2964 0.089 Uiso 1 1 calc R U . . .
N23 N 0.3573(13) 0.2779(15) 0.4516(17) 0.109(12) Uani 1 1 d D U . . .
H23A H 0.3575 0.3096 0.4602 0.131 Uiso 1 1 calc R U . . .
H23B H 0.3318 0.2673 0.4475 0.131 Uiso 1 1 calc R U . . .
N24 N 0.4178(10) 0.2418(10) 0.4210(15) 0.077(11) Uani 1 1 d D . . . .
H24A H 0.4174 0.2095 0.4161 0.092 Uiso 1 1 calc R U . . .
H24B H 0.4400 0.2542 0.4125 0.092 Uiso 1 1 calc R U . . .
N25 N 0.5529(10) 1.2741(11) 0.3279(12) 0.069(8) Uani 1 1 d D U . . .
H25A H 0.5539 1.2420 0.3345 0.083 Uiso 1 1 calc R U . . .
H25B H 0.5770 1.2832 0.3229 0.083 Uiso 1 1 calc R U . . .
N26 N 0.4902(11) 1.3261(13) 0.3026(15) 0.087(8) Uani 1 1 d . U . . .
H26A H 0.4805 1.3530 0.2822 0.105 Uiso 1 1 calc R U . . .
H26B H 0.4703 1.3113 0.3145 0.105 Uiso 1 1 calc R U . . .
N27 N 0.5322(15) 1.3338(16) 0.2143(18) 0.133(16) Uani 1 1 d D U . . .
H27A H 0.5213 1.3618 0.2220 0.160 Uiso 1 1 calc R U . . .
H27B H 0.5591 1.3365 0.2302 0.160 Uiso 1 1 calc R U . . .
N28 N 0.4718(14) 1.2876(14) 0.1741(19) 0.135(12) Uani 1 1 d D U . . .
H28A H 0.4730 1.2601 0.1543 0.162 Uiso 1 1 calc R U . . .
H28B H 0.4461 1.2922 0.1762 0.162 Uiso 1 1 calc R U . . .
C1 C 0.4102(10) 0.5922(15) 0.5465(12) 0.089(13) Uani 1 1 d D U . . .
H1C H 0.4073 0.5684 0.5710 0.107 Uiso 1 1 calc R U . . .
H1D H 0.4040 0.6201 0.5619 0.107 Uiso 1 1 calc R U . . .
C2 C 0.4519(12) 0.5943(9) 0.5475(12) 0.093(13) Uani 1 1 d D U . . .
H2C H 0.4663 0.6099 0.5799 0.112 Uiso 1 1 calc R U . . .
H2D H 0.4621 0.5644 0.5474 0.112 Uiso 1 1 calc R U . . .
C3 C 0.3734(9) 0.7551(11) 0.6224(14) 0.071(10) Uani 1 1 d D U . . .
H3C H 0.3939 0.7384 0.6142 0.085 Uiso 1 1 calc R U . . .
H3D H 0.3694 0.7433 0.6560 0.085 Uiso 1 1 calc R U . . .
C4 C 0.3843(12) 0.8044(11) 0.6301(12) 0.071(10) Uani 1 1 d D U . . .
H4C H 0.3656 0.8204 0.6435 0.086 Uiso 1 1 calc R U . . .
H4D H 0.4084 0.8072 0.6570 0.086 Uiso 1 1 calc R U . . .
C5 C 0.2738(13) 0.7745(13) 0.1535(16) 0.087(11) Uani 1 1 d D U . . .
H5C H 0.2577 0.7642 0.1189 0.104 Uiso 1 1 calc R U . . .
H5D H 0.2966 0.7565 0.1616 0.104 Uiso 1 1 calc R U . . .
C6 C 0.2842(14) 0.8234(12) 0.1479(13) 0.093(11) Uani 1 1 d D U . . .
H6C H 0.3011 0.8258 0.1247 0.111 Uiso 1 1 calc R U . . .
H6D H 0.2617 0.8408 0.1316 0.111 Uiso 1 1 calc R U . . .
C7 C 0.4501(12) 0.9156(12) 0.1296(11) 0.081(9) Uani 1 1 d D U . . .
H7C H 0.4228 0.9177 0.1181 0.097 Uiso 1 1 calc R U . . .
H7D H 0.4579 0.8897 0.1122 0.097 Uiso 1 1 calc R U . . .
C8 C 0.4681(13) 0.9584(10) 0.1156(16) 0.075(9) Uani 1 1 d D U . . .
H8C H 0.4953 0.9546 0.1250 0.090 Uiso 1 1 calc R U . . .
H8D H 0.4594 0.9638 0.0767 0.090 Uiso 1 1 calc R U . . .
C9 C 0.5241(13) 0.7765(11) 0.1293(13) 0.078(9) Uani 1 1 d D U . . .
H9 H 0.5431 0.7600 0.1164 0.094 Uiso 1 1 calc R U . . .
C10 C 0.5363(11) 0.8247(12) 0.1410(14) 0.078(10) Uani 1 1 d D U . . .
H10C H 0.5454 0.8364 0.1112 0.094 Uiso 1 1 calc R U . . .
H10D H 0.5149 0.8427 0.1436 0.094 Uiso 1 1 calc R U . . .
C11 C 0.6242(13) 0.7672(11) 0.6129(15) 0.082(10) Uani 1 1 d D U . . .
H11C H 0.6001 0.7807 0.6122 0.099 Uiso 1 1 calc R U . . .
H11D H 0.6422 0.7732 0.6477 0.099 Uiso 1 1 calc R U . . .
C12 C 0.6207(11) 0.7173(11) 0.6002(13) 0.077(10) Uani 1 1 d D U . . .
H12C H 0.6452 0.7061 0.5992 0.093 Uiso 1 1 calc R U . . .
H12D H 0.6138 0.7022 0.6299 0.093 Uiso 1 1 calc R U . . .
C13 C 0.5690(10) 0.9242(13) 0.5756(14) 0.068(9) Uani 1 1 d D U . . .
H13C H 0.5879 0.9328 0.6085 0.082 Uiso 1 1 calc R U . . .
H13D H 0.5727 0.8927 0.5688 0.082 Uiso 1 1 calc R U . . .
C14 C 0.5301(8) 0.9306(15) 0.5842(12) 0.072(9) Uani 1 1 d D U . . .
H14C H 0.5269 0.9107 0.6128 0.087 Uiso 1 1 calc R U . . .
H14D H 0.5273 0.9612 0.5954 0.087 Uiso 1 1 calc R U . . .
C15 C 0.3112(12) 0.6382(11) 0.093(2) 0.106(10) Uani 1 1 d D U . . .
H15 H 0.2982 0.6348 0.1215 0.127 Uiso 1 1 calc R U . . .
C16 C 0.3301(14) 0.6829(13) 0.1141(15) 0.102(11) Uani 1 1 d D U . . .
H16C H 0.3476 0.6918 0.0935 0.123 Uiso 1 1 calc R U . . .
H16D H 0.3113 0.7063 0.1110 0.123 Uiso 1 1 calc R U . . .
C17 C 0.5819(13) 0.4905(12) 0.1582(19) 0.105(11) Uani 1 1 d D U . . .
H17 H 0.5664 0.5048 0.1795 0.126 Uiso 1 1 calc R U . . .
C18 C 0.5513(13) 0.4688(12) 0.1137(17) 0.100(12) Uani 1 1 d D U . . .
H18C H 0.5622 0.4485 0.0923 0.121 Uiso 1 1 calc R U . . .
H18D H 0.5342 0.4519 0.1295 0.121 Uiso 1 1 calc R U . . .
C19 C 0.5324(11) 0.6485(10) 0.0309(18) 0.095(11) Uani 1 1 d D U . . .
H19 H 0.5444 0.6486 0.0008 0.115 Uiso 1 1 calc R U . . .
C20 C 0.5647(11) 0.6596(13) 0.0801(16) 0.087(11) Uani 1 1 d D U . . .
H20C H 0.5755 0.6877 0.0725 0.105 Uiso 1 1 calc R U . . .
H20D H 0.5540 0.6649 0.1105 0.105 Uiso 1 1 calc R U . . .
C21 C 0.3227(17) 0.3054(17) 0.2648(17) 0.119(15) Uani 1 1 d D U . . .
H21C H 0.3358 0.3320 0.2577 0.143 Uiso 1 1 calc R U . . .
H21D H 0.2969 0.3056 0.2425 0.143 Uiso 1 1 calc R U . . .
C22 C 0.3432(12) 0.2626(17) 0.259(2) 0.121(15) Uani 1 1 d D U . . .
H22C H 0.3289 0.2369 0.2655 0.146 Uiso 1 1 calc R U . . .
H22D H 0.3458 0.2603 0.2219 0.146 Uiso 1 1 calc R U . . .
C23 C 0.3818(14) 0.255(2) 0.499(2) 0.134(13) Uani 1 1 d D U . . .
H23C H 0.3729 0.2251 0.5048 0.161 Uiso 1 1 calc R U . . .
H23D H 0.3859 0.2724 0.5326 0.161 Uiso 1 1 calc R U . . .
C24 C 0.4157(17) 0.255(2) 0.4761(17) 0.139(14) Uani 1 1 d D U . . .
H24C H 0.4257 0.2847 0.4815 0.167 Uiso 1 1 calc R U . . .
H24D H 0.4341 0.2356 0.5007 0.167 Uiso 1 1 calc R U . . .
C25 C 0.4867(15) 0.7773(18) 0.085(2) 0.107(14) Uani 1 1 d . U . . .
H25C H 0.4692 0.7570 0.0940 0.160 Uiso 1 1 calc R U . . .
H25D H 0.4910 0.7684 0.0505 0.160 Uiso 1 1 calc R U . . .
H25E H 0.4765 0.8072 0.0813 0.160 Uiso 1 1 calc R U . . .
C26 C 0.2763(14) 0.6297(19) 0.046(2) 0.123(15) Uani 1 1 d D U . . .
H26C H 0.2807 0.6044 0.0248 0.185 Uiso 1 1 calc R U . . .
H26D H 0.2711 0.6557 0.0227 0.185 Uiso 1 1 calc R U . . .
H26E H 0.2552 0.6236 0.0600 0.185 Uiso 1 1 calc R U . . .
C27 C 0.5966(16) 0.4506(15) 0.195(2) 0.115(14) Uani 1 1 d D U . . .
H27C H 0.5953 0.4242 0.1725 0.172 Uiso 1 1 calc R U . . .
H27D H 0.5815 0.4463 0.2197 0.172 Uiso 1 1 calc R U . . .
H27E H 0.6222 0.4559 0.2146 0.172 Uiso 1 1 calc R U . . .
C28 C 0.4971(13) 0.6766(16) 0.009(2) 0.111(14) Uani 1 1 d D U . . .
H28C H 0.4828 0.6643 -0.0255 0.167 Uiso 1 1 calc R U . . .
H28D H 0.5043 0.7069 0.0030 0.167 Uiso 1 1 calc R U . . .
H28E H 0.4821 0.6765 0.0341 0.167 Uiso 1 1 calc R U . . .
C29 C 0.5472(15) 1.2970(15) 0.3767(15) 0.107(11) Uani 1 1 d D U . . .
H29A H 0.5707 1.3077 0.4007 0.129 Uiso 1 1 calc R U . . .
H29B H 0.5341 1.2782 0.3969 0.129 Uiso 1 1 calc R U . . .
C30 C 0.5270(14) 1.334(2) 0.1548(18) 0.134(13) Uani 1 1 d D U . . .
H30A H 0.5395 1.3089 0.1419 0.160 Uiso 1 1 calc R U . . .
H30B H 0.5328 1.3620 0.1402 0.160 Uiso 1 1 calc R U . . .
C31 C 0.4851(15) 1.3259(11) 0.148(2) 0.135(12) Uani 1 1 d D U . . .
H31A H 0.4754 1.3527 0.1615 0.162 Uiso 1 1 calc R U . . .
H31B H 0.4730 1.3240 0.1095 0.162 Uiso 1 1 calc R U . . .
C32 C 0.5226(15) 1.3351(16) 0.347(2) 0.108(10) Uani 1 1 d D U . . .
H32A H 0.5139 1.3517 0.3742 0.129 Uiso 1 1 calc R U . . .
H32B H 0.5388 1.3552 0.3335 0.129 Uiso 1 1 calc R U . . .
O1W O 0.3909(6) 0.9567(7) 0.1727(9) 0.042(3) Uani 1 1 d . U . . .
O2W O 0.4081(6) 0.6406(6) 0.1332(9) 0.040(3) Uani 1 1 d . U . . .
O3W O 0.5932(7) 0.5491(7) 0.0299(9) 0.049(4) Uani 1 1 d . U . . .
O4W O 0.3394(7) 0.2123(8) 0.3667(11) 0.064(5) Uani 1 1 d . U . . .
O5W O 0.5867(6) 0.9038(6) 0.3776(9) 0.0392(16) Uani 1 1 d . U . . .
O6W O 0.1258(6) 0.9754(7) 0.4178(9) 0.047(2) Uani 1 1 d . U . . .
O7W O 0.2328(6) 1.0020(6) 0.1502(8) 0.032(2) Uani 1 1 d . U . . .
O8W O 0.1613(5) 0.6476(6) 0.5553(7) 0.025(3) Uani 1 1 d . U . . .
O9W O 0.3057(6) 0.6536(7) 0.3688(9) 0.0422(16) Uani 1 1 d . U . . .
O10W O 0.2705(6) 1.0302(7) 0.4065(9) 0.042(3) Uani 1 1 d . U . . .
O11W O 0.3390(6) 1.0888(7) 0.4011(9) 0.040(3) Uani 1 1 d . U . . .
O12W O 0.5586(6) 0.4796(6) 0.3167(9) 0.041(3) Uani 1 1 d . U . . .
O13W O 0.6288(6) 0.5365(6) 0.3298(8) 0.035(3) Uani 1 1 d . U . . .
O14W O 0.5407(7) 1.2363(8) 0.2224(10) 0.057(4) Uani 1 1 d . U . . .

loop_
_atom_site_aniso_label
_atom_site_aniso_U_11
_atom_site_aniso_U_22
_atom_site_aniso_U_33
_atom_site_aniso_U_23
_atom_site_aniso_U_13
_atom_site_aniso_U_12
W1 0.0253(6) 0.0206(5) 0.0388(6) -0.0067(5) 0.0159(5) 0.0034(5)
W2 0.0215(6) 0.0278(6) 0.0327(6) -0.0008(5) 0.0101(5) 0.0055(5)
W3 0.0226(6) 0.0187(5) 0.0318(6) 0.0038(5) 0.0102(5) 0.0071(5)
W4 0.0297(7) 0.0170(5) 0.0391(7) -0.0015(5) 0.0199(6) 0.0047(5)
W5 0.0247(7) 0.0192(5) 0.0320(6) 0.0008(5) 0.0068(5) 0.0071(5)
W6 0.0343(8) 0.0229(6) 0.0324(7) 0.0033(5) 0.0133(6) 0.0098(5)
W7 0.0195(7) 0.0275(6) 0.0585(9) 0.0095(6) 0.0130(6) 0.0092(5)
W8 0.0345(8) 0.0239(6) 0.0519(8) -0.0067(6) 0.0265(7) 0.0057(5)
W9 0.0275(7) 0.0247(6) 0.0358(7) -0.0022(5) 0.0208(6) -0.0003(5)
W10 0.0254(7) 0.0263(6) 0.0577(8) 0.0059(6) 0.0258(7) 0.0051(5)
W11 0.0185(7) 0.0334(7) 0.0507(8) -0.0066(6) 0.0093(6) 0.0086(5)
W12 0.0417(8) 0.0228(6) 0.0550(8) -0.0110(6) 0.0356(7) -0.0038(5)
W13 0.0321(7) 0.0234(6) 0.0336(7) -0.0023(5) 0.0076(6) 0.0036(5)
W14 0.0215(7) 0.0482(8) 0.0503(8) -0.0095(7) 0.0075(6) -0.0040(6)
W15 0.0317(8) 0.0316(7) 0.0525(8) 0.0130(6) 0.0257(7) 0.0055(6)
W16 0.0442(9) 0.0269(6) 0.0507(8) 0.0003(6) 0.0315(7) 0.0044(6)
W17 0.0219(7) 0.0383(7) 0.0524(9) 0.0065(6) 0.0009(6) 0.0042(6)
W18 0.0487(9) 0.0172(6) 0.0551(8) 0.0039(6) 0.0361(7) 0.0057(6)
W19 0.0306(8) 0.0346(7) 0.0505(8) -0.0017(6) 0.0185(7) -0.0038(6)
W20 0.0398(8) 0.0231(6) 0.0415(7) 0.0067(5) 0.0216(6) 0.0084(5)
W21 0.0330(8) 0.0357(7) 0.0715(10) -0.0148(7) 0.0303(8) -0.0085(6)
W22 0.0373(8) 0.0233(6) 0.0550(9) -0.0091(6) 0.0174(7) 0.0021(5)
W23 0.0364(8) 0.0250(7) 0.0601(9) 0.0100(6) 0.0171(7) 0.0002(6)
W24 0.0235(8) 0.0449(8) 0.0723(10) -0.0136(7) 0.0162(7) 0.0022(6)
W25 0.0345(8) 0.0291(7) 0.0573(9) -0.0006(6) 0.0073(7) -0.0042(6)
W26 0.0367(8) 0.0340(7) 0.0552(9) -0.0188(6) 0.0248(7) -0.0094(6)
W27 0.0182(7) 0.0524(8) 0.0509(8) -0.0198(7) 0.0040(6) 0.0057(6)
W28 0.0395(9) 0.0215(6) 0.0756(10) -0.0044(6) 0.0299(8) -0.0028(6)
W29 0.0478(8) 0.0269(6) 0.0752(9) -0.0084(6) 0.0478(7) -0.0058(6)
W30 0.0293(8) 0.0333(7) 0.0753(10) -0.0240(7) 0.0161(7) -0.0028(6)
W31 0.0630(11) 0.0163(6) 0.0930(12) -0.0017(7) 0.0591(10) -0.0036(6)
W32 0.0330(8) 0.0362(7) 0.0449(8) -0.0125(6) 0.0046(7) -0.0025(6)
W33 0.0434(9) 0.0231(6) 0.0481(8) 0.0113(6) 0.0172(7) 0.0013(6)
W34 0.0486(10) 0.0301(7) 0.0715(11) -0.0135(7) 0.0189(8) -0.0118(6)
W35 0.0343(9) 0.0372(8) 0.0784(11) 0.0065(7) 0.0180(8) -0.0098(6)
W36 0.0370(8) 0.0346(7) 0.0717(10) -0.0063(7) 0.0356(8) 0.0009(6)
W37 0.0273(8) 0.0382(7) 0.0744(10) 0.0123(7) 0.0276(7) 0.0001(6)
W38 0.0590(10) 0.0212(7) 0.0717(11) 0.0037(7) 0.0272(9) -0.0092(6)
W39 0.0445(8) 0.0312(7) 0.0908(11) -0.0144(7) 0.0473(8) -0.0123(6)
W40 0.0396(8) 0.0192(6) 0.0558(9) 0.0078(6) 0.0169(7) 0.0073(5)
W41 0.0535(9) 0.0288(7) 0.0831(10) -0.0221(7) 0.0478(8) -0.0151(6)
W42 0.0670(10) 0.0172(6) 0.0623(9) 0.0054(6) 0.0502(8) 0.0047(6)
W43 0.0321(8) 0.0361(7) 0.0882(11) -0.0152(7) 0.0247(8) -0.0085(6)
W44 0.0198(8) 0.0499(9) 0.0771(11) 0.0141(8) 0.0122(7) 0.0000(6)
W45 0.0382(9) 0.0450(8) 0.0750(10) -0.0130(7) 0.0239(8) -0.0172(7)
W46 0.0541(10) 0.0575(9) 0.0688(10) 0.0005(8) 0.0192(8) 0.0057(8)
Sb1 0.0221(10) 0.0226(8) 0.0339(9) -0.0018(8) 0.0109(8) 0.0056(7)
Sb2 0.0243(9) 0.0197(8) 0.0381(9) -0.0009(7) 0.0151(8) 0.0044(7)
Sb3 0.0282(10) 0.0198(8) 0.0364(10) 0.0042(8) 0.0137(8) 0.0077(7)
Sb4 0.0245(10) 0.0188(8) 0.0323(9) -0.0010(7) 0.0115(8) 0.0060(7)
Ni1 0.023(2) 0.0166(17) 0.038(2) 0.0035(15) 0.0106(18) 0.0046(15)
Ni2 0.0187(19) 0.0203(17) 0.036(2) 0.0036(15) 0.0140(16) 0.0070(14)
Ni3 0.023(2) 0.0221(18) 0.039(2) -0.0061(16) 0.0132(18) 0.0009(15)
Ni4 0.037(2) 0.0242(19) 0.040(2) 0.0012(17) 0.020(2) 0.0045(17)
Ni5 0.051(3) 0.0165(18) 0.046(2) -0.0019(17) 0.033(2) 0.0037(17)
Ni6 0.022(2) 0.0182(17) 0.043(2) 0.0063(16) 0.0139(18) 0.0064(15)
Ni7 0.021(2) 0.0229(18) 0.036(2) 0.0013(16) 0.0047(17) 0.0086(15)
Ni8 0.031(2) 0.028(2) 0.037(2) 0.0055(17) 0.0074(19) 0.0104(17)
Ni9 0.032(2) 0.0197(18) 0.037(2) 0.0056(16) 0.0141(19) 0.0083(16)
Ni10 0.022(2) 0.038(2) 0.050(3) -0.0192(19) 0.005(2) 0.0094(17)
Ni11 0.018(2) 0.0254(19) 0.039(2) -0.0053(16) 0.0099(17) 0.0049(15)
Ni12 0.023(2) 0.0191(18) 0.040(2) -0.0008(16) 0.0105(18) 0.0028(15)
Ni13 0.030(2) 0.026(2) 0.039(2) -0.0032(17) 0.0036(19) 0.0063(17)
Ni14 0.029(2) 0.030(2) 0.033(2) 0.0077(17) 0.0090(18) 0.0046(17)
Ni15 0.026(2) 0.0202(18) 0.039(2) 0.0087(16) 0.0129(18) 0.0059(15)
Ni16 0.019(2) 0.0219(18) 0.043(2) 0.0056(16) 0.0170(18) 0.0056(15)
Ni17 0.026(2) 0.0221(19) 0.043(2) 0.0093(16) 0.0135(19) 0.0022(16)
Ni18 0.032(2) 0.0206(18) 0.040(2) -0.0031(16) 0.0254(19) 0.0005(16)
Ni19 0.021(2) 0.0200(18) 0.044(2) 0.0048(16) 0.0092(18) 0.0055(15)
Ni20 0.043(3) 0.0169(18) 0.041(2) 0.0003(16) 0.028(2) 0.0034(16)
Ni21 0.025(2) 0.0151(17) 0.033(2) -0.0034(15) 0.0124(17) 0.0029(15)
Ni22 0.025(2) 0.037(2) 0.046(3) -0.0100(19) 0.013(2) -0.0008(17)
Ni23 0.036(2) 0.0176(17) 0.044(2) 0.0013(16) 0.028(2) 0.0017(16)
Ni24 0.027(2) 0.0232(18) 0.036(2) -0.0056(16) 0.0204(18) -0.0013(15)
Ni25 0.022(2) 0.0188(17) 0.032(2) -0.0045(15) 0.0077(17) 0.0037(15)
Ni26 0.056(3) 0.034(2) 0.059(3) -0.011(2) 0.042(2) -0.008(2)
Ni27 0.090(5) 0.041(3) 0.161(6) -0.023(3) 0.093(5) -0.016(3)
Ni28 0.037(2) 0.035(2) 0.040(2) 0.0052(14) 0.0121(14) -0.0013(14)
P1 0.025(4) 0.024(4) 0.039(4) -0.008(3) 0.012(4) -0.001(3)
P2 0.031(5) 0.016(3) 0.041(5) -0.001(3) 0.023(4) -0.004(3)
P3 0.015(4) 0.026(4) 0.044(5) 0.009(3) 0.010(4) 0.003(3)
P4 0.037(5) 0.016(4) 0.047(5) -0.003(3) 0.011(4) -0.004(3)
O1 0.033(3) 0.029(3) 0.051(3) -0.001(2) 0.021(2) 0.000(2)
O2 0.033(2) 0.029(2) 0.052(2) -0.001(2) 0.020(2) 0.001(2)
O3 0.034(3) 0.029(3) 0.052(3) -0.001(3) 0.020(3) 0.001(3)
O4 0.033(3) 0.029(3) 0.052(3) -0.001(3) 0.019(2) 0.000(2)
O5 0.035(3) 0.031(3) 0.053(3) -0.001(3) 0.020(3) 0.001(3)
O6 0.034(3) 0.030(3) 0.052(3) 0.000(3) 0.019(3) 0.000(3)
O7 0.033(3) 0.031(3) 0.052(3) -0.001(3) 0.022(3) 0.001(3)
O8 0.033(2) 0.030(2) 0.051(2) 0.000(2) 0.019(2) 0.000(2)
O9 0.032(2) 0.029(2) 0.051(3) -0.001(2) 0.020(2) 0.000(2)
O10 0.035(3) 0.029(2) 0.052(3) -0.001(2) 0.022(2) 0.001(2)
O11 0.032(3) 0.029(3) 0.052(3) -0.001(3) 0.020(3) 0.000(3)
O12 0.037(5) 0.031(5) 0.053(5) -0.003(5) 0.018(5) 0.001(5)
O13 0.034(3) 0.031(3) 0.052(3) -0.001(3) 0.018(3) 0.000(3)
O14 0.035(3) 0.032(3) 0.052(3) 0.001(3) 0.019(3) 0.001(3)
O15 0.035(6) 0.035(6) 0.056(6) 0.009(6) 0.013(5) -0.004(5)
O16 0.038(6) 0.034(5) 0.055(6) -0.002(5) 0.017(5) 0.005(5)
O17 0.033(5) 0.033(5) 0.054(5) -0.005(5) 0.026(5) 0.003(5)
O18 0.034(3) 0.032(3) 0.055(3) 0.000(3) 0.018(3) 0.001(3)
O19 0.036(6) 0.033(6) 0.062(6) 0.008(6) 0.018(5) 0.000(5)
O20 0.033(2) 0.030(2) 0.051(2) 0.000(2) 0.019(2) 0.000(2)
O21 0.036(5) 0.035(5) 0.056(5) -0.003(5) 0.018(5) 0.003(5)
O22 0.036(6) 0.034(6) 0.060(6) -0.004(6) 0.015(6) -0.002(5)
O23 0.035(3) 0.033(3) 0.053(3) -0.002(3) 0.018(3) -0.002(3)
O24 0.037(5) 0.033(5) 0.054(5) -0.002(5) 0.015(5) 0.000(5)
O25 0.035(3) 0.031(3) 0.055(3) -0.002(3) 0.018(3) 0.000(3)
O26 0.038(6) 0.038(6) 0.059(6) -0.003(5) 0.021(5) 0.005(5)
O27 0.034(2) 0.029(2) 0.053(2) -0.002(2) 0.021(2) 0.000(2)
O28 0.0271(13) 0.0225(13) 0.0373(13) 0.0000(13) 0.0105(13) 0.0053(13)
O29 0.032(2) 0.027(2) 0.049(2) -0.002(2) 0.021(2) 0.001(2)
O30 0.033(3) 0.028(3) 0.049(3) -0.001(2) 0.018(2) 0.000(2)
O31 0.037(5) 0.034(5) 0.064(5) -0.007(5) 0.019(5) -0.003(5)
O32 0.033(2) 0.029(2) 0.051(2) -0.002(2) 0.020(2) 0.001(2)
O33 0.039(3) 0.028(2) 0.060(3) -0.007(2) 0.030(2) -0.003(2)
O34 0.0512(16) 0.0292(15) 0.0798(16) -0.0193(15) 0.0448(15) -0.0130(14)
O35 0.036(3) 0.027(3) 0.056(3) -0.004(2) 0.027(2) -0.002(2)
O36 0.039(2) 0.028(2) 0.062(2) -0.007(2) 0.029(2) -0.004(2)
O37 0.036(2) 0.026(2) 0.056(2) -0.005(2) 0.027(2) -0.002(2)
O38 0.036(2) 0.028(2) 0.058(2) -0.005(2) 0.027(2) -0.002(2)
O39 0.0437(15) 0.0308(15) 0.0862(16) -0.0134(15) 0.0447(15) -0.0109(14)
O40 0.038(2) 0.028(2) 0.060(2) -0.007(2) 0.030(2) -0.005(2)
O41 0.042(3) 0.029(3) 0.066(3) -0.008(3) 0.034(3) -0.006(3)
O42 0.038(2) 0.029(2) 0.061(2) -0.006(2) 0.028(2) -0.004(2)
O43 0.039(2) 0.028(2) 0.061(2) -0.008(2) 0.030(2) -0.003(2)
O44 0.042(3) 0.029(3) 0.064(3) -0.005(3) 0.033(3) -0.006(3)
O45 0.0462(15) 0.0276(14) 0.0729(15) -0.0082(14) 0.0440(14) -0.0056(14)
O46 0.042(3) 0.028(3) 0.065(3) -0.009(3) 0.034(3) -0.005(3)
O47 0.038(2) 0.028(2) 0.060(2) -0.006(2) 0.031(2) -0.002(2)
O48 0.036(2) 0.028(2) 0.057(2) -0.004(2) 0.027(2) -0.002(2)
O49 0.041(3) 0.028(3) 0.063(3) -0.007(3) 0.032(3) -0.004(3)
O50 0.041(5) 0.035(5) 0.065(5) -0.009(5) 0.030(5) -0.005(5)
O51 0.040(3) 0.028(3) 0.064(3) -0.007(3) 0.032(2) -0.004(2)
O52 0.039(3) 0.028(3) 0.062(3) -0.008(3) 0.031(3) -0.004(3)
O53 0.040(3) 0.028(3) 0.064(3) -0.006(3) 0.033(3) -0.006(3)
O54 0.043(5) 0.037(5) 0.067(5) -0.014(5) 0.033(5) -0.006(5)
O55 0.040(3) 0.029(3) 0.064(3) -0.009(3) 0.032(3) -0.006(3)
O56 0.048(6) 0.032(5) 0.068(6) -0.009(5) 0.024(5) -0.005(5)
O57 0.043(5) 0.033(5) 0.065(5) -0.006(5) 0.030(5) -0.005(5)
O58 0.040(5) 0.025(5) 0.064(6) -0.002(5) 0.035(5) 0.001(5)
O59 0.044(3) 0.029(3) 0.070(3) -0.009(3) 0.035(3) -0.006(3)
O60 0.0459(15) 0.0275(14) 0.0726(15) -0.0086(14) 0.0437(14) -0.0053(14)
O61 0.040(3) 0.029(3) 0.063(3) -0.009(3) 0.034(2) -0.004(2)
O62 0.0509(15) 0.0286(14) 0.0796(16) -0.0192(15) 0.0454(15) -0.0129(14)
O63 0.042(5) 0.033(5) 0.063(5) -0.007(5) 0.033(5) -0.001(5)
O64 0.043(3) 0.029(3) 0.067(3) -0.008(3) 0.032(3) -0.005(3)
O65 0.049(6) 0.036(6) 0.074(6) -0.011(5) 0.033(5) -0.004(5)
O66 0.042(3) 0.030(3) 0.069(3) -0.009(3) 0.034(3) -0.007(3)
O67 0.047(6) 0.035(6) 0.072(6) -0.010(5) 0.039(5) -0.005(5)
O68 0.036(2) 0.028(2) 0.055(2) -0.005(2) 0.025(2) -0.002(2)
O69 0.034(3) 0.031(3) 0.052(3) 0.000(3) 0.019(3) -0.001(3)
O70 0.036(3) 0.032(3) 0.054(3) 0.000(3) 0.016(3) 0.001(3)
O71 0.033(3) 0.031(3) 0.053(3) -0.002(3) 0.021(3) 0.004(3)
O72 0.035(3) 0.032(3) 0.054(3) 0.000(3) 0.017(3) 0.001(3)
O73 0.035(3) 0.031(3) 0.054(3) 0.000(3) 0.017(3) 0.000(3)
O74 0.034(3) 0.035(3) 0.061(3) -0.007(3) 0.018(3) 0.000(3)
O75 0.0321(15) 0.0347(15) 0.0820(16) -0.0134(15) 0.0238(15) -0.0069(14)
O76 0.033(3) 0.034(3) 0.058(3) -0.006(3) 0.020(3) 0.000(3)
O77 0.033(3) 0.032(3) 0.060(3) -0.007(3) 0.019(3) -0.001(3)
O78 0.035(6) 0.040(6) 0.066(6) -0.008(6) 0.020(5) 0.000(5)
O79 0.033(3) 0.031(3) 0.060(3) -0.007(3) 0.018(3) 0.000(3)
O80 0.034(3) 0.033(3) 0.061(3) -0.006(3) 0.018(3) 0.000(3)
O81 0.037(6) 0.043(6) 0.070(6) -0.002(6) 0.015(6) -0.002(5)
O82 0.033(2) 0.031(2) 0.058(2) -0.006(2) 0.018(2) 0.000(2)
O83 0.033(3) 0.031(3) 0.057(3) -0.006(3) 0.019(3) 0.000(3)
O84 0.033(2) 0.032(2) 0.056(3) -0.005(2) 0.018(2) 0.000(2)
O85 0.033(2) 0.031(2) 0.057(2) -0.006(2) 0.019(2) 0.000(2)
O86 0.033(2) 0.032(2) 0.058(3) -0.006(2) 0.018(2) 0.000(2)
O87 0.034(2) 0.030(2) 0.057(2) -0.007(2) 0.019(2) 0.000(2)
O88 0.034(3) 0.033(3) 0.061(3) -0.007(3) 0.018(3) -0.001(3)
O89 0.033(3) 0.031(3) 0.059(3) -0.007(3) 0.019(2) 0.001(2)
O90 0.034(3) 0.031(3) 0.058(3) -0.006(2) 0.018(2) 0.000(2)
O91 0.034(3) 0.035(3) 0.058(3) -0.006(3) 0.018(3) 0.001(3)
O92 0.033(6) 0.041(6) 0.064(6) -0.007(6) 0.019(5) 0.002(5)
O93 0.037(5) 0.031(5) 0.061(5) -0.005(5) 0.020(5) -0.003(5)
O94 0.032(2) 0.031(2) 0.053(2) -0.004(2) 0.018(2) 0.001(2)
O95 0.0305(14) 0.0324(14) 0.0706(15) -0.0193(14) 0.0173(14) -0.0018(14)
O96 0.036(5) 0.034(5) 0.058(5) -0.009(5) 0.018(5) 0.005(5)
O97 0.035(3) 0.032(3) 0.059(3) -0.005(3) 0.017(3) 0.000(3)
O98 0.037(5) 0.032(5) 0.060(5) -0.013(5) 0.014(5) 0.001(5)
O99 0.040(6) 0.042(5) 0.068(6) -0.007(5) 0.012(5) 0.001(5)
O100 0.040(5) 0.031(5) 0.060(5) 0.000(5) 0.019(5) 0.001(5)
O101 0.039(6) 0.031(5) 0.063(6) -0.007(5) 0.016(5) 0.001(5)
O102 0.034(3) 0.032(3) 0.052(3) -0.002(2) 0.018(2) -0.001(2)
O103 0.035(3) 0.033(3) 0.052(3) -0.003(3) 0.017(3) 0.000(3)
O104 0.033(2) 0.030(2) 0.051(2) -0.003(2) 0.018(2) 0.000(2)
O105 0.034(2) 0.030(2) 0.051(2) -0.002(2) 0.017(2) 0.000(2)
O106 0.033(2) 0.032(2) 0.052(2) -0.002(2) 0.018(2) 0.000(2)
O107 0.037(3) 0.034(3) 0.055(3) -0.001(3) 0.018(3) -0.003(3)
O108 0.033(2) 0.031(2) 0.053(2) -0.003(2) 0.019(2) 0.000(2)
O109 0.034(2) 0.032(2) 0.052(2) -0.003(2) 0.017(2) 0.000(2)
O110 0.034(2) 0.033(2) 0.052(2) -0.002(2) 0.019(2) -0.001(2)
O111 0.039(6) 0.038(6) 0.061(6) -0.005(5) 0.018(5) -0.003(5)
O112 0.034(2) 0.032(2) 0.052(2) -0.002(2) 0.018(2) 0.000(2)
O113 0.035(3) 0.032(3) 0.053(3) -0.002(3) 0.016(3) -0.001(3)
O114 0.033(2) 0.030(2) 0.051(2) -0.002(2) 0.018(2) 0.000(2)
O115 0.036(3) 0.033(3) 0.054(3) -0.002(3) 0.017(3) -0.002(3)
O116 0.035(3) 0.034(3) 0.053(3) -0.003(3) 0.019(3) -0.002(3)
O117 0.038(5) 0.039(5) 0.058(5) -0.006(5) 0.014(5) -0.003(5)
O118 0.035(3) 0.033(3) 0.053(3) -0.003(3) 0.017(2) 0.000(2)
O119 0.036(3) 0.034(3) 0.055(3) -0.003(3) 0.017(3) -0.002(3)
O120 0.0378(15) 0.0428(15) 0.0704(16) -0.0108(15) 0.0225(15) -0.0139(14)
O121 0.041(5) 0.040(5) 0.053(5) -0.004(5) 0.021(5) -0.002(5)
O122 0.034(3) 0.031(2) 0.051(3) -0.002(2) 0.018(2) -0.001(2)
O123 0.036(3) 0.033(3) 0.054(3) -0.001(3) 0.018(3) -0.004(3)
O124 0.036(3) 0.033(3) 0.055(3) -0.004(3) 0.017(3) -0.001(3)
O125 0.038(5) 0.036(5) 0.057(5) -0.002(5) 0.016(5) 0.001(5)
O126 0.036(3) 0.034(3) 0.054(3) -0.004(3) 0.018(3) -0.001(3)
O127 0.042(6) 0.032(5) 0.056(6) -0.001(5) 0.014(5) 0.000(5)
O128 0.037(3) 0.036(3) 0.055(3) -0.002(3) 0.017(3) -0.002(3)
O129 0.035(3) 0.034(3) 0.053(3) -0.001(3) 0.018(3) -0.001(3)
O130 0.037(3) 0.035(3) 0.056(3) -0.006(3) 0.016(3) -0.003(3)
O131 0.036(3) 0.034(3) 0.055(3) -0.003(3) 0.017(3) -0.002(3)
O132 0.033(3) 0.030(3) 0.052(3) -0.001(3) 0.019(3) 0.001(3)
O133 0.036(3) 0.034(3) 0.054(3) -0.003(3) 0.017(3) -0.002(3)
O134 0.038(3) 0.036(3) 0.058(3) -0.001(3) 0.018(3) -0.004(3)
O135 0.043(6) 0.047(6) 0.061(6) -0.003(5) 0.014(5) -0.005(5)
O136 0.0278(13) 0.0228(13) 0.0431(13) -0.0058(13) 0.0174(13) 0.0022(13)
O137 0.034(2) 0.028(2) 0.051(2) -0.004(2) 0.022(2) 0.000(2)
O138 0.032(2) 0.027(2) 0.050(2) -0.003(2) 0.020(2) 0.002(2)
O139 0.032(2) 0.028(2) 0.051(2) -0.004(2) 0.020(2) 0.001(2)
O140 0.0287(11) 0.0208(10) 0.0418(11) -0.0044(10) 0.0183(10) 0.0034(10)
O141 0.033(2) 0.028(2) 0.049(2) -0.003(2) 0.018(2) 0.002(2)
O142 0.034(3) 0.029(2) 0.053(3) -0.006(2) 0.020(2) 0.001(2)
O143 0.032(5) 0.030(5) 0.048(5) 0.002(5) 0.014(5) 0.002(5)
O144 0.0253(11) 0.0227(11) 0.0370(11) -0.0019(11) 0.0125(11) 0.0049(10)
O145 0.0278(11) 0.0214(11) 0.0403(11) 0.0007(11) 0.0158(11) 0.0048(10)
O146 0.0239(10) 0.0244(10) 0.0353(10) 0.0007(10) 0.0117(10) 0.0053(10)
O147 0.033(3) 0.028(2) 0.049(3) -0.003(2) 0.018(2) 0.001(2)
O148 0.035(5) 0.030(5) 0.048(5) -0.001(5) 0.018(5) 0.000(5)
O149 0.036(2) 0.028(2) 0.055(2) -0.006(2) 0.023(2) -0.001(2)
O150 0.033(2) 0.028(2) 0.051(3) -0.004(2) 0.021(2) 0.001(2)
O151 0.033(3) 0.028(3) 0.053(3) -0.004(3) 0.020(2) 0.001(3)
O152 0.034(5) 0.032(5) 0.052(5) -0.001(5) 0.016(5) 0.004(5)
O153 0.035(3) 0.027(3) 0.054(3) -0.003(3) 0.026(2) -0.002(2)
O154 0.036(3) 0.029(3) 0.055(3) -0.004(3) 0.026(3) -0.001(3)
O155 0.034(2) 0.028(2) 0.052(2) -0.002(2) 0.022(2) 0.000(2)
O156 0.034(3) 0.028(2) 0.052(3) -0.002(2) 0.022(2) 0.000(2)
O157 0.033(3) 0.031(3) 0.054(3) -0.004(3) 0.016(3) 0.000(3)
O158 0.033(2) 0.030(2) 0.054(2) -0.005(2) 0.017(2) 0.001(2)
O159 0.040(5) 0.038(5) 0.057(5) -0.006(5) 0.013(5) 0.002(5)
O160 0.035(2) 0.027(2) 0.056(2) -0.006(2) 0.025(2) -0.001(2)
O161 0.0268(14) 0.0221(14) 0.0418(14) -0.0015(14) 0.0167(14) 0.0035(13)
O162 0.033(2) 0.027(2) 0.052(2) -0.003(2) 0.020(2) 0.001(2)
O163 0.034(3) 0.031(2) 0.054(3) -0.004(2) 0.018(2) 0.000(2)
O164 0.033(2) 0.031(2) 0.053(2) -0.005(2) 0.018(2) 0.001(2)
O165 0.040(6) 0.040(6) 0.060(6) -0.006(5) 0.020(5) -0.003(5)
O166 0.036(3) 0.035(3) 0.055(3) -0.002(3) 0.018(3) -0.004(3)
O167 0.0324(15) 0.0355(15) 0.0826(16) -0.0134(15) 0.0232(15) -0.0066(14)
O168 0.034(3) 0.034(3) 0.063(3) -0.008(3) 0.018(3) 0.000(3)
O169 0.034(3) 0.032(3) 0.053(3) -0.004(2) 0.017(2) 0.001(2)
O170 0.033(3) 0.029(3) 0.053(3) -0.001(3) 0.017(3) 0.001(3)
O171 0.033(2) 0.029(2) 0.051(2) -0.003(2) 0.017(2) 0.000(2)
O172 0.033(3) 0.030(2) 0.049(3) -0.001(2) 0.018(2) 0.001(2)
O173 0.034(3) 0.032(3) 0.054(3) 0.000(3) 0.019(3) 0.000(3)
O174 0.030(5) 0.028(5) 0.049(5) 0.001(5) 0.018(5) 0.000(5)
O175 0.034(3) 0.033(3) 0.060(3) -0.007(3) 0.019(3) 0.001(3)
O176 0.033(3) 0.032(3) 0.051(3) -0.003(3) 0.018(2) 0.000(2)
O177 0.034(3) 0.034(3) 0.061(3) -0.007(3) 0.018(3) 0.000(3)
O178 0.035(5) 0.033(5) 0.055(5) -0.001(5) 0.017(5) -0.001(5)
O179 0.037(3) 0.031(3) 0.055(3) -0.005(3) 0.025(3) 0.000(3)
O180 0.034(3) 0.031(3) 0.052(3) -0.002(3) 0.021(3) 0.001(3)
O181 0.0441(15) 0.0309(15) 0.0856(16) -0.0135(15) 0.0445(15) -0.0107(14)
O182 0.040(3) 0.027(3) 0.063(3) -0.008(3) 0.031(3) -0.005(3)
O183 0.0477(15) 0.0495(14) 0.0640(15) -0.0009(14) 0.0189(14) 0.0041(14)
O184 0.037(3) 0.035(3) 0.056(3) -0.004(3) 0.017(3) -0.002(3)
O185 0.038(3) 0.036(3) 0.056(3) -0.003(3) 0.017(3) -0.002(3)
O186 0.033(3) 0.033(3) 0.060(3) -0.006(3) 0.018(3) -0.001(3)
O187 0.033(2) 0.031(2) 0.058(2) -0.007(2) 0.020(2) 0.000(2)
O188 0.040(5) 0.038(5) 0.059(5) -0.003(5) 0.016(5) -0.002(5)
O189 0.041(3) 0.029(3) 0.066(3) -0.008(3) 0.033(3) -0.006(3)
O190 0.033(3) 0.032(3) 0.060(3) -0.007(3) 0.019(2) 0.000(2)
N1 0.048(7) 0.048(7) 0.048(7) -0.0001(15) 0.013(2) -0.0002(15)
N2 0.07(2) 0.057(19) 0.045(18) 0.003(15) 0.016(16) -0.019(17)
N3 0.040(18) 0.044(17) 0.07(2) 0.007(15) 0.017(16) 0.018(14)
N4 0.08(2) 0.028(14) 0.037(16) -0.010(12) 0.022(16) 0.027(14)
N5 0.07(2) 0.039(16) 0.055(19) -0.017(14) 0.020(17) 0.014(15)
N6 0.032(17) 0.12(3) 0.018(14) 0.007(16) 0.010(13) 0.025(17)
N7 0.046(18) 0.053(17) 0.046(13) 0.000(13) 0.031(13) -0.009(14)
N8 0.032(17) 0.065(16) 0.034(15) 0.000(12) 0.006(13) 0.001(14)
N9 0.042(18) 0.052(17) 0.024(14) 0.005(12) 0.011(13) 0.016(13)
N10 0.07(2) 0.054(19) 0.045(18) -0.007(15) 0.025(17) -0.003(16)
N11 0.05(2) 0.032(15) 0.08(2) -0.032(15) -0.003(17) 0.000(13)
N12 0.06(2) 0.048(18) 0.047(16) 0.020(14) 0.003(13) 0.015(15)
N13 0.027(16) 0.064(19) 0.051(17) -0.012(13) -0.005(14) 0.010(14)
N14 0.042(18) 0.066(19) 0.056(19) -0.033(16) 0.028(16) -0.011(15)
N15 0.030(16) 0.062(16) 0.057(18) -0.029(14) 0.020(14) -0.014(12)
N16 0.16(4) 0.038(18) 0.067(16) -0.029(15) 0.050(19) -0.01(2)
N17 0.041(18) 0.07(2) 0.039(16) -0.025(15) 0.022(14) 0.006(15)
N18 0.04(2) 0.054(19) 0.12(3) 0.017(17) 0.04(2) 0.000(14)
N19 0.10(3) 0.06(2) 0.05(2) 0.012(16) 0.02(2) -0.03(2)
N20 0.07(2) 0.07(2) 0.041(18) -0.015(16) 0.021(17) -0.026(18)
N21 0.09(3) 0.05(2) 0.13(4) 0.00(2) 0.04(3) -0.011(19)
N22 0.09(3) 0.035(17) 0.12(3) -0.033(18) 0.07(3) -0.008(17)
N23 0.109(12) 0.109(12) 0.109(12) -0.0003(15) 0.029(3) -0.0001(15)
N24 0.08(3) 0.042(18) 0.13(3) 0.02(2) 0.07(2) -0.020(17)
N25 0.069(8) 0.069(8) 0.069(8) -0.0003(15) 0.018(2) 0.0002(15)
N26 0.087(8) 0.087(8) 0.087(8) -0.0001(15) 0.024(3) 0.0003(15)
N27 0.133(16) 0.133(16) 0.133(16) -0.0001(15) 0.035(5) 0.0001(15)
N28 0.135(12) 0.135(12) 0.135(12) -0.0001(15) 0.036(3) -0.0001(15)
C1 0.15(4) 0.08(2) 0.045(18) 0.013(17) 0.04(3) 0.02(3)
C2 0.16(4) 0.08(2) 0.048(18) 0.015(17) 0.03(3) 0.01(3)
C3 0.06(2) 0.10(2) 0.07(2) 0.00(2) 0.034(18) -0.003(19)
C4 0.06(2) 0.10(2) 0.06(2) -0.01(2) 0.026(18) -0.010(19)
C5 0.083(15) 0.094(15) 0.082(15) -0.010(11) 0.019(11) 0.008(11)
C6 0.086(15) 0.104(15) 0.088(15) -0.003(11) 0.022(11) 0.003(11)
C7 0.091(14) 0.078(12) 0.069(11) -0.005(10) 0.015(11) 0.008(11)
C8 0.084(14) 0.082(12) 0.064(12) 0.000(9) 0.026(11) 0.009(10)
C9 0.080(13) 0.086(13) 0.068(13) 0.000(10) 0.018(10) 0.001(11)
C10 0.079(14) 0.083(14) 0.069(13) 0.006(11) 0.014(11) 0.007(11)
C11 0.082(15) 0.087(15) 0.075(14) -0.001(12) 0.016(11) 0.003(12)
C12 0.081(18) 0.081(17) 0.066(15) 0.002(15) 0.012(14) 0.012(16)
C13 0.070(18) 0.081(17) 0.054(15) -0.001(13) 0.017(15) 0.008(15)
C14 0.074(15) 0.083(14) 0.061(13) 0.001(11) 0.020(12) 0.004(12)
C15 0.108(14) 0.098(13) 0.106(14) -0.003(11) 0.018(10) 0.007(10)
C16 0.106(15) 0.096(13) 0.101(14) -0.006(11) 0.021(11) 0.008(11)
C17 0.108(16) 0.097(15) 0.107(16) 0.010(12) 0.023(12) 0.006(12)
C18 0.11(2) 0.089(18) 0.103(19) 0.013(15) 0.021(16) 0.009(16)
C19 0.12(3) 0.08(2) 0.10(2) 0.006(19) 0.05(2) 0.01(2)
C20 0.11(3) 0.08(2) 0.10(2) 0.00(2) 0.06(2) 0.00(2)
C21 0.119(18) 0.120(18) 0.121(18) 0.000(12) 0.035(12) 0.000(12)
C22 0.121(18) 0.122(18) 0.123(18) 0.000(12) 0.035(12) -0.001(12)
C23 0.134(13) 0.134(13) 0.134(13) 0.0002(15) 0.036(4) 0.0001(15)
C24 0.136(16) 0.138(16) 0.139(16) 0.002(10) 0.031(11) 0.004(10)
C25 0.10(2) 0.11(2) 0.10(2) -0.006(18) 0.007(18) -0.002(19)
C26 0.12(2) 0.12(2) 0.12(2) 0.000(19) 0.021(19) 0.007(19)
C27 0.12(2) 0.10(2) 0.12(2) 0.012(19) 0.025(19) 0.003(19)
C28 0.13(3) 0.09(2) 0.11(2) -0.001(19) 0.02(2) 0.008(19)
C29 0.111(16) 0.118(16) 0.099(16) 0.003(14) 0.037(14) -0.006(14)
C30 0.134(13) 0.134(13) 0.134(13) -0.0001(15) 0.036(4) 0.0000(15)
C31 0.135(12) 0.135(12) 0.135(12) -0.0001(15) 0.036(3) 0.0001(15)
C32 0.108(10) 0.108(10) 0.107(10) -0.0003(15) 0.029(3) 0.0001(15)
O1W 0.036(5) 0.033(5) 0.057(5) 0.000(5) 0.012(5) -0.003(5)
O2W 0.041(5) 0.032(5) 0.054(5) -0.005(5) 0.024(5) -0.004(5)
O3W 0.056(10) 0.042(9) 0.060(9) -0.014(8) 0.035(8) -0.006(8)
O4W 0.057(10) 0.050(9) 0.096(10) -0.008(9) 0.040(9) -0.023(9)
O5W 0.035(3) 0.032(3) 0.053(3) -0.003(3) 0.016(3) 0.000(3)
O6W 0.038(4) 0.039(4) 0.065(4) -0.006(4) 0.015(4) 0.003(4)
O7W 0.031(3) 0.031(3) 0.038(3) 0.000(2) 0.013(2) -0.001(2)
O8W 0.024(3) 0.024(3) 0.030(3) -0.003(3) 0.011(3) -0.001(3)
O9W 0.038(3) 0.031(3) 0.063(3) -0.007(3) 0.022(3) 0.000(3)
O10W 0.035(5) 0.034(5) 0.059(5) -0.001(5) 0.016(5) 0.006(4)
O11W 0.034(5) 0.032(5) 0.055(5) -0.003(5) 0.015(5) 0.004(5)
O12W 0.039(5) 0.031(5) 0.061(5) -0.009(5) 0.027(5) -0.003(5)
O13W 0.034(5) 0.025(5) 0.053(5) -0.007(5) 0.024(4) -0.001(4)
O14W 0.047(7) 0.052(7) 0.070(7) -0.002(6) 0.012(6) 0.001(6)

loop_
_atom_type_symbol
_atom_type_description
_atom_type_scat_dispersion_real
_atom_type_scat_dispersion_imag
_atom_type_scat_source
C C 0.0033 0.0016 'International Tables Vol C Tables 4.2.6.8 and 6.1.1.4'
H H 0.0000 0.0000 'International Tables Vol C Tables 4.2.6.8 and 6.1.1.4'
N N 0.0061 0.0033 'International Tables Vol C Tables 4.2.6.8 and 6.1.1.4'
Ni Ni 0.3393 1.1124 'International Tables Vol C Tables 4.2.6.8 and 6.1.1.4'
O O 0.0106 0.0060 'International Tables Vol C Tables 4.2.6.8 and 6.1.1.4'
P P 0.1023 0.0942 'International Tables Vol C Tables 4.2.6.8 and 6.1.1.4'
Sb Sb -0.5866 1.5461 'International Tables Vol C Tables 4.2.6.8 and 6.1.1.4'
W W -0.8490 6.8722 'International Tables Vol C Tables 4.2.6.8 and 6.1.1.4'

loop_
_geom_angle_atom_site_label_1
_geom_angle_atom_site_label_2
_geom_angle_atom_site_label_3
_geom_angle
_geom_angle_site_symmetry_1
_geom_angle_site_symmetry_3
_geom_angle_publ_flag
O136 W1 O139 77.3(7) . . ?
O137 W1 O136 89.3(8) . . ?
O137 W1 O139 71.6(7) . . ?
O137 W1 O140 156.1(8) . . ?
O140 W1 O136 75.5(8) . . ?
O140 W1 O139 87.0(7) . . ?
O142 W1 O136 159.7(8) . . ?
O142 W1 O137 96.2(9) . . ?
O142 W1 O139 86.0(8) . . ?
O142 W1 O140 92.5(9) . . ?
O160 W1 O136 95.1(9) . . ?
O160 W1 O137 94.1(8) . . ?
O160 W1 O139 163.6(8) . . ?
O160 W1 O140 105.3(8) . . ?
O160 W1 O142 103.9(10) . . ?
O137 W2 O139 72.7(7) . . ?
O137 W2 O161 80.6(8) . . ?
O146 W2 O137 149.1(8) . . ?
O146 W2 O139 83.2(7) . . ?
O146 W2 O161 75.7(7) . . ?
O148 W2 O137 98.2(8) . . ?
O148 W2 O139 164.6(8) . . ?
O148 W2 O146 100.5(8) . . ?
O148 W2 O161 88.2(8) . . ?
O152 W2 O137 100.8(9) . . ?
O152 W2 O139 89.7(9) . . ?
O152 W2 O146 98.0(9) . . ?
O152 W2 O148 104.5(10) . . ?
O152 W2 O161 166.8(8) . . ?
O161 W2 O139 78.1(7) . . ?
O28 W3 O161 86.4(7) . . ?
O141 W3 O28 75.9(8) . . ?
O141 W3 O161 77.5(7) . . ?
O146 W3 O28 156.8(7) . . ?
O146 W3 O141 91.4(8) . . ?
O146 W3 O161 71.8(7) . . ?
O171 W3 O28 102.3(9) . . ?
O171 W3 O141 95.4(8) . . ?
O171 W3 O146 98.0(9) . . ?
O171 W3 O161 167.2(8) . . ?
O171 W3 O172 101.9(9) . . ?
O172 W3 O28 89.9(8) . . ?
O172 W3 O141 159.6(8) . . ?
O172 W3 O146 96.7(9) . . ?
O172 W3 O161 87.2(8) . . ?
O136 W4 O162 74.6(7) . . ?
O140 W4 O136 73.7(7) . . ?
O140 W4 O162 87.9(8) . . ?
O149 W4 O136 92.1(8) . . ?
O149 W4 O140 98.6(9) . . ?
O149 W4 O150 96.2(9) . . ?
O149 W4 O151 106.7(9) . . ?
O149 W4 O162 163.1(8) . . ?
O150 W4 O136 87.0(8) . . ?
O150 W4 O140 156.1(8) . . ?
O150 W4 O162 73.1(8) . . ?
O151 W4 O136 159.2(8) . . ?
O151 W4 O140 94.4(9) . . ?
O151 W4 O150 99.3(9) . . ?
O151 W4 O162 88.2(8) . . ?
O28 W5 O138 85.9(7) . . ?
O28 W5 O141 75.9(8) . . ?
O30 W5 O28 90.4(8) . . ?
O30 W5 O114 103.3(9) . . ?
O30 W5 O138 86.6(8) . . ?
O30 W5 O141 158.1(8) . . ?
O30 W5 O147 103.5(9) . . ?
O114 W5 O28 96.6(8) . . ?
O114 W5 O138 169.7(8) . . ?
O114 W5 O141 95.3(9) . . ?
O114 W5 O147 98.7(8) . . ?
O141 W5 O138 75.6(7) . . ?
O147 W5 O28 156.3(8) . . ?
O147 W5 O138 76.0(7) . . ?
O147 W5 O141 84.7(8) . . ?
O143 W6 O138 89.0(8) . . ?
O143 W6 O147 105.4(9) . . ?
O143 W6 O150 98.0(9) . . ?
O143 W6 O162 161.6(8) . . ?
O147 W6 O138 73.4(7) . . ?
O147 W6 O162 80.6(8) . . ?
O150 W6 O138 82.2(7) . . ?
O150 W6 O147 145.6(8) . . ?
O150 W6 O162 70.0(8) . . ?
O162 W6 O138 75.9(7) . . ?
O174 W6 O138 163.4(8) . . ?
O174 W6 O143 106.4(10) . . ?
O174 W6 O147 96.0(8) . . ?
O174 W6 O150 101.3(9) . . ?
O174 W6 O162 90.0(9) . . ?
O1 W7 O5 90.5(9) . . ?
O1 W7 O6 84.3(6) . . ?
O1 W7 O14 92.2(9) . . ?
O1 W7 O71 157.0(8) . . ?
O5 W7 O6 82.2(6) . . ?
O14 W7 O5 155.9(8) . . ?
O14 W7 O6 74.3(6) . . ?
O14 W7 O71 83.2(9) . . ?
O21 W7 O1 103.8(9) . . ?
O21 W7 O5 99.1(9) . . ?
O21 W7 O6 171.7(7) . . ?
O21 W7 O14 103.5(9) . . ?
O21 W7 O71 99.2(9) . . ?
O71 W7 O5 85.0(8) . . ?
O71 W7 O6 72.8(6) . . ?
O80 W8 O89 72.5(6) . . ?
O80 W8 O175 86.3(9) . . ?
O83 W8 O80 157.5(8) . . ?
O83 W8 O89 85.0(6) . . ?
O83 W8 O97 88.9(9) . . ?
O83 W8 O175 89.6(9) . . ?
O97 W8 O80 85.7(9) . . ?
O97 W8 O89 73.7(8) . . ?
O97 W8 O175 155.0(8) . . ?
O98 W8 O80 97.7(9) . . ?
O98 W8 O83 104.8(10) . . ?
O98 W8 O89 169.5(8) . . ?
O98 W8 O97 102.3(10) . . ?
O98 W8 O175 102.2(9) . . ?
O175 W8 O89 81.3(8) . . ?
O35 W9 O154 113.3(9) . . ?
O35 W9 O155 107.0(9) . . ?
O35 W9 O179 106.4(10) . . ?
O155 W9 O154 111.0(10) . . ?
O155 W9 O179 108.5(9) . . ?
O179 W9 O154 110.4(9) . . ?
O5 W10 O3 84.8(7) . . ?
O5 W10 O7 157.0(8) . . ?
O5 W10 O180 84.9(9) . . ?
O7 W10 O3 72.8(7) . . ?
O10 W10 O3 84.4(7) . . ?
O10 W10 O5 94.1(9) . . ?
O10 W10 O7 88.9(9) . . ?
O10 W10 O180 156.1(8) . . ?
O17 W10 O3 170.3(7) . . ?
O17 W10 O5 101.4(9) . . ?
O17 W10 O7 100.2(9) . . ?
O17 W10 O10 102.3(9) . . ?
O17 W10 O180 101.3(9) . . ?
O180 W10 O3 71.6(6) . . ?
O180 W10 O7 83.2(8) . . ?
O76 W11 O86 71.7(6) . . ?
O84 W11 O76 156.5(9) . . ?
O84 W11 O86 84.8(6) . . ?
O84 W11 O91 88.8(9) . . ?
O84 W11 O175 91.6(10) . . ?
O91 W11 O76 86.4(9) . . ?
O91 W11 O86 75.1(8) . . ?
O96 W11 O76 98.5(9) . . ?
O96 W11 O84 105.0(9) . . ?
O96 W11 O86 168.6(7) . . ?
O96 W11 O91 99.0(9) . . ?
O96 W11 O175 103.1(9) . . ?
O175 W11 O76 84.1(9) . . ?
O175 W11 O86 82.0(8) . . ?
O175 W11 O91 157.0(9) . . ?
O33 W12 O46 153.7(8) . . ?
O33 W12 O55 89.0(9) . . ?
O33 W12 O61 83.8(6) . . ?
O33 W12 O182 92.3(9) . . ?
O46 W12 O61 69.9(6) . . ?
O55 W12 O46 84.0(9) . . ?
O55 W12 O61 73.8(8) . . ?
O57 W12 O33 104.4(9) . . ?
O57 W12 O46 101.7(9) . . ?
O57 W12 O55 100.4(10) . . ?
O57 W12 O61 170.1(8) . . ?
O57 W12 O182 102.8(10) . . ?
O182 W12 O46 84.1(9) . . ?
O182 W12 O55 155.6(8) . . ?
O182 W12 O61 82.1(8) . . ?
O108 W13 O157 106.8(9) . . ?
O163 W13 O108 110.0(9) . . ?
O163 W13 O157 108.8(10) . . ?
O178 W13 O108 110.6(10) . . ?
O178 W13 O157 109.6(10) . . ?
O178 W13 O163 110.8(10) . . ?
O112 W14 O113 88.1(9) . . ?
O112 W14 O119 93.2(9) . . ?
O112 W14 O120 154.7(9) . . ?
O112 W14 O133 84.6(7) . . ?
O113 W14 O120 81.3(8) . . ?
O113 W14 O133 74.6(8) . . ?
O119 W14 O113 156.7(9) . . ?
O119 W14 O120 88.0(9) . . ?
O119 W14 O133 82.4(8) . . ?
O120 W14 O133 70.5(7) . . ?
O188 W14 O112 102.8(10) . . ?
O188 W14 O113 98.0(9) . . ?
O188 W14 O119 104.3(10) . . ?
O188 W14 O120 101.4(10) . . ?
O188 W14 O133 169.5(8) . . ?
O7 W15 O3 74.6(8) . . ?
O7 W15 O11 156.5(9) . . ?
O7 W15 O69 84.7(8) . . ?
O9 W15 O3 85.0(7) . . ?
O9 W15 O7 90.8(8) . . ?
O9 W15 O11 92.4(8) . . ?
O9 W15 O69 156.7(9) . . ?
O11 W15 O3 82.5(7) . . ?
O11 W15 O69 83.2(8) . . ?
O26 W15 O3 172.1(7) . . ?
O26 W15 O7 101.8(9) . . ?
O26 W15 O9 102.2(10) . . ?
O26 W15 O11 100.3(9) . . ?
O26 W15 O69 101.1(9) . . ?
O69 W15 O3 71.8(7) . . ?
O77 W16 O89 69.3(6) . . ?
O79 W16 O77 87.3(8) . . ?
O79 W16 O89 83.3(8) . . ?
O90 W16 O77 152.7(9) . . ?
O90 W16 O79 91.4(9) . . ?
O90 W16 O89 83.4(7) . . ?
O90 W16 O97 86.3(9) . . ?
O97 W16 O77 84.0(8) . . ?
O97 W16 O79 156.1(9) . . ?
O97 W16 O89 72.8(8) . . ?
O101 W16 O77 102.4(10) . . ?
O101 W16 O79 99.6(9) . . ?
O101 W16 O89 171.3(7) . . ?
O101 W16 O90 104.7(10) . . ?
O101 W16 O97 104.0(10) . . ?
O4 W17 O6 84.3(6) . . ?
O4 W17 O13 90.7(9) . . ?
O4 W17 O14 90.8(9) . . ?
O4 W17 O70 155.4(9) . . ?
O13 W17 O6 84.5(7) . . ?
O13 W17 O14 157.3(9) . . ?
O13 W17 O70 86.4(8) . . ?
O14 W17 O6 73.1(7) . . ?
O14 W17 O70 82.9(8) . . ?
O16 W17 O4 102.3(10) . . ?
O16 W17 O6 169.5(8) . . ?
O16 W17 O13 103.4(10) . . ?
O16 W17 O14 98.5(9) . . ?
O16 W17 O70 102.1(10) . . ?
O70 W17 O6 71.1(6) . . ?
O40 W18 O44 155.0(9) . . ?
O40 W18 O49 89.9(8) . . ?
O40 W18 O51 85.0(7) . . ?
O40 W18 O182 91.3(9) . . ?
O44 W18 O49 84.1(8) . . ?
O44 W18 O51 70.0(6) . . ?
O49 W18 O51 74.0(8) . . ?
O63 W18 O40 105.1(10) . . ?
O63 W18 O44 99.9(9) . . ?
O63 W18 O49 100.8(10) . . ?
O63 W18 O51 168.8(7) . . ?
O63 W18 O182 102.6(9) . . ?
O182 W18 O44 84.5(8) . . ?
O182 W18 O49 155.5(9) . . ?
O182 W18 O51 81.7(8) . . ?
O113 W19 O123 160.7(9) . . ?
O113 W19 O128 84.7(9) . . ?
O113 W19 O133 75.7(8) . . ?
O121 W19 O113 97.8(10) . . ?
O121 W19 O122 105.0(9) . . ?
O121 W19 O123 100.4(10) . . ?
O121 W19 O128 95.8(9) . . ?
O121 W19 O133 168.2(8) . . ?
O122 W19 O113 90.8(9) . . ?
O122 W19 O123 90.7(9) . . ?
O122 W19 O128 159.1(9) . . ?
O122 W19 O133 85.1(7) . . ?
O123 W19 O133 85.2(8) . . ?
O128 W19 O123 87.1(9) . . ?
O128 W19 O133 73.9(7) . . ?
O68 W20 O153 109.0(10) . . ?
O68 W20 O156 106.2(9) . . ?
O100 W20 O68 112.7(10) . . ?
O100 W20 O153 110.0(10) . . ?
O100 W20 O156 111.1(10) . . ?
O156 W20 O153 107.6(9) . . ?
O39 W21 O53 75.0(8) . . ?
O43 W21 O39 160.6(10) . . ?
O43 W21 O53 85.8(8) . . ?
O43 W21 O60 91.3(9) . . ?
O43 W21 O189 90.2(9) . . ?
O54 W21 O39 97.7(10) . . ?
O54 W21 O43 101.6(10) . . ?
O54 W21 O53 172.6(7) . . ?
O54 W21 O60 105.0(10) . . ?
O54 W21 O189 96.7(10) . . ?
O60 W21 O39 85.9(8) . . ?
O60 W21 O53 73.9(8) . . ?
O189 W21 O39 85.2(8) . . ?
O189 W21 O53 83.8(8) . . ?
O189 W21 O60 157.5(10) . . ?
O116 W22 O23 72.7(8) . . ?
O116 W22 O124 152.3(9) . . ?
O116 W22 O126 84.8(9) . . ?
O117 W22 O23 172.0(7) . . ?
O117 W22 O116 106.3(10) . . ?
O117 W22 O118 103.5(9) . . ?
O117 W22 O124 100.6(9) . . ?
O117 W22 O126 102.0(9) . . ?
O118 W22 O23 84.5(6) . . ?
O118 W22 O116 91.3(9) . . ?
O118 W22 O124 89.0(9) . . ?
O118 W22 O126 154.3(9) . . ?
O124 W22 O23 79.8(7) . . ?
O126 W22 O23 70.0(6) . . ?
O126 W22 O124 83.1(9) . . ?
O11 W23 O73 85.7(8) . . ?
O11 W23 O132 83.9(7) . . ?
O20 W23 O11 93.2(9) . . ?
O20 W23 O73 158.2(9) . . ?
O20 W23 O132 84.5(7) . . ?
O20 W23 O170 89.8(9) . . ?
O24 W23 O11 98.6(9) . . ?
O24 W23 O20 103.7(10) . . ?
O24 W23 O73 98.0(9) . . ?
O24 W23 O132 171.2(8) . . ?
O24 W23 O170 103.0(9) . . ?
O73 W23 O132 73.7(6) . . ?
O170 W23 O11 156.9(9) . . ?
O170 W23 O73 83.1(9) . . ?
O170 W23 O132 73.6(7) . . ?
O74 W24 O76 92.7(9) . . ?
O74 W24 O86 72.5(8) . . ?
O74 W24 O167 87.8(9) . . ?
O76 W24 O86 73.9(8) . . ?
O76 W24 O167 155.7(9) . . ?
O78 W24 O74 101.4(10) . . ?
O78 W24 O76 99.6(9) . . ?
O78 W24 O86 170.5(9) . . ?
O78 W24 O167 104.1(9) . . ?
O78 W24 O168 104.6(10) . . ?
O167 W24 O86 83.2(8) . . ?
O168 W24 O74 153.7(9) . . ?
O168 W24 O76 86.4(9) . . ?
O168 W24 O86 82.1(8) . . ?
O168 W24 O167 82.5(9) . . ?
O8 W25 O13 91.8(9) . . ?
O8 W25 O72 154.1(8) . . ?
O8 W25 O132 82.5(7) . . ?
O8 W25 O170 89.2(9) . . ?
O12 W25 O8 103.8(9) . . ?
O12 W25 O13 102.8(9) . . ?
O12 W25 O72 102.0(9) . . ?
O12 W25 O132 170.6(8) . . ?
O12 W25 O170 100.9(9) . . ?
O13 W25 O72 85.2(8) . . ?
O13 W25 O132 83.8(7) . . ?
O13 W25 O170 155.3(8) . . ?
O72 W25 O132 71.6(7) . . ?
O170 W25 O72 83.2(9) . . ?
O170 W25 O132 71.9(7) . . ?
O34 W26 O61 73.5(7) . . ?
O52 W26 O34 159.3(10) . . ?
O52 W26 O55 90.7(8) . . ?
O52 W26 O61 86.0(7) . . ?
O52 W26 O189 89.1(8) . . ?
O55 W26 O34 85.5(8) . . ?
O55 W26 O61 73.8(8) . . ?
O55 W26 O189 158.4(9) . . ?
O56 W26 O34 99.3(10) . . ?
O56 W26 O52 101.4(10) . . ?
O56 W26 O55 101.4(10) . . ?
O56 W26 O61 171.4(7) . . ?
O56 W26 O189 99.8(10) . . ?
O189 W26 O34 87.1(8) . . ?
O189 W26 O61 84.6(8) . . ?
O74 W27 O86 71.2(6) . . ?
O85 W27 O74 156.7(9) . . ?
O85 W27 O86 85.8(7) . . ?
O85 W27 O88 89.2(9) . . ?
O85 W27 O91 91.6(9) . . ?
O88 W27 O74 85.8(9) . . ?
O88 W27 O86 85.6(8) . . ?
O88 W27 O91 161.0(9) . . ?
O91 W27 O74 86.0(8) . . ?
O91 W27 O86 75.6(8) . . ?
O99 W27 O74 101.8(10) . . ?
O99 W27 O85 101.4(10) . . ?
O99 W27 O86 172.1(8) . . ?
O99 W27 O88 97.9(10) . . ?
O99 W27 O91 100.5(10) . . ?
O75 W28 O190 73.7(7) . . ?
O79 W28 O75 84.7(9) . . ?
O79 W28 O95 156.5(9) . . ?
O79 W28 O190 84.3(8) . . ?
O87 W28 O75 156.1(9) . . ?
O87 W28 O79 92.3(9) . . ?
O87 W28 O95 88.7(9) . . ?
O87 W28 O190 82.4(7) . . ?
O93 W28 O75 99.6(10) . . ?
O93 W28 O79 98.7(10) . . ?
O93 W28 O87 104.3(10) . . ?
O93 W28 O95 103.8(10) . . ?
O93 W28 O190 172.5(8) . . ?
O95 W28 O75 84.9(9) . . ?
O95 W28 O190 72.5(8) . . ?
O42 W29 O45 95.0(9) . . ?
O42 W29 O53 86.9(7) . . ?
O42 W29 O60 86.6(9) . . ?
O42 W29 O64 157.9(9) . . ?
O45 W29 O53 84.5(7) . . ?
O45 W29 O64 88.2(9) . . ?
O50 W29 O42 103.4(9) . . ?
O50 W29 O45 103.8(10) . . ?
O50 W29 O53 166.0(8) . . ?
O50 W29 O60 97.9(10) . . ?
O50 W29 O64 97.1(9) . . ?
O60 W29 O45 157.2(8) . . ?
O60 W29 O53 72.9(7) . . ?
O60 W29 O64 82.2(9) . . ?
O64 W29 O53 71.6(6) . . ?
O31 W30 O88 97.5(10) . . ?
O31 W30 O95 101.1(9) . . ?
O31 W30 O186 99.1(9) . . ?
O31 W30 O187 102.4(9) . . ?
O31 W30 O190 170.3(8) . . ?
O88 W30 O186 88.2(9) . . ?
O88 W30 O190 87.2(8) . . ?
O95 W30 O88 160.5(8) . . ?
O95 W30 O186 83.4(9) . . ?
O95 W30 O190 73.5(7) . . ?
O186 W30 O190 72.5(7) . . ?
O187 W30 O88 92.3(9) . . ?
O187 W30 O95 89.2(9) . . ?
O187 W30 O186 158.3(9) . . ?
O187 W30 O190 85.9(7) . . ?
O41 W31 O44 90.3(9) . . ?
O41 W31 O51 71.5(7) . . ?
O41 W31 O62 154.9(9) . . ?
O41 W31 O181 86.1(10) . . ?
O44 W31 O51 71.6(7) . . ?
O44 W31 O62 89.1(9) . . ?
O44 W31 O181 153.3(9) . . ?
O59 W31 O41 107.6(10) . . ?
O59 W31 O44 104.8(10) . . ?
O59 W31 O51 176.2(9) . . ?
O59 W31 O62 96.8(10) . . ?
O59 W31 O181 101.5(10) . . ?
O62 W31 O51 84.6(7) . . ?
O62 W31 O181 83.3(10) . . ?
O181 W31 O51 82.2(7) . . ?
O109 W32 O23 83.6(7) . . ?
O109 W32 O116 91.3(9) . . ?
O109 W32 O119 87.7(9) . . ?
O109 W32 O130 155.4(9) . . ?
O111 W32 O23 167.0(7) . . ?
O111 W32 O109 109.3(10) . . ?
O111 W32 O116 105.2(10) . . ?
O111 W32 O119 98.9(10) . . ?
O111 W32 O130 95.2(10) . . ?
O116 W32 O23 71.8(8) . . ?
O116 W32 O130 83.1(8) . . ?
O119 W32 O23 83.0(8) . . ?
O119 W32 O116 154.8(9) . . ?
O119 W32 O130 87.5(9) . . ?
O130 W32 O23 71.9(7) . . ?
O103 W33 O107 156.3(9) . . ?
O103 W33 O115 84.1(7) . . ?
O103 W33 O123 90.1(9) . . ?
O107 W33 O115 72.2(7) . . ?
O123 W33 O107 87.9(9) . . ?
O123 W33 O115 85.2(8) . . ?
O127 W33 O103 102.3(9) . . ?
O127 W33 O107 101.2(9) . . ?
O127 W33 O115 170.1(8) . . ?
O127 W33 O123 102.1(10) . . ?
O127 W33 O129 98.3(10) . . ?
O129 W33 O103 90.5(9) . . ?
O129 W33 O107 83.2(9) . . ?
O129 W33 O115 73.9(8) . . ?
O129 W33 O123 159.0(9) . . ?
O126 W34 O23 70.3(7) . . ?
O126 W34 O185 153.2(9) . . ?
O130 W34 O23 71.9(8) . . ?
O130 W34 O126 90.7(9) . . ?
O130 W34 O185 88.5(9) . . ?
O165 W34 O23 170.2(8) . . ?
O165 W34 O126 101.1(9) . . ?
O165 W34 O130 104.2(10) . . ?
O165 W34 O184 103.1(10) . . ?
O165 W34 O185 105.1(9) . . ?
O184 W34 O23 81.7(8) . . ?
O184 W34 O126 88.3(9) . . ?
O184 W34 O130 152.3(9) . . ?
O184 W34 O185 80.2(9) . . ?
O185 W34 O23 84.0(7) . . ?
O18 W35 O73 156.6(9) . . ?
O18 W35 O132 85.0(7) . . ?
O18 W35 O173 82.5(9) . . ?
O22 W35 O18 104.8(9) . . ?
O22 W35 O72 103.6(10) . . ?
O22 W35 O73 97.7(9) . . ?
O22 W35 O132 169.7(8) . . ?
O22 W35 O173 101.7(9) . . ?
O72 W35 O18 89.9(9) . . ?
O72 W35 O73 90.9(9) . . ?
O72 W35 O132 72.8(8) . . ?
O72 W35 O173 154.6(8) . . ?
O73 W35 O132 72.9(7) . . ?
O73 W35 O173 86.9(8) . . ?
O173 W35 O132 82.4(7) . . ?
O77 W36 O80 88.3(9) . . ?
O77 W36 O89 71.8(8) . . ?
O77 W36 O168 152.5(9) . . ?
O77 W36 O177 87.5(9) . . ?
O80 W36 O89 72.4(8) . . ?
O80 W36 O168 88.2(9) . . ?
O92 W36 O77 103.9(10) . . ?
O92 W36 O80 98.7(9) . . ?
O92 W36 O89 170.0(9) . . ?
O92 W36 O168 103.6(10) . . ?
O92 W36 O177 105.8(10) . . ?
O168 W36 O89 81.1(8) . . ?
O177 W36 O80 155.5(9) . . ?
O177 W36 O89 83.3(8) . . ?
O177 W36 O168 84.5(9) . . ?
O19 W37 O3 167.2(9) . . ?
O19 W37 O25 103.8(10) . . ?
O19 W37 O69 100.5(10) . . ?
O19 W37 O173 105.3(9) . . ?
O19 W37 O180 98.5(9) . . ?
O25 W37 O3 84.4(7) . . ?
O69 W37 O3 71.5(7) . . ?
O69 W37 O25 155.7(8) . . ?
O69 W37 O180 89.7(9) . . ?
O173 W37 O3 84.8(7) . . ?
O173 W37 O25 85.6(9) . . ?
O173 W37 O69 88.5(9) . . ?
O173 W37 O180 156.0(8) . . ?
O180 W37 O3 71.9(7) . . ?
O180 W37 O25 86.2(9) . . ?
O107 W38 O115 73.5(8) . . ?
O131 W38 O107 87.8(9) . . ?
O131 W38 O115 72.5(8) . . ?
O131 W38 O184 92.2(9) . . ?
O134 W38 O107 101.8(9) . . ?
O134 W38 O115 172.5(9) . . ?
O134 W38 O131 101.7(9) . . ?
O134 W38 O166 100.5(9) . . ?
O134 W38 O184 103.8(9) . . ?
O166 W38 O107 88.0(9) . . ?
O166 W38 O115 85.3(8) . . ?
O166 W38 O131 157.8(9) . . ?
O166 W38 O184 82.2(9) . . ?
O184 W38 O107 153.9(9) . . ?
O184 W38 O115 81.6(8) . . ?
O39 W39 O53 74.0(8) . . ?
O64 W39 O39 90.7(9) . . ?
O64 W39 O53 71.9(7) . . ?
O64 W39 O66 153.8(9) . . ?
O66 W39 O39 86.0(9) . . ?
O66 W39 O53 82.3(7) . . ?
O67 W39 O39 100.3(10) . . ?
O67 W39 O53 172.3(8) . . ?
O67 W39 O64 103.4(9) . . ?
O67 W39 O66 102.7(9) . . ?
O67 W39 O181 102.2(10) . . ?
O181 W39 O39 157.0(9) . . ?
O181 W39 O53 84.0(8) . . ?
O181 W39 O64 88.5(9) . . ?
O181 W39 O66 84.8(9) . . ?
O102 W40 O115 84.0(7) . . ?
O102 W40 O129 89.5(9) . . ?
O102 W40 O131 155.6(9) . . ?
O124 W40 O102 92.2(9) . . ?
O124 W40 O115 80.5(8) . . ?
O124 W40 O129 153.8(9) . . ?
O124 W40 O131 85.7(9) . . ?
O125 W40 O102 104.6(10) . . ?
O125 W40 O115 168.9(8) . . ?
O125 W40 O124 105.8(10) . . ?
O125 W40 O129 99.1(10) . . ?
O125 W40 O131 99.3(9) . . ?
O129 W40 O115 73.6(8) . . ?
O131 W40 O115 71.7(7) . . ?
O131 W40 O129 82.1(8) . . ?
O34 W41 O61 76.1(8) . . ?
O34 W41 O62 160.1(8) . . ?
O34 W41 O66 85.5(9) . . ?
O46 W41 O34 91.3(10) . . ?
O46 W41 O61 72.3(7) . . ?
O46 W41 O62 89.7(10) . . ?
O46 W41 O66 154.7(9) . . ?
O62 W41 O61 85.3(8) . . ?
O65 W41 O34 96.6(10) . . ?
O65 W41 O46 101.2(10) . . ?
O65 W41 O61 169.9(9) . . ?
O65 W41 O62 102.7(10) . . ?
O65 W41 O66 104.1(10) . . ?
O66 W41 O61 82.5(8) . . ?
O66 W41 O62 85.1(9) . . ?
O41 W42 O51 69.9(6) . . ?
O45 W42 O41 85.2(9) . . ?
O45 W42 O49 159.3(9) . . ?
O45 W42 O51 83.8(8) . . ?
O47 W42 O41 152.8(9) . . ?
O47 W42 O45 88.7(9) . . ?
O47 W42 O49 89.9(9) . . ?
O47 W42 O51 83.1(7) . . ?
O49 W42 O41 86.6(8) . . ?
O49 W42 O51 75.5(8) . . ?
O58 W42 O41 102.0(9) . . ?
O58 W42 O45 100.5(10) . . ?
O58 W42 O47 105.2(9) . . ?
O58 W42 O49 99.9(10) . . ?
O58 W42 O51 170.7(7) . . ?
O75 W43 O177 88.2(9) . . ?
O75 W43 O186 89.9(9) . . ?
O75 W43 O190 74.6(8) . . ?
O81 W43 O75 100.9(10) . . ?
O81 W43 O167 99.3(11) . . ?
O81 W43 O177 101.1(10) . . ?
O81 W43 O186 102.5(10) . . ?
O81 W43 O190 172.3(9) . . ?
O167 W43 O75 159.6(9) . . ?
O167 W43 O177 84.8(9) . . ?
O167 W43 O186 88.9(9) . . ?
O167 W43 O190 85.7(8) . . ?
O177 W43 O190 85.2(8) . . ?
O186 W43 O177 156.3(9) . . ?
O186 W43 O190 71.5(8) . . ?
O15 W44 O6 174.7(8) . . ?
O15 W44 O18 100.0(9) . . ?
O15 W44 O25 99.0(10) . . ?
O15 W44 O70 103.7(10) . . ?
O15 W44 O71 102.2(9) . . ?
O18 W44 O6 85.0(7) . . ?
O25 W44 O6 83.1(6) . . ?
O25 W44 O18 85.3(9) . . ?
O25 W44 O71 86.3(9) . . ?
O70 W44 O6 74.5(7) . . ?
O70 W44 O18 87.7(9) . . ?
O70 W44 O25 157.0(9) . . ?
O70 W44 O71 92.0(9) . . ?
O71 W44 O6 73.0(7) . . ?
O71 W44 O18 157.3(9) . . ?
O120 W45 O128 88.9(9) . . ?
O120 W45 O133 73.9(8) . . ?
O120 W45 O166 158.2(9) . . ?
O120 W45 O185 90.4(10) . . ?
O128 W45 O133 73.3(8) . . ?
O128 W45 O166 87.4(9) . . ?
O135 W45 O120 101.8(10) . . ?
O135 W45 O128 96.4(10) . . ?
O135 W45 O133 168.7(9) . . ?
O135 W45 O166 100.0(10) . . ?
O135 W45 O185 106.9(10) . . ?
O166 W45 O133 84.5(8) . . ?
O185 W45 O128 156.4(9) . . ?
O185 W45 O133 83.8(8) . . ?
O185 W45 O166 84.5(9) . . ?
O159 W46 O169 110.8(10) . . ?
O159 W46 O176 112.0(10) . . ?
O159 W46 O183 111.7(11) . . ?
O176 W46 O169 106.6(9) . . ?
O183 W46 O169 108.6(10) . . ?
O183 W46 O176 107.0(10) . . ?
O94 Sb1 O139 96.9(8) . . ?
O94 Sb1 O144 95.8(8) . . ?
O144 Sb1 O139 97.3(8) . . ?
O29 Sb2 O145 97.5(8) . . ?
O29 Sb2 O161 98.9(8) . . ?
O145 Sb2 O161 96.6(7) . . ?
O138 Sb3 O32 94.6(8) . . ?
O138 Sb3 O145 98.2(8) . . ?
O145 Sb3 O32 94.9(8) . . ?
O144 Sb4 O162 99.1(8) . . ?
O158 Sb4 O144 93.2(9) . . ?
O158 Sb4 O162 95.2(8) . . ?
O8 Ni1 O2 87.6(8) . . ?
O8 Ni1 O20 95.9(8) . . ?
O8 Ni1 O28 95.2(8) . . ?
O8 Ni1 O29 169.5(8) . . ?
O8 Ni1 O32 81.3(8) . . ?
O20 Ni1 O2 86.4(8) . . ?
O28 Ni1 O2 177.0(8) . . ?
O28 Ni1 O20 94.2(8) . . ?
O29 Ni1 O2 82.0(8) . . ?
O29 Ni1 O20 85.1(8) . . ?
O29 Ni1 O28 95.2(8) . . ?
O32 Ni1 O2 83.5(7) . . ?
O32 Ni1 O20 169.7(8) . . ?
O32 Ni1 O28 95.9(8) . . ?
O32 Ni1 O29 95.8(8) . . ?
O136 Ni2 O138 97.5(8) . . ?
O136 Ni2 O139 80.5(8) . . ?
O136 Ni2 O161 98.9(7) . . ?
O138 Ni2 O139 175.3(8) . . ?
O138 Ni2 O161 93.1(8) . . ?
O139 Ni2 O161 83.1(8) . . ?
O141 Ni2 O136 178.4(8) . . ?
O141 Ni2 O138 82.1(8) . . ?
O141 Ni2 O139 100.1(8) . . ?
O141 Ni2 O161 82.6(7) . . ?
O141 Ni2 O162 98.4(8) . . ?
O162 Ni2 O136 80.1(8) . . ?
O162 Ni2 O138 87.8(8) . . ?
O162 Ni2 O139 96.0(8) . . ?
O162 Ni2 O161 178.8(9) . . ?
O87 Ni3 O82 84.3(8) . . ?
O87 Ni3 O94 167.8(8) . . ?
O87 Ni3 O140 97.8(7) . . ?
O87 Ni3 O158 85.8(8) . . ?
O87 Ni3 O187 94.0(8) . . ?
O94 Ni3 O82 83.5(8) . . ?
O94 Ni3 O140 94.4(7) . . ?
O94 Ni3 O158 92.5(8) . . ?
O94 Ni3 O187 85.7(8) . . ?
O140 Ni3 O82 177.8(8) . . ?
O140 Ni3 O187 93.1(7) . . ?
O158 Ni3 O82 84.5(8) . . ?
O158 Ni3 O140 96.1(8) . . ?
O158 Ni3 O187 170.8(8) . . ?
O187 Ni3 O82 86.3(8) . . ?
O87 Ni4 O90 85.6(8) . . ?
O87 Ni4 O158 82.7(8) . . ?
O87 Ni4 N3 98.1(9) . . ?
O87 Ni4 N4 175.0(9) . . ?
O151 Ni4 O87 83.7(8) . . ?
O151 Ni4 O90 165.5(9) . . ?
O151 Ni4 O158 85.7(8) . . ?
O151 Ni4 N3 88.3(9) . . ?
O151 Ni4 N4 100.9(9) . . ?
O158 Ni4 O90 83.2(8) . . ?
N3 Ni4 O90 102.9(9) . . ?
N3 Ni4 O158 173.9(9) . . ?
N4 Ni4 O90 89.5(9) . . ?
N4 Ni4 O158 95.9(9) . . ?
N4 Ni4 N3 83.8(10) . . ?
O37 Ni5 O42 79.9(8) . . ?
O37 Ni5 O47 81.2(8) . . ?
O47 Ni5 O42 86.9(8) . . ?
O149 Ni5 O37 90.0(8) . . ?
O149 Ni5 O42 92.6(8) . . ?
O149 Ni5 O47 171.2(8) . . ?
O149 Ni5 N1 88.0(10) . . ?
O149 Ni5 N2 90.1(11) . . ?
N1 Ni5 O37 177.2(10) . . ?
N1 Ni5 O42 98.2(9) . . ?
N1 Ni5 O47 100.7(10) . . ?
N2 Ni5 O37 96.4(9) . . ?
N2 Ni5 O42 175.4(10) . . ?
N2 Ni5 O47 89.9(11) . . ?
N2 Ni5 N1 85.6(10) . . ?
O9 Ni6 O2 93.4(8) . . ?
O9 Ni6 O10 98.3(8) . . ?
O9 Ni6 O29 86.9(8) . . ?
O9 Ni6 O155 91.5(8) . . ?
O10 Ni6 O2 92.4(8) . . ?
O10 Ni6 O29 174.5(8) . . ?
O10 Ni6 O155 88.6(8) . . ?
O27 Ni6 O2 82.7(8) . . ?
O27 Ni6 O9 176.1(9) . . ?
O27 Ni6 O10 81.8(8) . . ?
O27 Ni6 O29 92.8(8) . . ?
O27 Ni6 O155 92.3(8) . . ?
O29 Ni6 O2 85.4(8) . . ?
O29 Ni6 O155 93.1(8) . . ?
O155 Ni6 O2 174.7(8) . . ?
O104 Ni7 O110 82.1(8) . . ?
O104 Ni7 O171 95.0(8) . . ?
O105 Ni7 O104 95.5(8) . . ?
O105 Ni7 O110 85.0(8) . . ?
O105 Ni7 O112 174.2(8) . . ?
O105 Ni7 O122 81.9(8) . . ?
O105 Ni7 O171 91.5(8) . . ?
O112 Ni7 O104 83.9(8) . . ?
O112 Ni7 O110 89.2(8) . . ?
O112 Ni7 O122 98.0(8) . . ?
O112 Ni7 O171 94.3(8) . . ?
O122 Ni7 O104 172.7(8) . . ?
O122 Ni7 O110 90.8(8) . . ?
O122 Ni7 O171 92.0(8) . . ?
O171 Ni7 O110 175.2(8) . . ?
O4 Ni8 N11 103.1(10) . . ?
O8 Ni8 O4 87.5(8) . . ?
O8 Ni8 N11 101.0(10) . . ?
O30 Ni8 O4 162.9(9) . . ?
O30 Ni8 O8 79.2(8) . . ?
O30 Ni8 O32 85.0(8) . . ?
O30 Ni8 N11 90.2(10) . . ?
O30 Ni8 N12 107.6(10) . . ?
O32 Ni8 O4 81.7(8) . . ?
O32 Ni8 O8 78.1(8) . . ?
O32 Ni8 N11 175.2(9) . . ?
N12 Ni8 O4 84.9(10) . . ?
N12 Ni8 O8 171.7(10) . . ?
N12 Ni8 O32 97.6(9) . . ?
N12 Ni8 N11 84.0(11) . . ?
O20 Ni9 O9 85.6(8) . . ?
O29 Ni9 O9 81.8(7) . . ?
O29 Ni9 O20 81.8(8) . . ?
O29 Ni9 N9 96.7(9) . . ?
O172 Ni9 O9 167.2(8) . . ?
O172 Ni9 O20 87.7(8) . . ?
O172 Ni9 O29 86.5(8) . . ?
O172 Ni9 N9 98.3(9) . . ?
O172 Ni9 N10 91.8(10) . . ?
N9 Ni9 O9 88.2(9) . . ?
N9 Ni9 O20 173.7(9) . . ?
N10 Ni9 O9 99.6(10) . . ?
N10 Ni9 O20 95.2(9) . . ?
N10 Ni9 O29 176.6(9) . . ?
N10 Ni9 N9 86.5(10) . . ?
O85 Ni10 O187 85.2(8) . . ?
O94 Ni10 O85 83.4(8) . . ?
O94 Ni10 O142 86.3(8) . . ?
O94 Ni10 O187 84.3(8) . . ?
O94 Ni10 N5 177.5(10) . . ?
O142 Ni10 O85 168.7(9) . . ?
O142 Ni10 O187 89.4(8) . . ?
O142 Ni10 N5 92.6(9) . . ?
N5 Ni10 O85 97.9(10) . . ?
N5 Ni10 O187 97.9(10) . . ?
N6 Ni10 O85 88.0(10) . . ?
N6 Ni10 O94 94.1(10) . . ?
N6 Ni10 O142 97.2(10) . . ?
N6 Ni10 O187 173.1(10) . . ?
N6 Ni10 N5 83.9(11) . . ?
O84 Ni11 O82 92.6(8) . . ?
O85 Ni11 O82 90.7(8) . . ?
O85 Ni11 O84 98.9(8) . . ?
O94 Ni11 O82 84.9(8) . . ?
O94 Ni11 O84 174.9(9) . . ?
O94 Ni11 O85 85.6(8) . . ?
O164 Ni11 O82 81.6(8) . . ?
O164 Ni11 O84 84.4(8) . . ?
O164 Ni11 O85 171.8(8) . . ?
O164 Ni11 O94 90.8(8) . . ?
O164 Ni11 O183 92.3(9) . . ?
O183 Ni11 O82 172.0(9) . . ?
O183 Ni11 O84 92.0(8) . . ?
O183 Ni11 O85 95.1(9) . . ?
O183 Ni11 O94 90.0(8) . . ?
O104 Ni12 O108 99.7(8) . . ?
O104 Ni12 O110 81.7(8) . . ?
O106 Ni12 O104 90.4(8) . . ?
O106 Ni12 O108 92.1(9) . . ?
O106 Ni12 O109 170.3(8) . . ?
O106 Ni12 O110 83.6(8) . . ?
O106 Ni12 O118 85.6(8) . . ?
O108 Ni12 O110 175.4(8) . . ?
O109 Ni12 O104 84.1(8) . . ?
O109 Ni12 O108 96.7(8) . . ?
O109 Ni12 O110 87.7(8) . . ?
O109 Ni12 O118 98.8(8) . . ?
O118 Ni12 O104 171.5(8) . . ?
O118 Ni12 O108 87.9(8) . . ?
O118 Ni12 O110 90.4(8) . . ?
O104 Ni13 O109 81.8(8) . . ?
O104 Ni13 O112 77.7(8) . . ?
O104 Ni13 O114 91.6(8) . . ?
O104 Ni13 N13 178.0(10) . . ?
O104 Ni13 N14 96.0(9) . . ?
O109 Ni13 O112 83.9(8) . . ?
O109 Ni13 N13 100.1(10) . . ?
O109 Ni13 N14 90.9(10) . . ?
O114 Ni13 O109 172.7(9) . . ?
O114 Ni13 O112 91.5(7) . . ?
O114 Ni13 N13 86.5(10) . . ?
O114 Ni13 N14 93.0(9) . . ?
N13 Ni13 O112 101.6(9) . . ?
N13 Ni13 N14 84.7(10) . . ?
N14 Ni13 O112 172.4(9) . . ?
O103 Ni14 O105 81.0(8) . . ?
O103 Ni14 O122 85.8(8) . . ?
O103 Ni14 N8 95.7(9) . . ?
O103 Ni14 O1W 86.8(8) . . ?
O105 Ni14 O122 77.6(8) . . ?
O105 Ni14 N8 175.8(9) . . ?
O105 Ni14 O1W 92.0(8) . . ?
O122 Ni14 O1W 168.0(8) . . ?
N7 Ni14 O103 175.4(10) . . ?
N7 Ni14 O105 100.4(9) . . ?
N7 Ni14 O122 98.8(9) . . ?
N7 Ni14 N8 83.1(9) . . ?
N7 Ni14 O1W 88.8(10) . . ?
N8 Ni14 O122 99.8(9) . . ?
N8 Ni14 O1W 90.3(9) . . ?
O1 Ni15 O2 90.6(7) . . ?
O1 Ni15 O32 174.5(8) . . ?
O1 Ni15 O156 92.4(8) . . ?
O4 Ni15 O1 99.5(8) . . ?
O4 Ni15 O2 93.1(8) . . ?
O4 Ni15 O27 172.9(8) . . ?
O4 Ni15 O32 83.5(8) . . ?
O4 Ni15 O156 94.5(8) . . ?
O27 Ni15 O1 81.7(8) . . ?
O27 Ni15 O2 79.8(8) . . ?
O27 Ni15 O32 94.7(8) . . ?
O27 Ni15 O156 92.4(8) . . ?
O32 Ni15 O2 84.6(7) . . ?
O156 Ni15 O2 171.2(8) . . ?
O156 Ni15 O32 92.0(8) . . ?
O1 Ni16 O10 87.0(8) . . ?
O27 Ni16 O1 82.8(8) . . ?
O27 Ni16 O10 80.3(8) . . ?
O27 Ni16 O153 88.2(8) . . ?
O27 Ni16 O154 92.4(8) . . ?
O27 Ni16 O13W 176.3(9) . . ?
O153 Ni16 O1 96.4(8) . . ?
O153 Ni16 O10 167.5(8) . . ?
O153 Ni16 O154 84.9(8) . . ?
O154 Ni16 O1 174.9(8) . . ?
O154 Ni16 O10 90.7(8) . . ?
O13W Ni16 O1 93.5(8) . . ?
O13W Ni16 O10 99.1(8) . . ?
O13W Ni16 O153 92.7(7) . . ?
O13W Ni16 O154 91.3(8) . . ?
O102 Ni17 O105 172.6(9) . . ?
O102 Ni17 O106 85.4(8) . . ?
O102 Ni17 O110 89.4(8) . . ?
O102 Ni17 O176 88.0(8) . . ?
O103 Ni17 O102 98.6(8) . . ?
O103 Ni17 O105 82.3(8) . . ?
O103 Ni17 O106 170.8(9) . . ?
O103 Ni17 O110 90.4(8) . . ?
O103 Ni17 O176 92.8(8) . . ?
O105 Ni17 O106 92.8(8) . . ?
O105 Ni17 O110 83.3(8) . . ?
O105 Ni17 O176 99.2(8) . . ?
O106 Ni17 O110 81.3(8) . . ?
O176 Ni17 O106 95.7(8) . . ?
O176 Ni17 O110 176.2(7) . . ?
O37 Ni18 O36 81.8(8) . . ?
O37 Ni18 O42 86.6(8) . . ?
O37 Ni18 O43 169.7(8) . . ?
O37 Ni18 O160 94.4(8) . . ?
O38 Ni18 O36 82.5(7) . . ?
O38 Ni18 O37 94.4(8) . . ?
O38 Ni18 O42 173.4(8) . . ?
O38 Ni18 O43 81.5(8) . . ?
O38 Ni18 O160 91.1(8) . . ?
O42 Ni18 O36 91.2(7) . . ?
O42 Ni18 O43 96.4(8) . . ?
O42 Ni18 O160 95.4(8) . . ?
O43 Ni18 O36 88.2(8) . . ?
O43 Ni18 O160 95.1(8) . . ?
O160 Ni18 O36 172.2(8) . . ?
O106 Ni19 O102 82.1(8) . . ?
O106 Ni19 O118 81.2(8) . . ?
O118 Ni19 O102 85.9(8) . . ?
O157 Ni19 O102 174.2(8) . . ?
O157 Ni19 O106 92.3(8) . . ?
O157 Ni19 O118 94.9(8) . . ?
O169 Ni19 O102 95.4(8) . . ?
O169 Ni19 O106 88.3(8) . . ?
O169 Ni19 O118 169.2(8) . . ?
O169 Ni19 O157 82.8(8) . . ?
O11W Ni19 O102 96.3(8) . . ?
O11W Ni19 O106 177.6(8) . . ?
O11W Ni19 O118 97.0(8) . . ?
O11W Ni19 O157 89.4(8) . . ?
O11W Ni19 O169 93.6(8) . . ?
O37 Ni20 O36 83.9(8) . . ?
O37 Ni20 O40 172.9(9) . . ?
O37 Ni20 O68 98.0(8) . . ?
O40 Ni20 O36 89.9(8) . . ?
O47 Ni20 O36 88.1(8) . . ?
O47 Ni20 O37 84.7(8) . . ?
O47 Ni20 O40 98.7(8) . . ?
O47 Ni20 O48 171.6(9) . . ?
O47 Ni20 O68 99.6(8) . . ?
O48 Ni20 O36 83.6(8) . . ?
O48 Ni20 O37 93.1(8) . . ?
O48 Ni20 O40 82.7(8) . . ?
O48 Ni20 O68 88.8(8) . . ?
O68 Ni20 O36 172.2(8) . . ?
O68 Ni20 O40 87.6(8) . . ?
O83 Ni21 O82 91.5(8) . . ?
O83 Ni21 O158 172.7(8) . . ?
O90 Ni21 O82 91.0(8) . . ?
O90 Ni21 O83 98.4(8) . . ?
O90 Ni21 O158 88.4(8) . . ?
O90 Ni21 O163 96.4(9) . . ?
O90 Ni21 O164 171.8(9) . . ?
O158 Ni21 O82 85.7(8) . . ?
O163 Ni21 O82 171.9(8) . . ?
O163 Ni21 O83 90.8(8) . . ?
O163 Ni21 O158 91.1(8) . . ?
O164 Ni21 O82 80.8(8) . . ?
O164 Ni21 O83 82.5(8) . . ?
O164 Ni21 O158 90.4(8) . . ?
O164 Ni21 O163 91.8(8) . . ?
O38 Ni22 O43 79.5(8) . . ?
O38 Ni22 N15 176.8(10) . . ?
O38 Ni22 O2W 92.3(8) . . ?
O52 Ni22 O38 80.7(8) . . ?
O52 Ni22 O43 86.4(8) . . ?
O52 Ni22 N15 96.5(10) . . ?
O52 Ni22 O2W 89.6(8) . . ?
N15 Ni22 O43 98.9(10) . . ?
N16 Ni22 O38 97.3(11) . . ?
N16 Ni22 O43 98.7(11) . . ?
N16 Ni22 O52 174.2(13) . . ?
N16 Ni22 N15 85.6(12) . . ?
N16 Ni22 O2W 85.0(12) . . ?
O2W Ni22 O43 171.4(9) . . ?
O2W Ni22 N15 89.1(10) . . ?
O33 Ni23 O153 176.8(8) . . ?
O33 Ni23 O154 95.6(8) . . ?
O40 Ni23 O33 87.2(8) . . ?
O40 Ni23 O153 92.2(8) . . ?
O40 Ni23 O154 172.3(7) . . ?
O48 Ni23 O33 82.0(8) . . ?
O48 Ni23 O40 82.7(8) . . ?
O48 Ni23 O153 94.8(8) . . ?
O48 Ni23 O154 90.6(8) . . ?
O154 Ni23 O153 84.6(8) . . ?
O12W Ni23 O33 96.2(8) . . ?
O12W Ni23 O40 98.1(8) . . ?
O12W Ni23 O48 178.0(9) . . ?
O12W Ni23 O153 87.0(8) . . ?
O12W Ni23 O154 88.8(8) . . ?
O33 Ni24 O35 89.3(7) . . ?
O33 Ni24 O36 89.0(8) . . ?
O35 Ni24 O36 175.3(9) . . ?
O38 Ni24 O33 173.7(8) . . ?
O38 Ni24 O35 96.9(8) . . ?
O38 Ni24 O36 84.7(8) . . ?
O48 Ni24 O33 83.1(8) . . ?
O48 Ni24 O35 91.6(8) . . ?
O48 Ni24 O36 83.8(8) . . ?
O48 Ni24 O38 95.7(8) . . ?
O52 Ni24 O33 99.0(8) . . ?
O52 Ni24 O35 93.1(8) . . ?
O52 Ni24 O36 91.5(8) . . ?
O52 Ni24 O38 81.7(8) . . ?
O52 Ni24 O48 174.9(8) . . ?
O83 Ni25 O84 86.6(8) . . ?
O157 Ni25 O83 98.0(8) . . ?
O157 Ni25 O84 169.5(8) . . ?
O157 Ni25 O169 82.3(8) . . ?
O164 Ni25 O83 80.3(8) . . ?
O164 Ni25 O84 81.8(8) . . ?
O164 Ni25 O157 89.6(8) . . ?
O164 Ni25 O169 92.8(8) . . ?
O164 Ni25 O10W 174.7(8) . . ?
O169 Ni25 O83 173.1(7) . . ?
O169 Ni25 O84 92.1(7) . . ?
O10W Ni25 O83 94.8(8) . . ?
O10W Ni25 O84 95.9(8) . . ?
O10W Ni25 O157 93.1(8) . . ?
O10W Ni25 O169 92.0(8) . . ?
O179 Ni26 N18 91.3(11) . . ?
O179 Ni26 N20 90.2(9) . . ?
O179 Ni26 O3W 174.3(8) . . ?
N17 Ni26 O179 89.7(9) . . ?
N17 Ni26 N18 84.4(11) . . ?
N17 Ni26 N19 176.9(11) . . ?
N17 Ni26 N20 97.8(12) . . ?
N17 Ni26 O3W 88.8(10) . . ?
N18 Ni26 O3W 94.0(11) . . ?
N19 Ni26 O179 89.7(11) . . ?
N19 Ni26 N18 92.6(12) . . ?
N19 Ni26 N20 85.3(11) . . ?
N19 Ni26 O3W 92.1(12) . . ?
N20 Ni26 N18 177.4(13) . . ?
N20 Ni26 O3W 84.5(10) . . ?
O59 Ni27 N22 88.4(10) . . ?
N21 Ni27 O59 88.6(12) . . ?
N21 Ni27 N22 75.0(15) . . ?
N21 Ni27 N23 105.6(16) . . ?
N21 Ni27 N24 170.4(15) . . ?
N21 Ni27 O4W 88.4(13) . . ?
N23 Ni27 O59 93.5(14) . . ?
N23 Ni27 N22 178.1(15) . . ?
N24 Ni27 O59 90.0(10) . . ?
N24 Ni27 N22 95.5(13) . . ?
N24 Ni27 N23 84.0(15) . . ?
O4W Ni27 O59 177.0(11) . . ?
O4W Ni27 N22 90.7(11) . . ?
O4W Ni27 N23 87.5(15) . . ?
O4W Ni27 N24 92.9(11) . . ?
O134 Ni28 N28 82.5(11) . . ?
N25 Ni28 O134 95.2(12) . . ?
N25 Ni28 N26 88.8(15) . . ?
N25 Ni28 N27 111.2(18) . . ?
N25 Ni28 N28 168.6(16) . . ?
N25 Ni28 O14W 87.8(12) . . ?
N26 Ni28 O134 84.8(13) . . ?
N26 Ni28 N27 98.6(18) . . ?
N26 Ni28 N28 102.1(18) . . ?
N26 Ni28 O14W 174.0(14) . . ?
N27 Ni28 O134 153.4(15) . . ?
N27 Ni28 N28 70.9(16) . . ?
N27 Ni28 O14W 87.3(16) . . ?
O14W Ni28 O134 90.6(9) . . ?
O14W Ni28 N28 81.1(15) . . ?
O82 P1 O86 114.0(11) . . ?
O82 P1 O89 114.4(11) . . ?
O82 P1 O190 109.0(10) . . ?
O86 P1 O89 105.4(11) . . ?
O86 P1 O190 105.5(11) . . ?
O89 P1 O190 108.0(11) . . ?
O36 P2 O51 110.8(10) . . ?
O36 P2 O53 111.6(10) . . ?
O36 P2 O61 113.1(10) . . ?
O53 P2 O51 107.9(11) . . ?
O61 P2 O51 104.9(11) . . ?
O61 P2 O53 108.1(11) . . ?
O2 P3 O3 110.8(10) . . ?
O2 P3 O6 111.8(9) . . ?
O3 P3 O6 107.2(8) . . ?
O132 P3 O2 111.8(10) . . ?
O132 P3 O3 107.5(11) . . ?
O132 P3 O6 107.4(11) . . ?
O110 P4 O23 111.5(9) . . ?
O115 P4 O23 103.9(11) . . ?
O115 P4 O110 112.1(12) . . ?
O133 P4 O23 107.4(11) . . ?
O133 P4 O110 112.1(11) . . ?
O133 P4 O115 109.4(12) . . ?
W7 O1 Ni15 133.0(11) . . ?
W7 O1 Ni16 128.9(10) . . ?
Ni15 O1 Ni16 94.8(8) . . ?
Ni6 O2 Ni1 92.4(8) . . ?
Ni6 O2 Ni15 95.6(8) . . ?
Ni15 O2 Ni1 91.7(7) . . ?
P3 O2 Ni1 124.6(11) . . ?
P3 O2 Ni6 122.4(12) . . ?
P3 O2 Ni15 121.8(12) . . ?
W10 O3 W37 89.8(4) . . ?
W15 O3 W10 89.4(5) . . ?
W15 O3 W37 89.9(5) . . ?
P3 O3 W10 124.0(9) . . ?
P3 O3 W15 125.8(10) . . ?
P3 O3 W37 126.6(9) . . ?
W17 O4 Ni8 124.1(10) . . ?
W17 O4 Ni15 133.4(11) . . ?
Ni15 O4 Ni8 98.1(9) . . ?
W10 O5 W7 147.7(11) . . ?
W7 O6 W17 88.4(4) . . ?
W7 O6 W44 89.2(4) . . ?
W17 O6 W44 88.07(8) . . ?
P3 O6 W7 126.1(6) . . ?
P3 O6 W17 123.9(6) . . ?
P3 O6 W44 128.7(6) . . ?
W15 O7 W10 122.8(11) . . ?
W25 O8 Ni1 137.7(11) . . ?
W25 O8 Ni8 119.3(11) . . ?
Ni1 O8 Ni8 100.8(9) . . ?
W15 O9 Ni6 133.5(11) . . ?
W15 O9 Ni9 126.7(10) . . ?
Ni6 O9 Ni9 95.1(8) . . ?
W10 O10 Ni6 133.2(10) . . ?
W10 O10 Ni16 125.9(11) . . ?
Ni6 O10 Ni16 95.6(8) . . ?
W23 O11 W15 147.1(11) . . ?
W17 O13 W25 149.1(12) . . ?
W7 O14 W17 123.7(10) . . ?
W35 O18 W44 152.7(12) . . ?
W23 O20 Ni1 137.5(12) . . ?
W23 O20 Ni9 125.2(11) . . ?
Ni1 O20 Ni9 94.7(8) . . ?
W22 O23 W34 89.6(4) . . ?
W32 O23 W22 87.9(5) . . ?
W32 O23 W34 89.1(4) . . ?
P4 O23 W22 125.8(9) . . ?
P4 O23 W32 123.5(9) . . ?
P4 O23 W34 128.7(7) . . ?
W44 O25 W37 149.9(11) . . ?
Ni6 O27 Ni15 101.8(9) . . ?
Ni16 O27 Ni6 101.6(9) . . ?
Ni16 O27 Ni15 99.1(9) . . ?
W3 O28 Ni1 128.5(9) . . ?
W5 O28 W3 103.3(8) . . ?
W5 O28 Ni1 125.3(9) . . ?
Sb2 O29 Ni1 130.3(10) . . ?
Sb2 O29 Ni6 112.2(9) . . ?
Sb2 O29 Ni9 115.4(10) . . ?
Ni1 O29 Ni9 96.6(8) . . ?
Ni6 O29 Ni1 100.2(9) . . ?
Ni6 O29 Ni9 95.9(8) . . ?
W5 O30 Ni8 151.9(12) . . ?
Sb3 O32 Ni1 131.4(11) . . ?
Sb3 O32 Ni8 113.7(9) . . ?
Sb3 O32 Ni15 110.6(9) . . ?
Ni1 O32 Ni8 98.7(8) . . ?
Ni1 O32 Ni15 100.1(8) . . ?
Ni8 O32 Ni15 96.4(9) . . ?
W12 O33 Ni23 125.9(11) . . ?
W12 O33 Ni24 134.9(12) . . ?
Ni24 O33 Ni23 95.9(8) . . ?
W41 O34 W26 121.2(12) . . ?
W9 O35 Ni24 127.0(12) . . ?
Ni20 O36 Ni18 91.5(7) . . ?
Ni20 O36 Ni24 92.0(8) . . ?
Ni24 O36 Ni18 90.3(7) . . ?
P2 O36 Ni18 123.9(12) . . ?
P2 O36 Ni20 125.8(13) . . ?
P2 O36 Ni24 123.4(12) . . ?
Ni18 O37 Ni5 99.5(9) . . ?
Ni18 O37 Ni20 102.8(8) . . ?
Ni20 O37 Ni5 95.7(8) . . ?
Ni18 O38 Ni22 101.0(9) . . ?
Ni18 O38 Ni24 102.5(9) . . ?
Ni24 O38 Ni22 97.7(8) . . ?
W39 O39 W21 120.5(12) . . ?
W18 O40 Ni20 132.3(10) . . ?
W18 O40 Ni23 127.8(10) . . ?
Ni23 O40 Ni20 96.0(8) . . ?
W31 O41 W42 129.3(11) . . ?
W29 O42 Ni5 121.5(11) . . ?
W29 O42 Ni18 135.3(11) . . ?
Ni18 O42 Ni5 93.6(8) . . ?
W21 O43 Ni18 132.9(11) . . ?
W21 O43 Ni22 126.9(11) . . ?
Ni18 O43 Ni22 96.8(8) . . ?
W31 O44 W18 129.5(11) . . ?
W42 O45 W29 150.6(11) . . ?
W41 O46 W12 128.6(10) . . ?
W42 O47 Ni5 126.8(10) . . ?
W42 O47 Ni20 135.6(10) . . ?
Ni20 O47 Ni5 96.2(8) . . ?
Ni20 O48 Ni23 97.9(8) . . ?
Ni24 O48 Ni20 100.5(9) . . ?
Ni24 O48 Ni23 98.2(8) . . ?
W42 O49 W18 123.0(12) . . ?
W31 O51 W18 88.6(4) . . ?
W42 O51 W18 87.3(5) . . ?
W42 O51 W31 88.4(4) . . ?
P2 O51 W18 125.1(8) . . ?
P2 O51 W31 129.8(8) . . ?
P2 O51 W42 124.7(9) . . ?
W26 O52 Ni22 126.7(12) . . ?
W26 O52 Ni24 130.9(11) . . ?
Ni24 O52 Ni22 98.8(8) . . ?
W21 O53 W29 89.4(5) . . ?
W21 O53 W39 89.9(5) . . ?
W29 O53 W39 89.0(5) . . ?
P2 O53 W21 126.0(10) . . ?
P2 O53 W29 123.7(11) . . ?
P2 O53 W39 127.3(9) . . ?
W26 O55 W12 124.1(10) . . ?
W31 O59 Ni27 157.3(15) . . ?
W29 O60 W21 123.5(11) . . ?
W12 O61 W26 88.1(6) . . ?
W12 O61 W41 88.9(4) . . ?
W26 O61 W41 88.8(5) . . ?
P2 O61 W12 126.2(10) . . ?
P2 O61 W26 122.9(10) . . ?
P2 O61 W41 129.4(10) . . ?
W41 O62 W31 151.2(12) . . ?
W39 O64 W29 127.4(11) . . ?
W41 O66 W39 151.7(14) . . ?
W20 O68 Ni20 132.5(11) . . ?
W37 O69 W15 126.5(10) . . ?
W44 O70 W17 125.9(12) . . ?
W44 O71 W7 124.5(10) . . ?
W35 O72 W25 127.1(11) . . ?
W35 O73 W23 123.2(10) . . ?
W24 O74 W27 126.4(12) . . ?
W43 O75 W28 122.5(11) . . ?
W24 O76 W11 125.7(11) . . ?
W36 O77 W16 130.3(11) . . ?
W28 O79 W16 148.7(12) . . ?
W36 O80 W8 125.5(10) . . ?
Ni11 O82 Ni3 91.7(8) . . ?
Ni11 O82 Ni21 93.1(8) . . ?
Ni21 O82 Ni3 91.8(8) . . ?
P1 O82 Ni3 128.6(11) . . ?
P1 O82 Ni11 121.3(13) . . ?
P1 O82 Ni21 121.1(12) . . ?
W8 O83 Ni21 132.1(11) . . ?
W8 O83 Ni25 128.1(11) . . ?
Ni21 O83 Ni25 96.4(8) . . ?
W11 O84 Ni11 133.8(11) . . ?
W11 O84 Ni25 128.1(10) . . ?
Ni11 O84 Ni25 93.6(8) . . ?
W27 O85 Ni10 130.6(11) . . ?
W27 O85 Ni11 131.3(11) . . ?
Ni11 O85 Ni10 95.0(9) . . ?
W24 O86 W11 88.0(4) . . ?
W27 O86 W11 87.5(7) . . ?
W27 O86 W24 89.1(5) . . ?
P1 O86 W11 123.4(9) . . ?
P1 O86 W24 130.6(11) . . ?
P1 O86 W27 125.2(9) . . ?
W28 O87 Ni3 139.5(12) . . ?
W28 O87 Ni4 122.5(11) . . ?
Ni3 O87 Ni4 96.4(8) . . ?
W27 O88 W30 145.5(12) . . ?
W8 O89 W16 88.0(7) . . ?
W8 O89 W36 89.2(4) . . ?
W36 O89 W16 88.4(5) . . ?
P1 O89 W8 124.9(9) . . ?
P1 O89 W16 123.1(9) . . ?
P1 O89 W36 130.6(10) . . ?
W16 O90 Ni4 124.2(10) . . ?
W16 O90 Ni21 136.7(12) . . ?
Ni21 O90 Ni4 95.2(8) . . ?
W11 O91 W27 121.5(11) . . ?
Sb1 O94 Ni3 131.6(11) . . ?
Sb1 O94 Ni10 115.9(10) . . ?
Sb1 O94 Ni11 111.7(9) . . ?
Ni3 O94 Ni10 95.5(8) . . ?
Ni3 O94 Ni11 99.9(8) . . ?
Ni11 O94 Ni10 95.6(9) . . ?
W30 O95 W28 124.2(10) . . ?
W16 O97 W8 125.4(11) . . ?
W40 O102 Ni17 135.3(11) . . ?
W40 O102 Ni19 125.7(10) . . ?
Ni17 O102 Ni19 95.8(8) . . ?
W33 O103 Ni14 125.4(10) . . ?
W33 O103 Ni17 133.6(11) . . ?
Ni17 O103 Ni14 98.4(8) . . ?
Ni7 O104 Ni12 102.7(9) . . ?
Ni7 O104 Ni13 101.9(9) . . ?
Ni12 O104 Ni13 96.3(8) . . ?
Ni7 O105 Ni14 101.4(9) . . ?
Ni7 O105 Ni17 101.1(9) . . ?
Ni17 O105 Ni14 96.7(8) . . ?
Ni12 O106 Ni17 102.8(9) . . ?
Ni12 O106 Ni19 96.9(8) . . ?
Ni17 O106 Ni19 95.1(8) . . ?
W38 O107 W33 126.5(11) . . ?
W13 O108 Ni12 131.9(12) . . ?
W32 O109 Ni12 135.1(11) . . ?
W32 O109 Ni13 128.5(11) . . ?
Ni12 O109 Ni13 95.1(8) . . ?
Ni7 O110 Ni12 93.4(8) . . ?
Ni7 O110 Ni17 90.5(8) . . ?
Ni12 O110 Ni17 92.3(8) . . ?
P4 O110 Ni7 124.2(12) . . ?
P4 O110 Ni12 124.1(12) . . ?
P4 O110 Ni17 123.1(12) . . ?
W14 O112 Ni7 136.3(11) . . ?
W14 O112 Ni13 122.8(11) . . ?
Ni7 O112 Ni13 95.7(8) . . ?
W19 O113 W14 120.9(10) . . ?
W5 O114 Ni13 140.8(11) . . ?
W38 O115 W33 87.6(6) . . ?
W40 O115 W33 87.6(7) . . ?
W40 O115 W38 89.5(6) . . ?
P4 O115 W33 123.0(10) . . ?
P4 O115 W38 129.1(11) . . ?
P4 O115 W40 127.1(10) . . ?
W22 O116 W32 127.0(11) . . ?
W22 O118 Ni12 133.4(11) . . ?
W22 O118 Ni19 128.0(11) . . ?
Ni12 O118 Ni19 95.3(8) . . ?
W14 O119 W32 151.5(12) . . ?
W45 O120 W14 126.1(12) . . ?
W19 O122 Ni7 132.8(11) . . ?
W19 O122 Ni14 124.6(11) . . ?
Ni7 O122 Ni14 98.5(8) . . ?
W33 O123 W19 148.1(12) . . ?
W40 O124 W22 151.7(11) . . ?
W34 O126 W22 129.0(11) . . ?
W19 O128 W45 124.5(11) . . ?
W33 O129 W40 124.5(12) . . ?
W34 O130 W32 126.8(12) . . ?
W38 O131 W40 126.0(11) . . ?
W23 O132 W25 88.9(5) . . ?
W23 O132 W35 89.7(5) . . ?
W25 O132 W35 88.2(5) . . ?
P3 O132 W23 123.9(10) . . ?
P3 O132 W25 124.8(10) . . ?
P3 O132 W35 129.2(9) . . ?
W14 O133 W19 88.3(6) . . ?
W14 O133 W45 89.4(6) . . ?
W45 O133 W19 88.0(5) . . ?
P4 O133 W14 125.3(11) . . ?
P4 O133 W19 123.9(11) . . ?
P4 O133 W45 129.5(10) . . ?
W38 O134 Ni28 143.8(12) . . ?
W1 O136 W4 101.9(8) . . ?
W1 O136 Ni2 106.1(9) . . ?
Ni2 O136 W4 105.3(8) . . ?
W2 O137 W1 117.1(9) . . ?
W5 O138 W6 90.9(7) . . ?
Sb3 O138 W5 128.2(10) . . ?
Sb3 O138 W6 110.0(9) . . ?
Sb3 O138 Ni2 126.0(10) . . ?
Ni2 O138 W5 96.1(7) . . ?
Ni2 O138 W6 96.4(7) . . ?
W2 O139 W1 95.6(7) . . ?
Sb1 O139 W1 127.0(10) . . ?
Sb1 O139 W2 107.2(9) . . ?
Sb1 O139 Ni2 125.1(10) . . ?
Ni2 O139 W1 95.8(8) . . ?
Ni2 O139 W2 99.7(8) . . ?
W1 O140 W4 105.2(8) . . ?
W1 O140 Ni3 129.1(10) . . ?
W4 O140 Ni3 122.3(9) . . ?
W3 O141 W5 100.9(9) . . ?
Ni2 O141 W3 106.2(9) . . ?
Ni2 O141 W5 105.6(9) . . ?
W1 O142 Ni10 145.8(11) . . ?
Sb4 O144 Sb1 133.9(9) . . ?
Sb2 O145 Sb3 132.9(9) . . ?
W2 O146 W3 116.6(9) . . ?
W5 O147 W6 115.4(9) . . ?
W4 O149 Ni5 145.1(12) . . ?
W4 O150 W6 119.0(10) . . ?
W4 O151 Ni4 148.3(12) . . ?
W20 O153 Ni16 128.3(10) . . ?
W20 O153 Ni23 121.5(10) . . ?
Ni16 O153 Ni23 95.3(8) . . ?
W9 O154 Ni16 124.4(10) . . ?
W9 O154 Ni23 122.9(11) . . ?
Ni23 O154 Ni16 95.2(9) . . ?
W9 O155 Ni6 129.0(11) . . ?
W20 O156 Ni15 129.0(11) . . ?
W13 O157 Ni19 125.0(11) . . ?
W13 O157 Ni25 125.4(11) . . ?
Ni19 O157 Ni25 97.5(9) . . ?
Sb4 O158 Ni3 135.0(11) . . ?
Sb4 O158 Ni4 115.0(11) . . ?
Sb4 O158 Ni21 113.4(9) . . ?
Ni3 O158 Ni4 93.6(8) . . ?
Ni3 O158 Ni21 98.0(9) . . ?
Ni21 O158 Ni4 93.1(8) . . ?
W1 O160 Ni18 146.1(12) . . ?
W2 O161 W3 94.1(7) . . ?
Sb2 O161 W2 109.2(9) . . ?
Sb2 O161 W3 125.0(9) . . ?
Sb2 O161 Ni2 129.0(9) . . ?
Ni2 O161 W2 99.0(7) . . ?
Ni2 O161 W3 93.1(7) . . ?
W4 O162 W6 94.2(7) . . ?
Sb4 O162 W4 126.4(9) . . ?
Sb4 O162 W6 108.4(9) . . ?
Ni2 O162 W4 99.8(8) . . ?
Ni2 O162 W6 99.9(8) . . ?
Ni2 O162 Sb4 122.0(10) . . ?
W13 O163 Ni21 130.4(12) . . ?
Ni11 O164 Ni21 104.6(9) . . ?
Ni11 O164 Ni25 98.7(9) . . ?
Ni21 O164 Ni25 99.4(9) . . ?
W38 O166 W45 149.1(12) . . ?
W43 O167 W24 151.4(13) . . ?
W24 O168 W36 155.2(12) . . ?
W46 O169 Ni19 128.8(10) . . ?
W46 O169 Ni25 123.5(10) . . ?
Ni19 O169 Ni25 97.1(6) . . ?
W23 O170 W25 125.1(10) . . ?
W3 O171 Ni7 145.0(11) . . ?
W3 O172 Ni9 148.8(12) . . ?
W37 O173 W35 152.4(11) . . ?
W11 O175 W8 150.9(12) . . ?
W46 O176 Ni17 129.0(11) . . ?
W36 O177 W43 151.2(13) . . ?
W9 O179 Ni26 170.1(13) . . ?
W37 O180 W10 126.5(10) . . ?
W39 O181 W31 153.6(12) . . ?
W18 O182 W12 147.5(11) . . ?
W46 O183 Ni11 127.9(12) . . ?
W38 O184 W34 159.9(12) . . ?
W45 O185 W34 152.3(13) . . ?
W43 O186 W30 125.8(11) . . ?
W30 O187 Ni3 135.9(11) . . ?
W30 O187 Ni10 127.5(12) . . ?
Ni3 O187 Ni10 92.9(8) . . ?
W21 O189 W26 149.3(13) . . ?
W28 O190 W43 89.0(5) . . ?
W30 O190 W28 89.4(5) . . ?
W30 O190 W43 90.1(5) . . ?
P1 O190 W28 123.9(11) . . ?
P1 O190 W30 125.6(11) . . ?
P1 O190 W43 127.3(9) . . ?
Ni5 N1 H1A 110.6 . . ?
Ni5 N1 H1B 110.6 . . ?
H1A N1 H1B 108.7 . . ?
C1 N1 Ni5 106(2) . . ?
C1 N1 H1A 110.6 . . ?
C1 N1 H1B 110.6 . . ?
Ni5 N2 H2A 109.7 . . ?
Ni5 N2 H2B 109.7 . . ?
H2A N2 H2B 108.2 . . ?
C2 N2 Ni5 110(2) . . ?
C2 N2 H2A 109.7 . . ?
C2 N2 H2B 109.7 . . ?
Ni4 N3 H3A 110.7 . . ?
Ni4 N3 H3B 110.7 . . ?
H3A N3 H3B 108.8 . . ?
C3 N3 Ni4 105(2) . . ?
C3 N3 H3A 110.7 . . ?
C3 N3 H3B 110.7 . . ?
Ni4 N4 H4A 110.1 . . ?
Ni4 N4 H4B 110.1 . . ?
H4A N4 H4B 108.5 . . ?
C4 N4 Ni4 108(2) . . ?
C4 N4 H4A 110.1 . . ?
C4 N4 H4B 110.1 . . ?
Ni10 N5 H5A 111.5 . . ?
Ni10 N5 H5B 111.5 . . ?
H5A N5 H5B 109.3 . . ?
C5 N5 Ni10 102(2) . . ?
C5 N5 H5A 111.5 . . ?
C5 N5 H5B 111.5 . . ?
Ni10 N6 H6A 109.3 . . ?
Ni10 N6 H6B 109.3 . . ?
H6A N6 H6B 108.0 . . ?
C6 N6 Ni10 112(2) . . ?
C6 N6 H6A 109.3 . . ?
C6 N6 H6B 109.3 . . ?
Ni14 N7 H7A 110.9 . . ?
Ni14 N7 H7B 110.9 . . ?
H7A N7 H7B 108.9 . . ?
C7 N7 Ni14 104(2) . . ?
C7 N7 H7A 110.9 . . ?
C7 N7 H7B 110.9 . . ?
Ni14 N8 H8A 110.5 . . ?
Ni14 N8 H8B 110.5 . . ?
H8A N8 H8B 108.7 . . ?
C8 N8 Ni14 106(2) . . ?
C8 N8 H8A 110.5 . . ?
C8 N8 H8B 110.5 . . ?
Ni9 N9 H9A 110.9 . . ?
Ni9 N9 H9B 110.9 . . ?
H9A N9 H9B 108.9 . . ?
C9 N9 Ni9 104(2) . . ?
C9 N9 H9A 110.9 . . ?
C9 N9 H9B 110.9 . . ?
Ni9 N10 H10A 110.2 . . ?
Ni9 N10 H10B 110.2 . . ?
H10A N10 H10B 108.5 . . ?
C10 N10 Ni9 107(2) . . ?
C10 N10 H10A 110.2 . . ?
C10 N10 H10B 110.2 . . ?
Ni8 N11 H11A 110.2 . . ?
Ni8 N11 H11B 110.2 . . ?
H11A N11 H11B 108.5 . . ?
C11 N11 Ni8 107(2) . . ?
C11 N11 H11A 110.2 . . ?
C11 N11 H11B 110.2 . . ?
Ni8 N12 H12A 111.2 . . ?
Ni8 N12 H12B 111.2 . . ?
H12A N12 H12B 109.1 . . ?
C12 N12 Ni8 103(2) . . ?
C12 N12 H12A 111.2 . . ?
C12 N12 H12B 111.2 . . ?
Ni13 N13 H13A 110.6 . . ?
Ni13 N13 H13B 110.6 . . ?
H13A N13 H13B 108.8 . . ?
C13 N13 Ni13 106(2) . . ?
C13 N13 H13A 110.6 . . ?
C13 N13 H13B 110.6 . . ?
Ni13 N14 H14A 110.5 . . ?
Ni13 N14 H14B 110.5 . . ?
H14A N14 H14B 108.7 . . ?
C14 N14 Ni13 106(2) . . ?
C14 N14 H14A 110.5 . . ?
C14 N14 H14B 110.5 . . ?
Ni22 N15 H15A 110.7 . . ?
Ni22 N15 H15B 110.7 . . ?
H15A N15 H15B 108.8 . . ?
C15 N15 Ni22 105(2) . . ?
C15 N15 H15A 110.7 . . ?
C15 N15 H15B 110.7 . . ?
Ni22 N16 H16A 109.8 . . ?
Ni22 N16 H16B 109.8 . . ?
H16A N16 H16B 108.3 . . ?
C16 N16 Ni22 109(2) . . ?
C16 N16 H16A 109.8 . . ?
C16 N16 H16B 109.8 . . ?
Ni26 N17 H17A 110.4 . . ?
Ni26 N17 H17B 110.4 . . ?
H17A N17 H17B 108.6 . . ?
C17 N17 Ni26 107(2) . . ?
C17 N17 H17A 110.4 . . ?
C17 N17 H17B 110.4 . . ?
Ni26 N18 H18A 109.3 . . ?
Ni26 N18 H18B 109.3 . . ?
H18A N18 H18B 108.0 . . ?
C18 N18 Ni26 111(3) . . ?
C18 N18 H18A 109.3 . . ?
C18 N18 H18B 109.3 . . ?
Ni26 N19 H19A 108.9 . . ?
Ni26 N19 H19B 108.9 . . ?
H19A N19 H19B 107.7 . . ?
C19 N19 Ni26 113(2) . . ?
C19 N19 H19A 108.9 . . ?
C19 N19 H19B 108.9 . . ?
Ni26 N20 H20A 111.9 . . ?
Ni26 N20 H20B 111.9 . . ?
H20A N20 H20B 109.6 . . ?
C20 N20 Ni26 99(2) . . ?
C20 N20 H20A 111.9 . . ?
C20 N20 H20B 111.9 . . ?
Ni27 N21 H21A 106.1 . . ?
Ni27 N21 H21B 106.1 . . ?
H21A N21 H21B 106.3 . . ?
C21 N21 Ni27 125(3) . . ?
C21 N21 H21A 106.1 . . ?
C21 N21 H21B 106.1 . . ?
Ni27 N22 H22A 110.9 . . ?
Ni27 N22 H22B 110.9 . . ?
H22A N22 H22B 109.0 . . ?
C22 N22 Ni27 104(3) . . ?
C22 N22 H22A 110.9 . . ?
C22 N22 H22B 110.9 . . ?
Ni27 N23 H23A 107.5 . . ?
Ni27 N23 H23B 107.5 . . ?
H23A N23 H23B 107.0 . . ?
C23 N23 Ni27 119(3) . . ?
C23 N23 H23A 107.5 . . ?
C23 N23 H23B 107.5 . . ?
Ni27 N24 H24A 112.0 . . ?
Ni27 N24 H24B 112.0 . . ?
H24A N24 H24B 109.7 . . ?
C24 N24 Ni27 99(3) . . ?
C24 N24 H24A 112.0 . . ?
C24 N24 H24B 112.0 . . ?
Ni28 N25 H25A 108.6 . . ?
Ni28 N25 H25B 108.6 . . ?
H25A N25 H25B 107.6 . . ?
C29 N25 Ni28 114(3) . . ?
C29 N25 H25A 108.6 . . ?
C29 N25 H25B 108.6 . . ?
Ni28 N26 H26A 112.2 . . ?
Ni28 N26 H26B 112.2 . . ?
H26A N26 H26B 109.8 . . ?
C32 N26 Ni28 98(3) . . ?
C32 N26 H26A 112.2 . . ?
C32 N26 H26B 112.2 . . ?
Ni28 N27 H27A 105.3 . . ?
Ni28 N27 H27B 105.3 . . ?
H27A N27 H27B 106.0 . . ?
C30 N27 Ni28 128(4) . . ?
C30 N27 H27A 105.3 . . ?
C30 N27 H27B 105.3 . . ?
Ni28 N28 H28A 111.2 . . ?
Ni28 N28 H28B 111.2 . . ?
H28A N28 H28B 109.1 . . ?
C31 N28 Ni28 103(3) . . ?
C31 N28 H28A 111.2 . . ?
C31 N28 H28B 111.2 . . ?
N1 C1 H1C 107.5 . . ?
N1 C1 H1D 107.5 . . ?
N1 C1 C2 119(3) . . ?
H1C C1 H1D 107.0 . . ?
C2 C1 H1C 107.5 . . ?
C2 C1 H1D 107.5 . . ?
N2 C2 C1 106(3) . . ?
N2 C2 H2C 110.6 . . ?
N2 C2 H2D 110.6 . . ?
C1 C2 H2C 110.6 . . ?
C1 C2 H2D 110.6 . . ?
H2C C2 H2D 108.7 . . ?
N3 C3 H3C 109.4 . . ?
N3 C3 H3D 109.4 . . ?
N3 C3 C4 111(3) . . ?
H3C C3 H3D 108.0 . . ?
C4 C3 H3C 109.4 . . ?
C4 C3 H3D 109.4 . . ?
N4 C4 C3 110(3) . . ?
N4 C4 H4C 109.6 . . ?
N4 C4 H4D 109.6 . . ?
C3 C4 H4C 109.6 . . ?
C3 C4 H4D 109.6 . . ?
H4C C4 H4D 108.1 . . ?
N5 C5 H5C 109.0 . . ?
N5 C5 H5D 109.0 . . ?
N5 C5 C6 113(3) . . ?
H5C C5 H5D 107.8 . . ?
C6 C5 H5C 109.0 . . ?
C6 C5 H5D 109.0 . . ?
N6 C6 C5 108(3) . . ?
N6 C6 H6C 110.1 . . ?
N6 C6 H6D 110.1 . . ?
C5 C6 H6C 110.1 . . ?
C5 C6 H6D 110.1 . . ?
H6C C6 H6D 108.4 . . ?
N7 C7 H7C 110.9 . . ?
N7 C7 H7D 110.9 . . ?
N7 C7 C8 104(3) . . ?
H7C C7 H7D 108.9 . . ?
C8 C7 H7C 110.9 . . ?
C8 C7 H7D 110.9 . . ?
N8 C8 C7 111(3) . . ?
N8 C8 H8C 109.4 . . ?
N8 C8 H8D 109.4 . . ?
C7 C8 H8C 109.4 . . ?
C7 C8 H8D 109.4 . . ?
H8C C8 H8D 108.0 . . ?
N9 C9 H9 109.8 . . ?
N9 C9 C10 114(3) . . ?
N9 C9 C25 106(3) . . ?
C10 C9 H9 109.8 . . ?
C10 C9 C25 107(3) . . ?
C25 C9 H9 109.8 . . ?
N10 C10 C9 111(3) . . ?
N10 C10 H10C 109.5 . . ?
N10 C10 H10D 109.5 . . ?
C9 C10 H10C 109.5 . . ?
C9 C10 H10D 109.5 . . ?
H10C C10 H10D 108.1 . . ?
N11 C11 H11C 112.0 . . ?
N11 C11 H11D 112.0 . . ?
N11 C11 C12 99(3) . . ?
H11C C11 H11D 109.7 . . ?
C12 C11 H11C 112.0 . . ?
C12 C11 H11D 112.0 . . ?
N12 C12 C11 116(3) . . ?
N12 C12 H12C 108.4 . . ?
N12 C12 H12D 108.4 . . ?
C11 C12 H12C 108.4 . . ?
C11 C12 H12D 108.4 . . ?
H12C C12 H12D 107.4 . . ?
N13 C13 H13C 109.4 . . ?
N13 C13 H13D 109.4 . . ?
N13 C13 C14 111(3) . . ?
H13C C13 H13D 108.0 . . ?
C14 C13 H13C 109.4 . . ?
C14 C13 H13D 109.4 . . ?
N14 C14 C13 110(3) . . ?
N14 C14 H14C 109.7 . . ?
N14 C14 H14D 109.7 . . ?
C13 C14 H14C 109.7 . . ?
C13 C14 H14D 109.7 . . ?
H14C C14 H14D 108.2 . . ?
N15 C15 H15 95.2 . . ?
N15 C15 C16 117(3) . . ?
N15 C15 C26 112(3) . . ?
C16 C15 H15 95.2 . . ?
C26 C15 H15 95.2 . . ?
C26 C15 C16 129(3) . . ?
N16 C16 C15 106(3) . . ?
N16 C16 H16C 110.5 . . ?
N16 C16 H16D 110.5 . . ?
C15 C16 H16C 110.5 . . ?
C15 C16 H16D 110.5 . . ?
H16C C16 H16D 108.7 . . ?
N17 C17 H17 99.9 . . ?
N17 C17 C18 119(3) . . ?
N17 C17 C27 130(4) . . ?
C18 C17 H17 99.9 . . ?
C18 C17 C27 101(3) . . ?
C27 C17 H17 99.9 . . ?
N18 C18 C17 107(3) . . ?
N18 C18 H18C 110.4 . . ?
N18 C18 H18D 110.4 . . ?
C17 C18 H18C 110.4 . . ?
C17 C18 H18D 110.4 . . ?
H18C C18 H18D 108.6 . . ?
N19 C19 H19 103.0 . . ?
N19 C19 C20 107(3) . . ?
N19 C19 C28 112(4) . . ?
C20 C19 H19 103.0 . . ?
C20 C19 C28 126(4) . . ?
C28 C19 H19 103.0 . . ?
N20 C20 C19 120(3) . . ?
N20 C20 H20C 107.3 . . ?
N20 C20 H20D 107.3 . . ?
C19 C20 H20C 107.3 . . ?
C19 C20 H20D 107.3 . . ?
H20C C20 H20D 106.9 . . ?
N21 C21 H21C 112.6 . . ?
N21 C21 H21D 112.6 . . ?
N21 C21 C22 96(4) . . ?
H21C C21 H21D 110.1 . . ?
C22 C21 H21C 112.6 . . ?
C22 C21 H21D 112.6 . . ?
N22 C22 C21 109(4) . . ?
N22 C22 H22C 109.8 . . ?
N22 C22 H22D 109.8 . . ?
C21 C22 H22C 109.8 . . ?
C21 C22 H22D 109.8 . . ?
H22C C22 H22D 108.2 . . ?
N23 C23 H23C 112.9 . . ?
N23 C23 H23D 112.9 . . ?
N23 C23 C24 94(4) . . ?
H23C C23 H23D 110.3 . . ?
C24 C23 H23C 112.9 . . ?
C24 C23 H23D 112.9 . . ?
N24 C24 C23 129(5) . . ?
N24 C24 H24C 105.0 . . ?
N24 C24 H24D 105.0 . . ?
C23 C24 H24C 105.0 . . ?
C23 C24 H24D 105.0 . . ?
H24C C24 H24D 105.8 . . ?
C9 C25 H25C 109.5 . . ?
C9 C25 H25D 109.5 . . ?
C9 C25 H25E 109.5 . . ?
H25C C25 H25D 109.5 . . ?
H25C C25 H25E 109.5 . . ?
H25D C25 H25E 109.5 . . ?
C15 C26 H26C 109.5 . . ?
C15 C26 H26D 109.5 . . ?
C15 C26 H26E 109.5 . . ?
H26C C26 H26D 109.5 . . ?
H26C C26 H26E 109.5 . . ?
H26D C26 H26E 109.5 . . ?
C17 C27 H27C 109.5 . . ?
C17 C27 H27D 109.5 . . ?
C17 C27 H27E 109.5 . . ?
H27C C27 H27D 109.5 . . ?
H27C C27 H27E 109.5 . . ?
H27D C27 H27E 109.5 . . ?
C19 C28 H28C 109.5 . . ?
C19 C28 H28D 109.5 . . ?
C19 C28 H28E 109.5 . . ?
H28C C28 H28D 109.5 . . ?
H28C C28 H28E 109.5 . . ?
H28D C28 H28E 109.5 . . ?
N25 C29 H29A 112.3 . . ?
N25 C29 H29B 112.3 . . ?
N25 C29 C32 97(3) . . ?
H29A C29 H29B 109.9 . . ?
C32 C29 H29A 112.3 . . ?
C32 C29 H29B 112.3 . . ?
N27 C30 H30A 114.0 . . ?
N27 C30 H30B 114.0 . . ?
N27 C30 C31 88(4) . . ?
H30A C30 H30B 111.2 . . ?
C31 C30 H30A 114.0 . . ?
C31 C30 H30B 114.0 . . ?
N28 C31 C30 121(4) . . ?
N28 C31 H31A 107.0 . . ?
N28 C31 H31B 107.0 . . ?
C30 C31 H31A 107.0 . . ?
C30 C31 H31B 107.0 . . ?
H31A C31 H31B 106.8 . . ?
N26 C32 C29 121(4) . . ?
N26 C32 H32A 107.2 . . ?
N26 C32 H32B 107.2 . . ?
C29 C32 H32A 107.2 . . ?
C29 C32 H32B 107.2 . . ?
H32A C32 H32B 106.8 . . ?

loop_
_geom_bond_atom_site_label_1
_geom_bond_atom_site_label_2
_geom_bond_distance
_geom_bond_site_symmetry_2
_geom_bond_publ_flag
W1 O136 2.00(2) . ?
W1 O137 1.947(19) . ?
W1 O139 2.246(19) . ?
W1 O140 1.983(18) . ?
W1 O142 1.73(2) . ?
W1 O160 1.721(19) . ?
W2 O137 1.926(19) . ?
W2 O139 2.21(2) . ?
W2 O146 1.892(18) . ?
W2 O148 1.764(19) . ?
W2 O152 1.72(2) . ?
W2 O161 2.21(2) . ?
W3 O28 2.044(19) . ?
W3 O141 2.016(19) . ?
W3 O146 1.987(19) . ?
W3 O161 2.302(18) . ?
W3 O171 1.729(19) . ?
W3 O172 1.779(19) . ?
W4 O136 2.066(18) . ?
W4 O140 1.99(2) . ?
W4 O149 1.742(19) . ?
W4 O150 1.86(2) . ?
W4 O151 1.747(19) . ?
W4 O162 2.227(19) . ?
W5 O28 1.980(18) . ?
W5 O30 1.76(2) . ?
W5 O114 1.760(19) . ?
W5 O138 2.278(19) . ?
W5 O141 2.08(2) . ?
W5 O147 1.917(19) . ?
W6 O138 2.342(19) . ?
W6 O143 1.718(12) . ?
W6 O147 1.978(19) . ?
W6 O150 1.971(19) . ?
W6 O162 2.28(2) . ?
W6 O174 1.685(12) . ?
W7 O1 1.79(2) . ?
W7 O5 2.00(2) . ?
W7 O6 2.434(16) . ?
W7 O14 1.93(2) . ?
W7 O21 1.70(2) . ?
W7 O71 1.98(2) . ?
W8 O80 1.96(2) . ?
W8 O83 1.82(2) . ?
W8 O89 2.441(19) . ?
W8 O97 1.93(2) . ?
W8 O98 1.683(19) . ?
W8 O175 1.98(2) . ?
W9 O35 1.71(2) . ?
W9 O154 1.79(2) . ?
W9 O155 1.713(19) . ?
W9 O179 1.763(19) . ?
W10 O3 2.440(17) . ?
W10 O5 1.85(2) . ?
W10 O7 1.98(2) . ?
W10 O10 1.81(2) . ?
W10 O17 1.733(19) . ?
W10 O180 1.97(2) . ?
W11 O76 1.99(2) . ?
W11 O84 1.78(2) . ?
W11 O86 2.49(2) . ?
W11 O91 1.94(2) . ?
W11 O96 1.74(2) . ?
W11 O175 1.83(2) . ?
W12 O33 1.797(19) . ?
W12 O46 2.01(2) . ?
W12 O55 1.94(2) . ?
W12 O57 1.71(2) . ?
W12 O61 2.442(19) . ?
W12 O182 1.93(2) . ?
W13 O108 1.79(2) . ?
W13 O157 1.81(2) . ?
W13 O163 1.77(2) . ?
W13 O178 1.68(2) . ?
W14 O112 1.82(2) . ?
W14 O113 2.04(2) . ?
W14 O119 1.88(2) . ?
W14 O120 2.08(2) . ?
W14 O133 2.44(2) . ?
W14 O188 1.701(10) . ?
W15 O3 2.411(18) . ?
W15 O7 1.906(19) . ?
W15 O9 1.785(19) . ?
W15 O11 1.938(19) . ?
W15 O26 1.72(2) . ?
W15 O69 1.97(2) . ?
W16 O77 1.98(2) . ?
W16 O79 1.925(19) . ?
W16 O89 2.49(2) . ?
W16 O90 1.80(2) . ?
W16 O97 1.92(2) . ?
W16 O101 1.71(2) . ?
W17 O4 1.86(2) . ?
W17 O6 2.4703(15) . ?
W17 O13 1.909(19) . ?
W17 O14 1.951(19) . ?
W17 O16 1.59(2) . ?
W17 O70 2.04(2) . ?
W18 O40 1.818(19) . ?
W18 O44 1.962(19) . ?
W18 O49 1.96(2) . ?
W18 O51 2.478(18) . ?
W18 O63 1.72(2) . ?
W18 O182 1.92(2) . ?
W19 O113 1.90(2) . ?
W19 O121 1.72(2) . ?
W19 O122 1.865(19) . ?
W19 O123 1.93(2) . ?
W19 O128 1.92(2) . ?
W19 O133 2.49(2) . ?
W20 O68 1.73(2) . ?
W20 O100 1.67(2) . ?
W20 O153 1.789(19) . ?
W20 O156 1.756(19) . ?
W21 O39 2.009(19) . ?
W21 O43 1.81(2) . ?
W21 O53 2.41(2) . ?
W21 O54 1.74(2) . ?
W21 O60 1.95(2) . ?
W21 O189 1.88(2) . ?
W22 O23 2.460(17) . ?
W22 O116 1.86(2) . ?
W22 O117 1.74(2) . ?
W22 O118 1.850(19) . ?
W22 O124 1.98(2) . ?
W22 O126 1.94(2) . ?
W23 O11 1.909(19) . ?
W23 O20 1.80(2) . ?
W23 O24 1.68(2) . ?
W23 O73 1.98(2) . ?
W23 O132 2.416(19) . ?
W23 O170 1.90(2) . ?
W24 O74 1.88(2) . ?
W24 O76 1.88(2) . ?
W24 O78 1.74(2) . ?
W24 O86 2.4703(15) . ?
W24 O167 1.99(2) . ?
W24 O168 1.86(2) . ?
W25 O8 1.92(2) . ?
W25 O12 1.66(2) . ?
W25 O13 1.92(2) . ?
W25 O72 1.97(2) . ?
W25 O132 2.458(18) . ?
W25 O170 1.94(2) . ?
W26 O34 2.069(19) . ?
W26 O52 1.864(19) . ?
W26 O55 1.92(2) . ?
W26 O56 1.6803(15) . ?
W26 O61 2.46(2) . ?
W26 O189 1.96(2) . ?
W27 O74 1.99(2) . ?
W27 O85 1.79(2) . ?
W27 O86 2.45(2) . ?
W27 O88 1.93(2) . ?
W27 O91 1.97(2) . ?
W27 O99 1.698(13) . ?
W28 O75 2.01(2) . ?
W28 O79 1.90(2) . ?
W28 O87 1.83(2) . ?
W28 O93 1.68(2) . ?
W28 O95 1.93(2) . ?
W28 O190 2.44(2) . ?
W29 O42 1.810(19) . ?
W29 O45 1.95(2) . ?
W29 O50 1.73(2) . ?
W29 O53 2.458(18) . ?
W29 O60 1.94(2) . ?
W29 O64 1.96(2) . ?
W30 O31 1.71(2) . ?
W30 O88 1.93(2) . ?
W30 O95 1.92(2) . ?
W30 O186 1.96(2) . ?
W30 O187 1.79(2) . ?
W30 O190 2.403(18) . ?
W31 O41 1.83(2) . ?
W31 O44 1.86(2) . ?
W31 O51 2.4709(15) . ?
W31 O59 1.66(2) . ?
W31 O62 1.94(2) . ?
W31 O181 1.94(2) . ?
W32 O23 2.443(18) . ?
W32 O109 1.83(2) . ?
W32 O111 1.59(2) . ?
W32 O116 1.94(2) . ?
W32 O119 1.93(2) . ?
W32 O130 1.95(2) . ?
W33 O103 1.863(19) . ?
W33 O107 1.95(2) . ?
W33 O115 2.51(2) . ?
W33 O123 1.90(2) . ?
W33 O127 1.77(2) . ?
W33 O129 1.86(2) . ?
W34 O23 2.4705(15) . ?
W34 O126 1.91(2) . ?
W34 O130 1.90(2) . ?
W34 O165 1.70(2) . ?
W34 O184 1.88(2) . ?
W34 O185 1.92(2) . ?
W35 O18 1.91(2) . ?
W35 O22 1.705(12) . ?
W35 O72 1.86(2) . ?
W35 O73 1.94(2) . ?
W35 O132 2.472(12) . ?
W35 O173 1.99(2) . ?
W36 O77 1.83(2) . ?
W36 O80 1.92(2) . ?
W36 O89 2.4704(15) . ?
W36 O92 1.68(2) . ?
W36 O168 1.95(2) . ?
W36 O177 1.88(2) . ?
W37 O3 2.472(12) . ?
W37 O19 1.67(2) . ?
W37 O25 1.97(2) . ?
W37 O69 1.89(2) . ?
W37 O173 1.85(2) . ?
W37 O180 1.91(2) . ?
W38 O107 1.91(2) . ?
W38 O115 2.473(12) . ?
W38 O131 1.87(2) . ?
W38 O134 1.80(2) . ?
W38 O166 1.87(2) . ?
W38 O184 1.88(2) . ?
W39 O39 1.97(2) . ?
W39 O53 2.480(11) . ?
W39 O64 1.90(2) . ?
W39 O66 1.95(2) . ?
W39 O67 1.64(2) . ?
W39 O181 1.88(3) . ?
W40 O102 1.828(19) . ?
W40 O115 2.43(2) . ?
W40 O124 1.82(2) . ?
W40 O125 1.67(2) . ?
W40 O129 2.00(2) . ?
W40 O131 2.00(2) . ?
W41 O34 1.89(2) . ?
W41 O46 1.80(2) . ?
W41 O61 2.4705(15) . ?
W41 O62 1.89(2) . ?
W41 O65 1.69(2) . ?
W41 O66 1.89(2) . ?
W42 O41 1.969(19) . ?
W42 O45 1.87(2) . ?
W42 O47 1.816(19) . ?
W42 O49 1.91(2) . ?
W42 O51 2.451(17) . ?
W42 O58 1.69(2) . ?
W43 O75 1.91(2) . ?
W43 O81 1.59(2) . ?
W43 O167 1.85(2) . ?
W43 O177 1.94(2) . ?
W43 O186 1.92(2) . ?
W43 O190 2.470(12) . ?
W44 O6 2.4705(15) . ?
W44 O15 1.68(2) . ?
W44 O18 1.918(19) . ?
W44 O25 1.88(2) . ?
W44 O70 1.81(2) . ?
W44 O71 1.909(19) . ?
W45 O120 1.79(2) . ?
W45 O128 1.98(2) . ?
W45 O133 2.476(12) . ?
W45 O135 1.670(13) . ?
W45 O166 1.99(2) . ?
W45 O185 1.91(2) . ?
W46 O159 1.6799(15) . ?
W46 O169 1.768(12) . ?
W46 O176 1.751(12) . ?
W46 O183 1.750(13) . ?
Sb1 O94 1.94(2) . ?
Sb1 O139 2.020(19) . ?
Sb1 O144 1.981(19) . ?
Sb2 O29 1.96(2) . ?
Sb2 O145 1.964(18) . ?
Sb2 O161 1.966(17) . ?
Sb3 O32 1.999(19) . ?
Sb3 O138 1.955(18) . ?
Sb3 O145 1.998(19) . ?
Sb4 O144 1.968(18) . ?
Sb4 O158 1.88(2) . ?
Sb4 O162 2.061(18) . ?
Ni1 O2 2.24(2) . ?
Ni1 O8 1.94(2) . ?
Ni1 O20 2.06(2) . ?
Ni1 O28 2.048(18) . ?
Ni1 O29 2.05(2) . ?
Ni1 O32 2.04(2) . ?
Ni2 O136 2.027(18) . ?
Ni2 O138 2.08(2) . ?
Ni2 O139 2.09(2) . ?
Ni2 O141 1.993(19) . ?
Ni2 O161 2.112(18) . ?
Ni2 O162 2.02(2) . ?
Ni3 O82 2.23(2) . ?
Ni3 O87 2.03(2) . ?
Ni3 O94 2.06(2) . ?
Ni3 O140 2.111(18) . ?
Ni3 O158 2.09(2) . ?
Ni3 O187 2.12(2) . ?
Ni4 O87 2.11(2) . ?
Ni4 O90 2.17(2) . ?
Ni4 O151 2.039(19) . ?
Ni4 O158 2.14(2) . ?
Ni4 N3 2.13(3) . ?
Ni4 N4 2.12(3) . ?
Ni5 O37 2.08(2) . ?
Ni5 O42 2.26(2) . ?
Ni5 O47 2.119(19) . ?
Ni5 O149 2.058(19) . ?
Ni5 N1 2.06(3) . ?
Ni5 N2 2.06(3) . ?
Ni6 O2 2.11(2) . ?
Ni6 O9 2.01(2) . ?
Ni6 O10 2.039(19) . ?
Ni6 O27 2.00(2) . ?
Ni6 O29 2.043(19) . ?
Ni6 O155 2.08(2) . ?
Ni7 O104 2.02(2) . ?
Ni7 O105 1.99(2) . ?
Ni7 O110 2.18(2) . ?
Ni7 O112 2.02(2) . ?
Ni7 O122 2.02(2) . ?
Ni7 O171 2.094(19) . ?
Ni8 O4 2.09(2) . ?
Ni8 O8 2.07(2) . ?
Ni8 O30 1.99(2) . ?
Ni8 O32 2.05(2) . ?
Ni8 N11 2.14(3) . ?
Ni8 N12 2.04(3) . ?
Ni9 O9 2.158(19) . ?
Ni9 O20 2.14(2) . ?
Ni9 O29 2.099(19) . ?
Ni9 O172 2.011(19) . ?
Ni9 N9 2.13(3) . ?
Ni9 N10 2.04(3) . ?
Ni10 O85 2.12(2) . ?
Ni10 O94 2.10(2) . ?
Ni10 O142 2.11(2) . ?
Ni10 O187 2.13(2) . ?
Ni10 N5 2.12(3) . ?
Ni10 N6 2.08(3) . ?
Ni11 O82 2.17(2) . ?
Ni11 O84 2.08(2) . ?
Ni11 O85 2.07(2) . ?
Ni11 O94 2.07(2) . ?
Ni11 O164 1.98(2) . ?
Ni11 O183 2.00(2) . ?
Ni12 O104 2.042(19) . ?
Ni12 O106 1.99(2) . ?
Ni12 O108 2.06(2) . ?
Ni12 O109 2.02(2) . ?
Ni12 O110 2.18(2) . ?
Ni12 O118 2.04(2) . ?
Ni13 O104 2.05(2) . ?
Ni13 O109 2.107(19) . ?
Ni13 O112 2.25(2) . ?
Ni13 O114 2.070(19) . ?
Ni13 N13 2.11(3) . ?
Ni13 N14 2.13(3) . ?
Ni14 O103 2.04(2) . ?
Ni14 O105 2.07(2) . ?
Ni14 O122 2.13(2) . ?
Ni14 N7 2.04(3) . ?
Ni14 N8 2.12(3) . ?
Ni14 O1W 2.13(2) . ?
Ni15 O1 2.072(19) . ?
Ni15 O2 2.16(2) . ?
Ni15 O4 1.98(2) . ?
Ni15 O27 2.07(2) . ?
Ni15 O32 2.077(19) . ?
Ni15 O156 2.075(19) . ?
Ni16 O1 2.12(2) . ?
Ni16 O10 2.12(2) . ?
Ni16 O27 1.978(19) . ?
Ni16 O153 2.095(19) . ?
Ni16 O154 2.12(2) . ?
Ni16 O13W 2.061(19) . ?
Ni17 O102 2.02(2) . ?
Ni17 O103 2.02(2) . ?
Ni17 O105 2.04(2) . ?
Ni17 O106 2.06(2) . ?
Ni17 O110 2.20(2) . ?
Ni17 O176 2.044(19) . ?
Ni18 O36 2.28(2) . ?
Ni18 O37 2.03(2) . ?
Ni18 O38 2.02(2) . ?
Ni18 O42 2.05(2) . ?
Ni18 O43 2.09(2) . ?
Ni18 O160 2.115(19) . ?
Ni19 O102 2.12(2) . ?
Ni19 O106 2.10(2) . ?
Ni19 O118 2.10(2) . ?
Ni19 O157 2.07(2) . ?
Ni19 O169 2.068(18) . ?
Ni19 O11W 2.02(2) . ?
Ni20 O36 2.18(2) . ?
Ni20 O37 2.057(19) . ?
Ni20 O40 2.09(2) . ?
Ni20 O47 2.006(19) . ?
Ni20 O48 2.04(2) . ?
Ni20 O68 2.06(2) . ?
Ni21 O82 2.17(2) . ?
Ni21 O83 2.06(2) . ?
Ni21 O90 2.00(2) . ?
Ni21 O158 2.10(2) . ?
Ni21 O163 2.06(2) . ?
Ni21 O164 2.01(2) . ?
Ni22 O38 2.06(2) . ?
Ni22 O43 2.13(2) . ?
Ni22 O52 2.04(2) . ?
Ni22 N15 2.08(3) . ?
Ni22 N16 2.04(3) . ?
Ni22 O2W 2.07(2) . ?
Ni23 O33 2.09(2) . ?
Ni23 O40 2.07(2) . ?
Ni23 O48 2.06(2) . ?
Ni23 O153 2.12(2) . ?
Ni23 O154 2.10(2) . ?
Ni23 O12W 2.05(2) . ?
Ni24 O33 2.07(2) . ?
Ni24 O35 2.119(19) . ?
Ni24 O36 2.18(2) . ?
Ni24 O38 2.037(19) . ?
Ni24 O48 2.03(2) . ?
Ni24 O52 2.03(2) . ?
Ni25 O83 2.10(2) . ?
Ni25 O84 2.11(2) . ?
Ni25 O157 2.07(2) . ?
Ni25 O164 2.054(19) . ?
Ni25 O169 2.086(18) . ?
Ni25 O10W 2.06(2) . ?
Ni26 O179 2.118(19) . ?
Ni26 N17 1.99(3) . ?
Ni26 N18 2.17(3) . ?
Ni26 N19 2.04(3) . ?
Ni26 N20 2.15(3) . ?
Ni26 O3W 2.18(2) . ?
Ni27 O59 2.16(2) . ?
Ni27 N21 1.98(4) . ?
Ni27 N22 2.17(3) . ?
Ni27 N23 2.08(4) . ?
Ni27 N24 2.06(4) . ?
Ni27 O4W 2.06(2) . ?
Ni28 O134 2.16(2) . ?
Ni28 N25 1.92(3) . ?
Ni28 N26 1.95(4) . ?
Ni28 N27 2.08(5) . ?
Ni28 N28 2.36(5) . ?
Ni28 O14W 2.16(3) . ?
P1 O82 1.52(2) . ?
P1 O86 1.534(18) . ?
P1 O89 1.535(17) . ?
P1 O190 1.545(12) . ?
P2 O36 1.49(2) . ?
P2 O51 1.549(12) . ?
P2 O53 1.546(12) . ?
P2 O61 1.521(17) . ?
P3 O2 1.55(2) . ?
P3 O3 1.549(12) . ?
P3 O6 1.555(10) . ?
P3 O132 1.538(12) . ?
P4 O23 1.554(12) . ?
P4 O110 1.54(2) . ?
P4 O115 1.52(2) . ?
P4 O133 1.491(19) . ?
N1 H1A 0.9700 . ?
N1 H1B 0.9700 . ?
N1 C1 1.472(15) . ?
N2 H2A 0.9700 . ?
N2 H2B 0.9700 . ?
N2 C2 1.467(14) . ?
N3 H3A 0.9700 . ?
N3 H3B 0.9700 . ?
N3 C3 1.465(15) . ?
N4 H4A 0.9700 . ?
N4 H4B 0.9700 . ?
N4 C4 1.473(14) . ?
N5 H5A 0.9700 . ?
N5 H5B 0.9700 . ?
N5 C5 1.480(15) . ?
N6 H6A 0.9700 . ?
N6 H6B 0.9700 . ?
N6 C6 1.484(15) . ?
N7 H7A 0.9700 . ?
N7 H7B 0.9700 . ?
N7 C7 1.473(14) . ?
N8 H8A 0.9700 . ?
N8 H8B 0.9700 . ?
N8 C8 1.477(14) . ?
N9 H9A 0.9700 . ?
N9 H9B 0.9700 . ?
N9 C9 1.461(14) . ?
N10 H10A 0.9700 . ?
N10 H10B 0.9700 . ?
N10 C10 1.477(14) . ?
N11 H11A 0.9700 . ?
N11 H11B 0.9700 . ?
N11 C11 1.486(15) . ?
N12 H12A 0.9700 . ?
N12 H12B 0.9700 . ?
N12 C12 1.467(15) . ?
N13 H13A 0.9700 . ?
N13 H13B 0.9700 . ?
N13 C13 1.472(14) . ?
N14 H14A 0.9700 . ?
N14 H14B 0.9700 . ?
N14 C14 1.474(14) . ?
N15 H15A 0.9700 . ?
N15 H15B 0.9700 . ?
N15 C15 1.472(15) . ?
N16 H16A 0.9700 . ?
N16 H16B 0.9700 . ?
N16 C16 1.469(15) . ?
N17 H17A 0.9700 . ?
N17 H17B 0.9700 . ?
N17 C17 1.478(15) . ?
N18 H18A 0.9700 . ?
N18 H18B 0.9700 . ?
N18 C18 1.460(15) . ?
N19 H19A 0.9700 . ?
N19 H19B 0.9700 . ?
N19 C19 1.480(15) . ?
N20 H20A 0.9700 . ?
N20 H20B 0.9700 . ?
N20 C20 1.463(15) . ?
N21 H21A 0.9700 . ?
N21 H21B 0.9700 . ?
N21 C21 1.467(15) . ?
N22 H22A 0.9700 . ?
N22 H22B 0.9700 . ?
N22 C22 1.463(15) . ?
N23 H23A 0.9700 . ?
N23 H23B 0.9700 . ?
N23 C23 1.472(15) . ?
N24 H24A 0.9700 . ?
N24 H24B 0.9700 . ?
N24 C24 1.473(15) . ?
N25 H25A 0.9700 . ?
N25 H25B 0.9700 . ?
N25 C29 1.477(15) . ?
N26 H26A 0.9700 . ?
N26 H26B 0.9700 . ?
N26 C32 1.43(6) . ?
N27 H27A 0.9700 . ?
N27 H27B 0.9700 . ?
N27 C30 1.475(15) . ?
N28 H28A 0.9700 . ?
N28 H28B 0.9700 . ?
N28 C31 1.462(15) . ?
C1 H1C 0.9700 . ?
C1 H1D 0.9700 . ?
C1 C2 1.531(15) . ?
C2 H2C 0.9700 . ?
C2 H2D 0.9700 . ?
C3 H3C 0.9700 . ?
C3 H3D 0.9700 . ?
C3 C4 1.520(15) . ?
C4 H4C 0.9700 . ?
C4 H4D 0.9700 . ?
C5 H5C 0.9700 . ?
C5 H5D 0.9700 . ?
C5 C6 1.525(15) . ?
C6 H6C 0.9700 . ?
C6 H6D 0.9700 . ?
C7 H7C 0.9700 . ?
C7 H7D 0.9700 . ?
C7 C8 1.523(15) . ?
C8 H8C 0.9700 . ?
C8 H8D 0.9700 . ?
C9 H9 0.9800 . ?
C9 C10 1.514(15) . ?
C9 C25 1.53(6) . ?
C10 H10C 0.9700 . ?
C10 H10D 0.9700 . ?
C11 H11C 0.9700 . ?
C11 H11D 0.9700 . ?
C11 C12 1.519(15) . ?
C12 H12C 0.9700 . ?
C12 H12D 0.9700 . ?
C13 H13C 0.9700 . ?
C13 H13D 0.9700 . ?
C13 C14 1.518(15) . ?
C14 H14C 0.9700 . ?
C14 H14D 0.9700 . ?
C15 H15 0.9800 . ?
C15 C16 1.533(15) . ?
C15 C26 1.525(15) . ?
C16 H16C 0.9700 . ?
C16 H16D 0.9700 . ?
C17 H17 0.9800 . ?
C17 C18 1.514(15) . ?
C17 C27 1.515(15) . ?
C18 H18C 0.9700 . ?
C18 H18D 0.9700 . ?
C19 H19 0.9800 . ?
C19 C20 1.516(15) . ?
C19 C28 1.523(15) . ?
C20 H20C 0.9700 . ?
C20 H20D 0.9700 . ?
C21 H21C 0.9700 . ?
C21 H21D 0.9700 . ?
C21 C22 1.511(15) . ?
C22 H22C 0.9700 . ?
C22 H22D 0.9700 . ?
C23 H23C 0.9700 . ?
C23 H23D 0.9700 . ?
C23 C24 1.518(15) . ?
C24 H24C 0.9700 . ?
C24 H24D 0.9700 . ?
C25 H25C 0.9600 . ?
C25 H25D 0.9600 . ?
C25 H25E 0.9600 . ?
C26 H26C 0.9600 . ?
C26 H26D 0.9600 . ?
C26 H26E 0.9600 . ?
C27 H27C 0.9600 . ?
C27 H27D 0.9600 . ?
C27 H27E 0.9600 . ?
C28 H28C 0.9600 . ?
C28 H28D 0.9600 . ?
C28 H28E 0.9600 . ?
C29 H29A 0.9700 . ?
C29 H29B 0.9700 . ?
C29 C32 1.522(15) . ?
C30 H30A 0.9700 . ?
C30 H30B 0.9700 . ?
C30 C31 1.528(15) . ?
C31 H31A 0.9700 . ?
C31 H31B 0.9700 . ?
C32 H32A 0.9700 . ?
C32 H32B 0.9700 . ?

loop_
_geom_torsion_atom_site_label_1
_geom_torsion_atom_site_label_2
_geom_torsion_atom_site_label_3
_geom_torsion_atom_site_label_4
_geom_torsion
_geom_torsion_site_symmetry_1
_geom_torsion_site_symmetry_2
_geom_torsion_site_symmetry_3
_geom_torsion_site_symmetry_4
_geom_torsion_publ_flag
Ni4 N3 C3 C4 43(3) . . . . ?
Ni4 N4 C4 C3 34(3) . . . . ?
Ni5 N1 C1 C2 -19(4) . . . . ?
Ni5 N2 C2 C1 -37(3) . . . . ?
Ni8 N11 C11 C12 45(3) . . . . ?
Ni8 N12 C12 C11 46(4) . . . . ?
Ni9 N9 C9 C10 -33(4) . . . . ?
Ni9 N9 C9 C25 -150(3) . . . . ?
Ni9 N10 C10 C9 -36(4) . . . . ?
Ni10 N5 C5 C6 -50(4) . . . . ?
Ni10 N6 C6 C5 -20(4) . . . . ?
Ni13 N13 C13 C14 -40(3) . . . . ?
Ni13 N14 C14 C13 -38(4) . . . . ?
Ni14 N7 C7 C8 57(3) . . . . ?
Ni14 N8 C8 C7 26(4) . . . . ?
Ni22 N15 C15 C16 25(5) . . . . ?
Ni22 N15 C15 C26 -171(4) . . . . ?
Ni22 N16 C16 C15 40(5) . . . . ?
Ni26 N17 C17 C18 36(5) . . . . ?
Ni26 N17 C17 C27 177(5) . . . . ?
Ni26 N18 C18 C17 19(5) . . . . ?
Ni26 N19 C19 C20 -15(4) . . . . ?
Ni26 N19 C19 C28 -157(3) . . . . ?
Ni26 N20 C20 C19 -43(4) . . . . ?
Ni27 N21 C21 C22 35(5) . . . . ?
Ni27 N22 C22 C21 56(5) . . . . ?
Ni27 N23 C23 C24 26(5) . . . . ?
Ni27 N24 C24 C23 41(7) . . . . ?
Ni28 N25 C29 C32 -24(5) . . . . ?
Ni28 N26 C32 C29 -49(5) . . . . ?
Ni28 N27 C30 C31 52(5) . . . . ?
Ni28 N28 C31 C30 43(6) . . . . ?
O2 P3 O3 W10 -60.3(14) . . . . ?
O2 P3 O3 W15 57.9(14) . . . . ?
O2 P3 O3 W37 -179.9(11) . . . . ?
O2 P3 O6 W7 56.9(10) . . . . ?
O2 P3 O6 W17 -59.7(13) . . . . ?
O2 P3 O6 W44 -178.9(9) . . . . ?
O2 P3 O132 W23 -58.4(15) . . . . ?
O2 P3 O132 W25 57.6(16) . . . . ?
O2 P3 O132 W35 178.8(13) . . . . ?
O3 W10 O5 W7 60(2) . . . . ?
O3 W10 O10 Ni6 27.1(15) . . . . ?
O3 W10 O10 Ni16 -120.8(13) . . . . ?
O3 W15 O9 Ni6 -28.9(14) . . . . ?
O3 W15 O9 Ni9 120.4(13) . . . . ?
O3 W37 O69 W15 -5.9(10) . . . . ?
O3 W37 O173 W35 53(3) . . . . ?
O3 P3 O2 Ni1 -120.2(14) . . . . ?
O3 P3 O2 Ni6 -0.2(16) . . . . ?
O3 P3 O2 Ni15 121.8(13) . . . . ?
O3 P3 O6 W7 -64.8(8) . . . . ?
O3 P3 O6 W17 178.6(8) . . . . ?
O3 P3 O6 W44 59.4(11) . . . . ?
O3 P3 O132 W23 63.4(12) . . . . ?
O3 P3 O132 W25 179.4(10) . . . . ?
O3 P3 O132 W35 -59.4(16) . . . . ?
O5 W7 O1 Ni15 -115.3(15) . . . . ?
O5 W7 O1 Ni16 38.6(13) . . . . ?
O5 W10 O10 Ni6 111.5(16) . . . . ?
O5 W10 O10 Ni16 -36.4(13) . . . . ?
O6 W7 O1 Ni15 -33.2(13) . . . . ?
O6 W7 O1 Ni16 120.7(12) . . . . ?
O6 W17 O4 Ni8 -121.5(12) . . . . ?
O6 W17 O4 Ni15 29.5(14) . . . . ?
O6 W44 O25 W37 56(2) . . . . ?
O6 W44 O70 W17 6.0(10) . . . . ?
O6 P3 O2 Ni1 120.2(12) . . . . ?
O6 P3 O2 Ni6 -119.8(12) . . . . ?
O6 P3 O2 Ni15 2.2(15) . . . . ?
O6 P3 O3 W10 62.0(12) . . . . ?
O6 P3 O3 W15 -179.8(9) . . . . ?
O6 P3 O3 W37 -57.6(14) . . . . ?
O6 P3 O132 W23 178.6(7) . . . . ?
O6 P3 O132 W25 -65.4(11) . . . . ?
O6 P3 O132 W35 55.8(15) . . . . ?
O7 W10 O5 W7 73(3) . . . . ?
O7 W10 O10 Ni6 -45.6(16) . . . . ?
O7 W10 O10 Ni16 166.4(13) . . . . ?
O7 W15 O9 Ni6 45.6(16) . . . . ?
O7 W15 O9 Ni9 -165.1(14) . . . . ?
O10 W10 O5 W7 -24(2) . . . . ?
O11 W15 O9 Ni6 -111.1(15) . . . . ?
O11 W15 O9 Ni9 38.2(14) . . . . ?
O11 W23 O20 Ni1 116.8(16) . . . . ?
O11 W23 O20 Ni9 -39.9(12) . . . . ?
O13 W17 O4 Ni8 -37.1(13) . . . . ?
O13 W17 O4 Ni15 113.9(15) . . . . ?
O14 W7 O1 Ni15 40.8(15) . . . . ?
O14 W7 O1 Ni16 -165.3(13) . . . . ?
O14 W17 O4 Ni8 165.6(12) . . . . ?
O14 W17 O4 Ni15 -43.4(15) . . . . ?
O15 W44 O25 W37 -129(2) . . . . ?
O15 W44 O70 W17 -168.8(12) . . . . ?
O16 W17 O4 Ni8 66.7(14) . . . . ?
O16 W17 O4 Ni15 -142.2(15) . . . . ?
O17 W10 O5 W7 -127(2) . . . . ?
O17 W10 O10 Ni6 -145.9(15) . . . . ?
O17 W10 O10 Ni16 66.2(14) . . . . ?
O18 W35 O72 W25 -90.6(14) . . . . ?
O18 W44 O25 W37 -29(2) . . . . ?
O18 W44 O70 W17 91.5(13) . . . . ?
O19 W37 O69 W15 163.7(12) . . . . ?
O19 W37 O173 W35 -135(3) . . . . ?
O21 W7 O1 Ni15 145.3(14) . . . . ?
O21 W7 O1 Ni16 -60.9(15) . . . . ?
O22 W35 O72 W25 164.3(13) . . . . ?
O23 W22 O116 W32 -7.3(10) . . . . ?
O23 W22 O118 Ni12 33.3(14) . . . . ?
O23 W22 O118 Ni19 -121.0(13) . . . . ?
O23 W32 O109 Ni12 -35.7(15) . . . . ?
O23 W32 O109 Ni13 127.6(14) . . . . ?
O23 W34 O184 W38 -48(4) . . . . ?
O23 P4 O110 Ni7 -123.5(14) . . . . ?
O23 P4 O110 Ni12 -0.4(18) . . . . ?
O23 P4 O110 Ni17 119.5(14) . . . . ?
O23 P4 O115 W33 178.7(9) . . . . ?
O23 P4 O115 W38 61.1(15) . . . . ?
O23 P4 O115 W40 -65.8(13) . . . . ?
O23 P4 O133 W14 66.8(13) . . . . ?
O23 P4 O133 W19 -177.6(9) . . . . ?
O23 P4 O133 W45 -57.7(17) . . . . ?
O24 W23 O20 Ni1 -143.6(15) . . . . ?
O24 W23 O20 Ni9 59.7(14) . . . . ?
O25 W37 O69 W15 -15(3) . . . . ?
O25 W37 O173 W35 -32(3) . . . . ?
O25 W44 O70 W17 19(3) . . . . ?
O26 W15 O9 Ni6 147.8(15) . . . . ?
O26 W15 O9 Ni9 -62.9(14) . . . . ?
O28 W3 O171 Ni7 -118(2) . . . . ?
O28 W3 O172 Ni9 26(2) . . . . ?
O28 W5 O30 Ni8 -37(2) . . . . ?
O28 W5 O114 Ni13 136.3(18) . . . . ?
O30 W5 O114 Ni13 -131.7(18) . . . . ?
O31 W30 O187 Ni3 -143.3(15) . . . . ?
O31 W30 O187 Ni10 64.7(14) . . . . ?
O34 W26 O52 Ni22 -118(2) . . . . ?
O34 W26 O52 Ni24 36(3) . . . . ?
O34 W41 O46 W12 69.4(15) . . . . ?
O34 W41 O62 W31 25(5) . . . . ?
O34 W41 O66 W39 -135(2) . . . . ?
O35 W9 O154 Ni16 -131.8(11) . . . . ?
O35 W9 O154 Ni23 -6.7(15) . . . . ?
O35 W9 O155 Ni6 133.7(13) . . . . ?
O36 P2 O51 W18 -57.5(13) . . . . ?
O36 P2 O51 W31 179.3(12) . . . . ?
O36 P2 O51 W42 57.2(14) . . . . ?
O36 P2 O53 W21 59.3(16) . . . . ?
O36 P2 O53 W29 -58.6(15) . . . . ?
O36 P2 O53 W39 -177.3(13) . . . . ?
O36 P2 O61 W12 54.7(17) . . . . ?
O36 P2 O61 W26 -60.5(15) . . . . ?
O36 P2 O61 W41 179.5(14) . . . . ?
O39 W21 O43 Ni18 -42(3) . . . . ?
O39 W21 O43 Ni22 112(3) . . . . ?
O39 W21 O189 W26 -129(2) . . . . ?
O39 W39 O181 W31 -39(4) . . . . ?
O41 W31 O44 W18 -64.5(15) . . . . ?
O41 W31 O59 Ni27 118(3) . . . . ?
O41 W42 O45 W29 -125(2) . . . . ?
O41 W42 O47 Ni5 120.4(18) . . . . ?
O41 W42 O47 Ni20 -43(3) . . . . ?
O43 W21 O189 W26 32(2) . . . . ?
O44 W18 O40 Ni20 35(3) . . . . ?
O44 W18 O40 Ni23 -117.7(19) . . . . ?
O44 W31 O41 W42 61.1(16) . . . . ?
O44 W31 O59 Ni27 -147(3) . . . . ?
O45 W29 O42 Ni5 -30.6(12) . . . . ?
O45 W29 O42 Ni18 105.7(17) . . . . ?
O45 W42 O47 Ni5 43.5(15) . . . . ?
O45 W42 O47 Ni20 -119.8(18) . . . . ?
O46 W12 O33 Ni23 122(2) . . . . ?
O46 W12 O33 Ni24 -33(3) . . . . ?
O46 W41 O34 W26 -65.6(12) . . . . ?
O46 W41 O62 W31 118(2) . . . . ?
O46 W41 O66 W39 -52(4) . . . . ?
O47 W42 O45 W29 28(2) . . . . ?
O49 W18 O40 Ni20 -41.2(17) . . . . ?
O49 W18 O40 Ni23 166.5(15) . . . . ?
O49 W42 O45 W29 -58(4) . . . . ?
O49 W42 O47 Ni5 -157.2(15) . . . . ?
O49 W42 O47 Ni20 39.5(18) . . . . ?
O50 W29 O42 Ni5 74.9(13) . . . . ?
O50 W29 O42 Ni18 -148.9(16) . . . . ?
O51 W18 O40 Ni20 32.7(15) . . . . ?
O51 W18 O40 Ni23 -119.6(15) . . . . ?
O51 W31 O41 W42 -9.4(13) . . . . ?
O51 W31 O44 W18 5.8(12) . . . . ?
O51 W42 O45 W29 -55(2) . . . . ?
O51 W42 O47 Ni5 127.4(14) . . . . ?
O51 W42 O47 Ni20 -35.9(17) . . . . ?
O51 P2 O36 Ni18 -121.5(14) . . . . ?
O51 P2 O36 Ni20 -0.1(17) . . . . ?
O51 P2 O36 Ni24 121.7(14) . . . . ?
O51 P2 O53 W21 -178.7(9) . . . . ?
O51 P2 O53 W29 63.4(12) . . . . ?
O51 P2 O53 W39 -55.3(16) . . . . ?
O51 P2 O61 W12 -66.2(12) . . . . ?
O51 P2 O61 W26 178.6(8) . . . . ?
O51 P2 O61 W41 58.6(16) . . . . ?
O53 W21 O43 Ni18 -34.0(13) . . . . ?
O53 W21 O43 Ni22 119.8(13) . . . . ?
O53 W21 O189 W26 -54(2) . . . . ?
O53 W29 O42 Ni5 -114.8(11) . . . . ?
O53 W29 O42 Ni18 21.5(16) . . . . ?
O53 W39 O181 W31 -55(3) . . . . ?
O53 P2 O36 Ni18 -1.2(19) . . . . ?
O53 P2 O36 Ni20 120.2(14) . . . . ?
O53 P2 O36 Ni24 -118.0(15) . . . . ?
O53 P2 O51 W18 -180.0(9) . . . . ?
O53 P2 O51 W31 56.8(15) . . . . ?
O53 P2 O51 W42 -65.2(11) . . . . ?
O53 P2 O61 W12 178.8(10) . . . . ?
O53 P2 O61 W26 63.6(11) . . . . ?
O53 P2 O61 W41 -56.4(18) . . . . ?
O54 W21 O43 Ni18 145.2(14) . . . . ?
O54 W21 O43 Ni22 -60.9(14) . . . . ?
O54 W21 O189 W26 133(2) . . . . ?
O55 W12 O33 Ni23 -164.1(12) . . . . ?
O55 W12 O33 Ni24 41.5(15) . . . . ?
O55 W26 O52 Ni22 163.1(13) . . . . ?
O55 W26 O52 Ni24 -43.1(14) . . . . ?
O56 W26 O52 Ni22 61.3(14) . . . . ?
O56 W26 O52 Ni24 -144.9(14) . . . . ?
O57 W12 O33 Ni23 -63.6(14) . . . . ?
O57 W12 O33 Ni24 142.0(15) . . . . ?
O58 W42 O45 W29 133(2) . . . . ?
O58 W42 O47 Ni5 -57.0(16) . . . . ?
O58 W42 O47 Ni20 139.7(17) . . . . ?
O59 W31 O41 W42 166.7(15) . . . . ?
O59 W31 O44 W18 -172.8(14) . . . . ?
O60 W21 O43 Ni18 39.7(15) . . . . ?
O60 W21 O43 Ni22 -166.4(13) . . . . ?
O60 W21 O189 W26 -62(3) . . . . ?
O60 W29 O42 Ni5 172.2(11) . . . . ?
O60 W29 O42 Ni18 -51.5(16) . . . . ?
O61 W12 O33 Ni23 122.1(13) . . . . ?
O61 W12 O33 Ni24 -32.3(15) . . . . ?
O61 W26 O52 Ni22 -123.2(13) . . . . ?
O61 W26 O52 Ni24 30.6(13) . . . . ?
O61 W41 O34 W26 5.8(10) . . . . ?
O61 W41 O46 W12 -5.6(13) . . . . ?
O61 W41 O62 W31 46(2) . . . . ?
O61 W41 O66 W39 -59(2) . . . . ?
O61 P2 O36 Ni18 120.9(14) . . . . ?
O61 P2 O36 Ni20 -117.6(15) . . . . ?
O61 P2 O36 Ni24 4(2) . . . . ?
O61 P2 O51 W18 65.0(10) . . . . ?
O61 P2 O51 W31 -58.2(15) . . . . ?
O61 P2 O51 W42 179.7(9) . . . . ?
O61 P2 O53 W21 -65.7(13) . . . . ?
O61 P2 O53 W29 176.4(10) . . . . ?
O61 P2 O53 W39 57.7(16) . . . . ?
O62 W31 O41 W42 -27(3) . . . . ?
O62 W31 O44 W18 90.4(15) . . . . ?
O62 W31 O59 Ni27 -56(3) . . . . ?
O62 W41 O34 W26 27(3) . . . . ?
O62 W41 O46 W12 -90.7(15) . . . . ?
O62 W41 O66 W39 27(2) . . . . ?
O63 W18 O40 Ni20 -142.4(15) . . . . ?
O63 W18 O40 Ni23 65.4(16) . . . . ?
O64 W29 O42 Ni5 -128(2) . . . . ?
O64 W29 O42 Ni18 8(4) . . . . ?
O64 W39 O181 W31 -127(3) . . . . ?
O65 W41 O34 W26 -167.0(12) . . . . ?
O65 W41 O46 W12 166.4(15) . . . . ?
O65 W41 O62 W31 -141(2) . . . . ?
O65 W41 O66 W39 129(2) . . . . ?
O66 W39 O181 W31 28(3) . . . . ?
O66 W41 O34 W26 89.3(12) . . . . ?
O66 W41 O46 W12 -13(3) . . . . ?
O66 W41 O62 W31 -37(2) . . . . ?
O67 W39 O181 W31 130(3) . . . . ?
O68 W20 O153 Ni16 110.3(14) . . . . ?
O68 W20 O153 Ni23 -18.1(13) . . . . ?
O68 W20 O156 Ni15 -102.9(14) . . . . ?
O69 W15 O9 Ni6 -33(3) . . . . ?
O69 W15 O9 Ni9 117(2) . . . . ?
O69 W37 O173 W35 124(3) . . . . ?
O70 W17 O4 Ni8 -119.9(18) . . . . ?
O70 W17 O4 Ni15 31(3) . . . . ?
O70 W44 O25 W37 43(4) . . . . ?
O71 W7 O1 Ni15 -37(3) . . . . ?
O71 W7 O1 Ni16 117(2) . . . . ?
O71 W44 O25 W37 130(2) . . . . ?
O71 W44 O70 W17 -65.7(13) . . . . ?
O73 W23 O20 Ni1 30(3) . . . . ?
O73 W23 O20 Ni9 -126(2) . . . . ?
O73 W35 O72 W25 66.1(13) . . . . ?
O74 W24 O76 W11 -63.2(14) . . . . ?
O74 W24 O168 W36 -42(4) . . . . ?
O74 W27 O85 Ni10 113(2) . . . . ?
O74 W27 O85 Ni11 -42(3) . . . . ?
O75 W28 O87 Ni3 -38(3) . . . . ?
O75 W28 O87 Ni4 124(2) . . . . ?
O75 W43 O167 W24 -34(5) . . . . ?
O76 W11 O84 Ni11 33(3) . . . . ?
O76 W11 O84 Ni25 -117(2) . . . . ?
O76 W11 O175 W8 135(2) . . . . ?
O76 W24 O74 W27 63.5(14) . . . . ?
O76 W24 O168 W36 -131(3) . . . . ?
O77 W16 O90 Ni4 -125.5(17) . . . . ?
O77 W16 O90 Ni21 26(3) . . . . ?
O77 W36 O177 W43 -125(3) . . . . ?
O78 W24 O74 W27 163.8(13) . . . . ?
O78 W24 O76 W11 -165.3(14) . . . . ?
O78 W24 O168 W36 130(3) . . . . ?
O79 W16 O90 Ni4 -38.7(14) . . . . ?
O79 W16 O90 Ni21 113.0(17) . . . . ?
O79 W28 O87 Ni3 -120.1(16) . . . . ?
O79 W28 O87 Ni4 41.7(12) . . . . ?
O80 W8 O83 Ni21 -36(3) . . . . ?
O80 W8 O83 Ni25 119(2) . . . . ?
O80 W36 O77 W16 -68.1(14) . . . . ?
O80 W36 O177 W43 -45(4) . . . . ?
O81 W43 O167 W24 137(3) . . . . ?
O82 P1 O86 W11 -60.2(14) . . . . ?
O82 P1 O86 W24 179.1(12) . . . . ?
O82 P1 O86 W27 53.6(15) . . . . ?
O82 P1 O89 W8 57.7(16) . . . . ?
O82 P1 O89 W16 -56.2(14) . . . . ?
O82 P1 O89 W36 -177.2(13) . . . . ?
O82 P1 O190 W28 59.6(15) . . . . ?
O82 P1 O190 W30 -58.3(16) . . . . ?
O82 P1 O190 W43 178.5(13) . . . . ?
O84 W11 O175 W8 -22(2) . . . . ?
O86 W11 O84 Ni11 29.6(15) . . . . ?
O86 W11 O84 Ni25 -120.3(14) . . . . ?
O86 W11 O175 W8 63(2) . . . . ?
O86 W24 O74 W27 -8.7(11) . . . . ?
O86 W24 O76 W11 7.6(12) . . . . ?
O86 W24 O168 W36 -56(3) . . . . ?
O86 W27 O85 Ni10 121.2(15) . . . . ?
O86 W27 O85 Ni11 -33.4(14) . . . . ?
O86 P1 O82 Ni3 -118.2(15) . . . . ?
O86 P1 O82 Ni11 3.8(17) . . . . ?
O86 P1 O82 Ni21 119.9(13) . . . . ?
O86 P1 O89 W8 -68.4(12) . . . . ?
O86 P1 O89 W16 177.7(9) . . . . ?
O86 P1 O89 W36 56.7(16) . . . . ?
O86 P1 O190 W28 -177.6(10) . . . . ?
O86 P1 O190 W30 64.5(13) . . . . ?
O86 P1 O190 W43 -58.6(16) . . . . ?
O88 W27 O85 Ni10 35.6(15) . . . . ?
O88 W27 O85 Ni11 -119.0(15) . . . . ?
O88 W30 O187 Ni3 118.4(15) . . . . ?
O88 W30 O187 Ni10 -33.6(13) . . . . ?
O89 W8 O83 Ni21 -33.5(15) . . . . ?
O89 W8 O83 Ni25 120.7(13) . . . . ?
O89 W16 O90 Ni4 -121.7(13) . . . . ?
O89 W16 O90 Ni21 30.0(16) . . . . ?
O89 W36 O77 W16 3.9(12) . . . . ?
O89 W36 O177 W43 -53(3) . . . . ?
O89 P1 O82 Ni3 120.3(15) . . . . ?
O89 P1 O82 Ni11 -117.7(14) . . . . ?
O89 P1 O82 Ni21 -1.6(18) . . . . ?
O89 P1 O86 W11 66.1(12) . . . . ?
O89 P1 O86 W24 -54.6(15) . . . . ?
O89 P1 O86 W27 179.9(9) . . . . ?
O89 P1 O190 W28 -65.3(12) . . . . ?
O89 P1 O190 W30 176.9(10) . . . . ?
O89 P1 O190 W43 53.7(17) . . . . ?
O91 W11 O84 Ni11 -45.6(16) . . . . ?
O91 W11 O84 Ni25 164.5(14) . . . . ?
O91 W11 O175 W8 69(4) . . . . ?
O91 W27 O85 Ni10 -163.4(15) . . . . ?
O91 W27 O85 Ni11 42.0(15) . . . . ?
O92 W36 O77 W16 -166.7(13) . . . . ?
O92 W36 O177 W43 131(3) . . . . ?
O93 W28 O87 Ni3 140.3(16) . . . . ?
O93 W28 O87 Ni4 -57.9(13) . . . . ?
O95 W28 O87 Ni3 36.4(16) . . . . ?
O95 W28 O87 Ni4 -161.8(12) . . . . ?
O95 W30 O187 Ni3 -42.1(15) . . . . ?
O95 W30 O187 Ni10 165.9(12) . . . . ?
O96 W11 O84 Ni11 -144.6(15) . . . . ?
O96 W11 O84 Ni25 65.5(15) . . . . ?
O96 W11 O175 W8 -128(2) . . . . ?
O97 W8 O83 Ni21 40.3(15) . . . . ?
O97 W8 O83 Ni25 -165.6(14) . . . . ?
O97 W16 O90 Ni4 165.2(14) . . . . ?
O97 W16 O90 Ni21 -43.1(17) . . . . ?
O98 W8 O83 Ni21 142.7(15) . . . . ?
O98 W8 O83 Ni25 -63.1(15) . . . . ?
O99 W27 O85 Ni10 -62.3(16) . . . . ?
O99 W27 O85 Ni11 143.1(15) . . . . ?
O100 W20 O68 Ni20 -99.9(16) . . . . ?
O100 W20 O153 Ni16 -125.7(14) . . . . ?
O100 W20 O153 Ni23 105.9(12) . . . . ?
O100 W20 O156 Ni15 134.3(14) . . . . ?
O101 W16 O90 Ni4 61.6(14) . . . . ?
O101 W16 O90 Ni21 -146.7(16) . . . . ?
O102 W40 O124 W22 17(3) . . . . ?
O103 W33 O129 W40 78.0(13) . . . . ?
O107 W33 O103 Ni14 -125(2) . . . . ?
O107 W33 O103 Ni17 32(3) . . . . ?
O107 W33 O129 W40 -79.1(13) . . . . ?
O107 W38 O131 W40 68.7(14) . . . . ?
O107 W38 O134 Ni28 -97(2) . . . . ?
O107 W38 O166 W45 -124(2) . . . . ?
O107 W38 O184 W34 30(5) . . . . ?
O108 W13 O157 Ni19 -12.9(14) . . . . ?
O108 W13 O157 Ni25 121.0(12) . . . . ?
O108 W13 O163 Ni21 -109.0(14) . . . . ?
O110 P4 O23 W22 -56.5(15) . . . . ?
O110 P4 O23 W32 58.6(14) . . . . ?
O110 P4 O23 W34 178.9(13) . . . . ?
O110 P4 O115 W33 -60.7(15) . . . . ?
O110 P4 O115 W38 -178.3(12) . . . . ?
O110 P4 O115 W40 54.7(16) . . . . ?
O110 P4 O133 W14 -55.9(16) . . . . ?
O110 P4 O133 W19 59.7(16) . . . . ?
O110 P4 O133 W45 179.6(13) . . . . ?
O111 W32 O109 Ni12 142.5(15) . . . . ?
O111 W32 O109 Ni13 -54.1(16) . . . . ?
O112 W14 O119 W32 -26(3) . . . . ?
O113 W14 O112 Ni7 -45.6(16) . . . . ?
O113 W14 O112 Ni13 166.7(12) . . . . ?
O113 W14 O119 W32 66(4) . . . . ?
O113 W19 O122 Ni7 44.3(15) . . . . ?
O113 W19 O122 Ni14 -163.9(12) . . . . ?
O114 W5 O30 Ni8 -133(2) . . . . ?
O115 W33 O103 Ni14 -125.6(14) . . . . ?
O115 W33 O103 Ni17 32.3(15) . . . . ?
O115 W33 O129 W40 -5.7(10) . . . . ?
O115 W38 O131 W40 -4.7(12) . . . . ?
O115 W38 O166 W45 -51(2) . . . . ?
O115 W38 O184 W34 48(4) . . . . ?
O115 W40 O102 Ni17 -33.2(16) . . . . ?
O115 W40 O102 Ni19 121.5(13) . . . . ?
O115 W40 O124 W22 -67(2) . . . . ?
O115 P4 O23 W22 64.5(11) . . . . ?
O115 P4 O23 W32 179.6(9) . . . . ?
O115 P4 O23 W34 -60.1(16) . . . . ?
O115 P4 O110 Ni7 120.4(14) . . . . ?
O115 P4 O110 Ni12 -116.5(14) . . . . ?
O115 P4 O110 Ni17 3.4(18) . . . . ?
O115 P4 O133 W14 179.0(11) . . . . ?
O115 P4 O133 W19 -65.4(13) . . . . ?
O115 P4 O133 W45 54.5(18) . . . . ?
O116 W22 O118 Ni12 -39.1(16) . . . . ?
O116 W22 O118 Ni19 166.5(13) . . . . ?
O116 W32 O109 Ni12 35.8(16) . . . . ?
O116 W32 O109 Ni13 -160.8(14) . . . . ?
O117 W22 O116 W32 -179.0(12) . . . . ?
O117 W22 O118 Ni12 -146.2(15) . . . . ?
O117 W22 O118 Ni19 59.5(15) . . . . ?
O118 W22 O116 W32 76.6(13) . . . . ?
O119 W14 O112 Ni7 111.2(16) . . . . ?
O119 W14 O112 Ni13 -36.5(12) . . . . ?
O119 W32 O109 Ni12 -118.9(16) . . . . ?
O119 W32 O109 Ni13 44.4(14) . . . . ?
O120 W14 O112 Ni7 19(3) . . . . ?
O120 W14 O112 Ni13 -128.6(18) . . . . ?
O120 W14 O119 W32 128(3) . . . . ?
O121 W19 O113 W14 175.8(11) . . . . ?
O121 W19 O122 Ni7 142.6(14) . . . . ?
O121 W19 O122 Ni14 -65.6(14) . . . . ?
O122 W19 O113 W14 -78.9(12) . . . . ?
O123 W19 O113 W14 15(3) . . . . ?
O123 W19 O122 Ni7 -116.4(15) . . . . ?
O123 W19 O122 Ni14 35.4(12) . . . . ?
O123 W33 O103 Ni14 -40.4(14) . . . . ?
O123 W33 O103 Ni17 117.5(16) . . . . ?
O123 W33 O129 W40 -14(3) . . . . ?
O124 W22 O116 W32 -14(3) . . . . ?
O124 W22 O118 Ni12 113.2(15) . . . . ?
O124 W22 O118 Ni19 -41.1(13) . . . . ?
O124 W40 O102 Ni17 -113.5(17) . . . . ?
O124 W40 O102 Ni19 41.3(14) . . . . ?
O125 W40 O102 Ni17 139.6(16) . . . . ?
O125 W40 O102 Ni19 -65.7(15) . . . . ?
O125 W40 O124 W22 123(3) . . . . ?
O126 W22 O116 W32 -78.0(13) . . . . ?
O126 W22 O118 Ni12 41(3) . . . . ?
O126 W22 O118 Ni19 -113(2) . . . . ?
O126 W34 O184 W38 -118(4) . . . . ?
O127 W33 O103 Ni14 62.0(15) . . . . ?
O127 W33 O103 Ni17 -140.0(16) . . . . ?
O127 W33 O129 W40 -179.5(12) . . . . ?
O128 W19 O113 W14 80.6(12) . . . . ?
O128 W19 O122 Ni7 -33(3) . . . . ?
O128 W19 O122 Ni14 119(2) . . . . ?
O128 W45 O120 W14 -69.7(14) . . . . ?
O129 W33 O103 Ni14 160.6(14) . . . . ?
O129 W33 O103 Ni17 -41.5(16) . . . . ?
O129 W40 O102 Ni17 40.3(17) . . . . ?
O129 W40 O102 Ni19 -164.9(14) . . . . ?
O129 W40 O124 W22 -77(3) . . . . ?
O130 W32 O109 Ni12 -40(3) . . . . ?
O130 W32 O109 Ni13 123(2) . . . . ?
O130 W34 O184 W38 -29(5) . . . . ?
O131 W38 O134 Ni28 173(2) . . . . ?
O131 W38 O166 W45 -45(4) . . . . ?
O131 W38 O184 W34 120(4) . . . . ?
O131 W40 O102 Ni17 -29(3) . . . . ?
O131 W40 O102 Ni19 125.7(19) . . . . ?
O131 W40 O124 W22 -139(3) . . . . ?
O132 W23 O20 Ni1 33.3(15) . . . . ?
O132 W23 O20 Ni9 -123.5(12) . . . . ?
O132 W35 O72 W25 -5.7(11) . . . . ?
O132 P3 O2 Ni1 -0.3(19) . . . . ?
O132 P3 O2 Ni6 119.7(13) . . . . ?
O132 P3 O2 Ni15 -118.3(13) . . . . ?
O132 P3 O3 W10 177.3(10) . . . . ?
O132 P3 O3 W15 -64.6(13) . . . . ?
O132 P3 O3 W37 57.6(15) . . . . ?
O132 P3 O6 W7 179.8(7) . . . . ?
O132 P3 O6 W17 63.3(10) . . . . ?
O132 P3 O6 W44 -55.9(11) . . . . ?
O133 W14 O112 Ni7 29.1(15) . . . . ?
O133 W14 O112 Ni13 -118.6(11) . . . . ?
O133 W14 O119 W32 58(2) . . . . ?
O133 W19 O113 W14 5.9(9) . . . . ?
O133 W19 O122 Ni7 -31.3(14) . . . . ?
O133 W19 O122 Ni14 120.5(12) . . . . ?
O133 W45 O120 W14 3.2(12) . . . . ?
O133 P4 O23 W22 -179.6(10) . . . . ?
O133 P4 O23 W32 -64.5(11) . . . . ?
O133 P4 O23 W34 55.8(16) . . . . ?
O133 P4 O110 Ni7 -3.1(19) . . . . ?
O133 P4 O110 Ni12 119.9(14) . . . . ?
O133 P4 O110 Ni17 -120.2(14) . . . . ?
O133 P4 O115 W33 64.3(13) . . . . ?
O133 P4 O115 W38 -53.3(17) . . . . ?
O133 P4 O115 W40 179.7(11) . . . . ?
O134 W38 O131 W40 170.3(13) . . . . ?
O134 W38 O166 W45 134(2) . . . . ?
O134 W38 O184 W34 -138(4) . . . . ?
O135 W45 O120 W14 -166.0(14) . . . . ?
O136 W1 O142 Ni10 -32(4) . . . . ?
O136 W1 O160 Ni18 -36(2) . . . . ?
O136 W4 O149 Ni5 60(2) . . . . ?
O136 W4 O150 W6 92.0(11) . . . . ?
O136 W4 O151 Ni4 21(4) . . . . ?
O137 W1 O142 Ni10 -137.0(19) . . . . ?
O137 W1 O160 Ni18 54(2) . . . . ?
O137 W2 O146 W3 52.8(19) . . . . ?
O138 W5 O30 Ni8 49(2) . . . . ?
O138 W5 O114 Ni13 33(6) . . . . ?
O139 W1 O142 Ni10 -66(2) . . . . ?
O139 W1 O160 Ni18 26(5) . . . . ?
O139 W2 O146 W3 91.3(10) . . . . ?
O140 W1 O142 Ni10 21(2) . . . . ?
O140 W1 O160 Ni18 -112(2) . . . . ?
O140 W4 O149 Ni5 134(2) . . . . ?
O140 W4 O150 W6 56(2) . . . . ?
O140 W4 O151 Ni4 -32(2) . . . . ?
O141 W3 O171 Ni7 -41(2) . . . . ?
O141 W3 O172 Ni9 -20(4) . . . . ?
O141 W5 O30 Ni8 14(4) . . . . ?
O141 W5 O114 Ni13 59.9(19) . . . . ?
O142 W1 O160 Ni18 152(2) . . . . ?
O144 Sb4 O158 Ni3 52.3(15) . . . . ?
O144 Sb4 O158 Ni4 176.6(9) . . . . ?
O144 Sb4 O158 Ni21 -77.9(11) . . . . ?
O146 W3 O171 Ni7 51(2) . . . . ?
O146 W3 O172 Ni9 -132(2) . . . . ?
O147 W5 O30 Ni8 124(2) . . . . ?
O147 W5 O114 Ni13 -26(2) . . . . ?
O148 W2 O146 W3 -73.6(11) . . . . ?
O149 W4 O150 W6 -176.2(11) . . . . ?
O149 W4 O151 Ni4 -133(2) . . . . ?
O150 W4 O149 Ni5 -27(2) . . . . ?
O150 W4 O151 Ni4 128(2) . . . . ?
O151 W4 O149 Ni5 -129(2) . . . . ?
O151 W4 O150 W6 -68.1(12) . . . . ?
O152 W2 O146 W3 180.0(10) . . . . ?
O153 W20 O68 Ni20 22.5(17) . . . . ?
O153 W20 O156 Ni15 13.8(16) . . . . ?
O154 W9 O35 Ni24 14.5(15) . . . . ?
O154 W9 O155 Ni6 9.7(16) . . . . ?
O155 W9 O35 Ni24 -108.2(13) . . . . ?
O155 W9 O154 Ni16 -11.4(15) . . . . ?
O155 W9 O154 Ni23 113.7(12) . . . . ?
O156 W20 O68 Ni20 138.2(14) . . . . ?
O156 W20 O153 Ni16 -4.5(16) . . . . ?
O156 W20 O153 Ni23 -132.9(11) . . . . ?
O157 W13 O108 Ni12 7.0(16) . . . . ?
O157 W13 O163 Ni21 7.7(16) . . . . ?
O159 W46 O169 Ni19 -126.2(14) . . . . ?
O159 W46 O169 Ni25 97.4(14) . . . . ?
O159 W46 O176 Ni17 141.3(13) . . . . ?
O159 W46 O183 Ni11 -94.8(17) . . . . ?
O160 W1 O142 Ni10 127.2(19) . . . . ?
O161 W2 O146 W3 11.9(9) . . . . ?
O161 W3 O171 Ni7 14(5) . . . . ?
O161 W3 O172 Ni9 -61(2) . . . . ?
O162 W4 O149 Ni5 22(5) . . . . ?
O162 W4 O150 W6 17.2(10) . . . . ?
O162 W4 O151 Ni4 55(2) . . . . ?
O162 Sb4 O158 Ni3 -47.2(16) . . . . ?
O162 Sb4 O158 Ni4 77.1(10) . . . . ?
O162 Sb4 O158 Ni21 -177.4(10) . . . . ?
O163 W13 O108 Ni12 124.9(14) . . . . ?
O163 W13 O157 Ni19 -131.7(12) . . . . ?
O163 W13 O157 Ni25 2.3(15) . . . . ?
O165 W34 O184 W38 141(4) . . . . ?
O166 W38 O131 W40 -10(3) . . . . ?
O166 W38 O134 Ni28 -7(2) . . . . ?
O166 W38 O184 W34 -39(4) . . . . ?
O166 W45 O120 W14 11(3) . . . . ?
O167 W24 O74 W27 -92.3(14) . . . . ?
O167 W24 O76 W11 28(3) . . . . ?
O167 W24 O168 W36 28(3) . . . . ?
O168 W24 O74 W27 -24(3) . . . . ?
O168 W24 O76 W11 90.4(14) . . . . ?
O168 W36 O77 W16 15(3) . . . . ?
O168 W36 O177 W43 29(3) . . . . ?
O169 W46 O176 Ni17 20.0(16) . . . . ?
O169 W46 O183 Ni11 27.6(19) . . . . ?
O170 W23 O20 Ni1 -40.2(16) . . . . ?
O170 W23 O20 Ni9 163.0(12) . . . . ?
O171 W3 O172 Ni9 128(2) . . . . ?
O172 W3 O171 Ni7 150(2) . . . . ?
O173 W35 O72 W25 -19(3) . . . . ?
O173 W37 O69 W15 -91.0(13) . . . . ?
O175 W8 O83 Ni21 -114.8(15) . . . . ?
O175 W8 O83 Ni25 39.4(13) . . . . ?
O175 W11 O84 Ni11 111.4(16) . . . . ?
O175 W11 O84 Ni25 -38.5(14) . . . . ?
O176 W46 O169 Ni19 -4.1(16) . . . . ?
O176 W46 O169 Ni25 -140.5(12) . . . . ?
O176 W46 O183 Ni11 142.3(15) . . . . ?
O177 W36 O77 W16 87.7(14) . . . . ?
O177 W43 O167 W24 37(3) . . . . ?
O178 W13 O108 Ni12 -112.3(15) . . . . ?
O178 W13 O157 Ni19 107.0(13) . . . . ?
O178 W13 O157 Ni25 -119.1(13) . . . . ?
O178 W13 O163 Ni21 128.3(14) . . . . ?
O179 W9 O35 Ni24 136.0(12) . . . . ?
O179 W9 O154 Ni16 108.9(12) . . . . ?
O179 W9 O154 Ni23 -126.0(12) . . . . ?
O179 W9 O155 Ni6 -111.8(14) . . . . ?
O180 W10 O5 W7 132(2) . . . . ?
O180 W10 O10 Ni6 25(3) . . . . ?
O180 W10 O10 Ni16 -123.1(19) . . . . ?
O180 W37 O69 W15 65.1(13) . . . . ?
O180 W37 O173 W35 38(4) . . . . ?
O181 W31 O41 W42 -92.5(16) . . . . ?
O181 W31 O44 W18 17(3) . . . . ?
O181 W31 O59 Ni27 29(3) . . . . ?
O182 W12 O33 Ni23 40.3(13) . . . . ?
O182 W12 O33 Ni24 -114.1(16) . . . . ?
O182 W18 O40 Ni20 114.2(16) . . . . ?
O182 W18 O40 Ni23 -38.0(15) . . . . ?
O183 W46 O169 Ni19 110.8(14) . . . . ?
O183 W46 O169 Ni25 -25.6(16) . . . . ?
O183 W46 O176 Ni17 -96.0(15) . . . . ?
O184 W38 O131 W40 -85.2(14) . . . . ?
O184 W38 O134 Ni28 78(2) . . . . ?
O184 W38 O166 W45 32(2) . . . . ?
O185 W34 O184 W38 38(4) . . . . ?
O185 W45 O120 W14 86.6(14) . . . . ?
O186 W30 O187 Ni3 28(3) . . . . ?
O186 W30 O187 Ni10 -124(2) . . . . ?
O186 W43 O167 W24 -120(3) . . . . ?
O188 W14 O112 Ni7 -143.3(15) . . . . ?
O188 W14 O112 Ni13 69.0(13) . . . . ?
O188 W14 O119 W32 -130(2) . . . . ?
O189 W21 O43 Ni18 -117.8(15) . . . . ?
O189 W21 O43 Ni22 36.0(14) . . . . ?
O189 W26 O52 Ni22 -38.5(13) . . . . ?
O189 W26 O52 Ni24 115.3(14) . . . . ?
O190 W28 O87 Ni3 -36.2(15) . . . . ?
O190 W28 O87 Ni4 125.7(11) . . . . ?
O190 W30 O187 Ni3 31.4(14) . . . . ?
O190 W30 O187 Ni10 -120.6(12) . . . . ?
O190 W43 O167 W24 -49(3) . . . . ?
O190 P1 O82 Ni3 -1(2) . . . . ?
O190 P1 O82 Ni11 121.3(13) . . . . ?
O190 P1 O82 Ni21 -122.6(13) . . . . ?
O190 P1 O86 W11 -179.7(9) . . . . ?
O190 P1 O86 W24 59.6(16) . . . . ?
O190 P1 O86 W27 -66.0(12) . . . . ?
O190 P1 O89 W8 179.2(10) . . . . ?
O190 P1 O89 W16 65.4(12) . . . . ?
O190 P1 O89 W36 -55.6(17) . . . . ?
N1 C1 C2 N2 39(4) . . . . ?
N3 C3 C4 N4 -53(4) . . . . ?
N5 C5 C6 N6 48(5) . . . . ?
N7 C7 C8 N8 -56(4) . . . . ?
N9 C9 C10 N10 48(5) . . . . ?
N11 C11 C12 N12 -64(5) . . . . ?
N13 C13 C14 N14 55(4) . . . . ?
N15 C15 C16 N16 -45(6) . . . . ?
N17 C17 C18 N18 -37(6) . . . . ?
N19 C19 C20 N20 42(5) . . . . ?
N21 C21 C22 N22 -57(6) . . . . ?
N23 C23 C24 N24 -47(8) . . . . ?
N25 C29 C32 N26 51(6) . . . . ?
N27 C30 C31 N28 -57(6) . . . . ?
C25 C9 C10 N10 166(4) . . . . ?
C26 C15 C16 N16 155(6) . . . . ?
C27 C17 C18 N18 172(4) . . . . ?
C28 C19 C20 N20 176(4) . . . . ?

loop_
_twin_individual_id
_twin_individual_mass_fraction_refined
1 0.670(7)
2 0.330(7)

loop_
_smtbx_masks_void_nr
_smtbx_masks_void_average_x
_smtbx_masks_void_average_y
_smtbx_masks_void_average_z
_smtbx_masks_void_volume
_smtbx_masks_void_count_electrons
_smtbx_masks_void_content
1 -0.281 0.000 -0.353 3198.8 926.3 '80 H2O'
2 0.219 -0.500 -0.645 3198.8 926.3 '80 H2O'
